data_4088993
loop_
_publ_author_name
'Chan, Allen L.'
'Estrada, Jess'
'Kefalidis, Christos E.'
'Lavallo, Vincent'

_publ_section_title
;
 Changing the Charge: Electrostatic Effects in Pd-Catalyzed Cross-Coupling
;
_journal_issue 19
_journal_name_full Organometallics
_journal_page_first 3257
_journal_paper_doi 10.1021/acs.organomet.6b00622
_journal_volume 35
_journal_year 2016
_chemical_formula_sum 'C30 H81 B22 Li O4 P2 Pd'
_chemical_formula_weight 919.04
_space_group_crystal_system monoclinic
_space_group_IT_number 14
_space_group_name_Hall '-P 2ybc'
_space_group_name_H-M_alt 'P 1 21/c 1'
_atom_sites_solution_hydrogens geom
_audit_creation_method SHELXL-2013
_cell_angle_alpha 90
_cell_angle_beta 93.7182(18)
_cell_angle_gamma 90
_cell_formula_units_Z 8
_cell_length_a 20.296(3)
_cell_length_b 8.3209(11)
_cell_length_c 59.641(7)
_cell_measurement_reflns_used 9977
_cell_measurement_temperature 100(2)
_cell_measurement_theta_max 24.00
_cell_measurement_theta_min 2.23
_cell_volume 10051(2)
_computing_cell_refinement 'Bruker SAINT'
_computing_data_collection 'Bruker APEX2'
_computing_data_reduction 'Bruker SAINT'
_computing_molecular_graphics 'Bruker SHELXTL'
_computing_publication_material 'Bruker SHELXTL'
_computing_structure_refinement 'SHELXL-2013 (Sheldrick, 2013)'
_computing_structure_solution 'SHELXS-97 (Sheldrick 2008)'
_diffrn_ambient_temperature 100(2)
_diffrn_measured_fraction_theta_full 0.760
_diffrn_measured_fraction_theta_max 0.955
_diffrn_measurement_device_type 'Bruker APEX-II CCD'
_diffrn_measurement_method '\f and \w scans'
_diffrn_radiation_type MoK\a
_diffrn_radiation_wavelength 0.71073
_diffrn_reflns_av_R_equivalents 0.0792
_diffrn_reflns_av_unetI/netI 0.1193
_diffrn_reflns_Laue_measured_fraction_full 0.760
_diffrn_reflns_Laue_measured_fraction_max 0.955
_diffrn_reflns_limit_h_max 19
_diffrn_reflns_limit_h_min -22
_diffrn_reflns_limit_k_max 8
_diffrn_reflns_limit_k_min -9
_diffrn_reflns_limit_l_max 55
_diffrn_reflns_limit_l_min -65
_diffrn_reflns_number 34843
_diffrn_reflns_point_group_measured_fraction_full 0.760
_diffrn_reflns_point_group_measured_fraction_max 0.955
_diffrn_reflns_theta_full 25.242
_diffrn_reflns_theta_max 23.257
_diffrn_reflns_theta_min 1.645
_exptl_absorpt_coefficient_mu 0.466
_exptl_absorpt_correction_type none
_exptl_crystal_colour colourless
_exptl_crystal_density_diffrn 1.215
_exptl_crystal_density_method 'not measured'
_exptl_crystal_description 'thin needle frag'
_exptl_crystal_F_000 3856
_exptl_crystal_size_max 0.545
_exptl_crystal_size_mid 0.096
_exptl_crystal_size_min 0.046
_exptl_transmission_factor_max 0.958
_exptl_transmission_factor_min 0.543
_refine_diff_density_max 1.375
_refine_diff_density_min -0.959
_refine_diff_density_rms 0.094
_refine_ls_extinction_method none
_refine_ls_goodness_of_fit_ref 1.084
_refine_ls_hydrogen_treatment constr
_refine_ls_matrix_type full
_refine_ls_number_parameters 1255
_refine_ls_number_reflns 13797
_refine_ls_number_restraints 1899
_refine_ls_restrained_S_all 1.025
_refine_ls_R_factor_all 0.1300
_refine_ls_R_factor_gt 0.0810
_refine_ls_shift/su_max 0.002
_refine_ls_shift/su_mean 0.000
_refine_ls_structure_factor_coef Fsqd
_refine_ls_weighting_details 'w=1/[\s^2^(Fo^2^)+(0.0585P)^2^+30.3440P] where P=(Fo^2^+2Fc^2^)/3'
_refine_ls_weighting_scheme calc
_refine_ls_wR_factor_gt 0.1612
_refine_ls_wR_factor_ref 0.1776
_reflns_Friedel_coverage 0.000
_reflns_number_gt 9096
_reflns_number_total 13797
_reflns_threshold_expression 'I > 2\s(I)'
_cod_data_source_file om6b00622_si_002.cif
_cod_data_source_block Compound_6
_cod_original_sg_symbol_H-M 'P 21/c'
_cod_database_code 4088993
_shelx_space_group_comment
; 
The symmetry employed for this shelxl refinement is uniquely defined 
by the following loop, which should always be used as a source of 
symmetry information in preference to the above space-group names. 
They are only intended as comments. 
;
_shelx_estimated_absorpt_t_min 0.785
_shelx_estimated_absorpt_t_max 0.979
_shelxl_version_number 2013-4

loop_
_space_group_symop_operation_xyz
'x, y, z'
'-x, y+1/2, -z+1/2'
'-x, -y, -z'
'x, -y-1/2, z-1/2'

loop_
_atom_site_label
_atom_site_type_symbol
_atom_site_fract_x
_atom_site_fract_y
_atom_site_fract_z
_atom_site_U_iso_or_equiv
_atom_site_adp_type
_atom_site_occupancy
_atom_site_site_symmetry_order
_atom_site_calc_flag
_atom_site_refinement_flags_posn
_atom_site_refinement_flags_adp
_atom_site_refinement_flags_occupancy
_atom_site_disorder_assembly
_atom_site_disorder_group
Li1 Li 0.3549(4) 0.6677(9) 0.80523(12) 0.056(4) Uani 1 1 d D . . . .
O1T O 0.4250(3) 0.8014(8) 0.79556(10) 0.0624(18) Uani 1 1 d D U . . .
C1T C 0.4478(10) 0.9582(19) 0.8034(2) 0.068(5) Uani 0.61(2) 1 d D U P A 1
H1A H 0.4852 0.9470 0.8148 0.082 Uiso 0.61(2) 1 calc R U P A 1
H1B H 0.4118 1.0177 0.8102 0.082 Uiso 0.61(2) 1 calc R U P A 1
C1E C 0.4070(8) 0.967(2) 0.7894(5) 0.064(7) Uani 0.39(2) 1 d D U P A 2
H1C H 0.3889 1.0237 0.8023 0.077 Uiso 0.39(2) 1 calc R U P A 2
H1D H 0.3736 0.9688 0.7766 0.077 Uiso 0.39(2) 1 calc R U P A 2
C2T C 0.4689(5) 1.0429(13) 0.78332(18) 0.072(3) Uani 1 1 d D U . . .
H2A H 0.5001 1.1312 0.7874 0.086 Uiso 0.61(2) 1 calc R U P A 1
H2B H 0.4307 1.0863 0.7741 0.086 Uiso 0.61(2) 1 calc R U P A 1
H2C H 0.4959 1.0787 0.7968 0.086 Uiso 0.39(2) 1 calc R U P A 2
H2D H 0.4601 1.1359 0.7732 0.086 Uiso 0.39(2) 1 calc R U P A 2
C3T C 0.5017(5) 0.9103(12) 0.77165(18) 0.067(3) Uani 1 1 d . U . . .
H3A H 0.5493 0.9061 0.7763 0.080 Uiso 1 1 calc R U . . .
H3B H 0.4966 0.9251 0.7552 0.080 Uiso 1 1 calc R U . . .
C4T C 0.4673(5) 0.7585(12) 0.77852(18) 0.069(3) Uani 1 1 d . U . . .
H4A H 0.4414 0.7117 0.7655 0.082 Uiso 1 1 calc R U . . .
H4B H 0.5001 0.6780 0.7843 0.082 Uiso 1 1 calc R U . . .
O2T O 0.3788(11) 0.532(3) 0.8306(3) 0.063(6) Uani 0.43(2) 1 d D U P B 1
C5T C 0.3238(11) 0.430(4) 0.8359(4) 0.083(7) Uani 0.43(2) 1 d D U P B 1
H5A H 0.2843 0.4958 0.8383 0.100 Uiso 0.43(2) 1 calc R U P B 1
H5B H 0.3128 0.3541 0.8234 0.100 Uiso 0.43(2) 1 calc R U P B 1
C6T C 0.3443(13) 0.343(3) 0.8561(4) 0.070(7) Uani 0.43(2) 1 d D U P B 1
H6A H 0.3231 0.2357 0.8562 0.084 Uiso 0.43(2) 1 calc R U P B 1
H6B H 0.3323 0.4028 0.8696 0.084 Uiso 0.43(2) 1 calc R U P B 1
C7T C 0.4178(14) 0.327(4) 0.8558(5) 0.065(7) Uani 0.43(2) 1 d D U P B 1
H7A H 0.4298 0.2191 0.8502 0.078 Uiso 0.43(2) 1 calc R U P B 1
H7B H 0.4391 0.3420 0.8710 0.078 Uiso 0.43(2) 1 calc R U P B 1
C8T C 0.4392(12) 0.456(4) 0.8401(6) 0.062(6) Uani 0.43(2) 1 d D U P B 1
H8A H 0.4676 0.5362 0.8484 0.074 Uiso 0.43(2) 1 calc R U P B 1
H8B H 0.4644 0.4092 0.8280 0.074 Uiso 0.43(2) 1 calc R U P B 1
O2E O 0.3861(8) 0.4870(14) 0.8229(2) 0.047(4) Uani 0.57(2) 1 d D U P B 2
C5E C 0.4474(7) 0.515(2) 0.8360(3) 0.040(4) Uani 0.57(2) 1 d D U P B 2
H5C H 0.4442 0.6110 0.8458 0.048 Uiso 0.57(2) 1 calc R U P B 2
H5D H 0.4846 0.5297 0.8263 0.048 Uiso 0.57(2) 1 calc R U P B 2
C6E C 0.4551(8) 0.3630(19) 0.8498(3) 0.055(5) Uani 0.57(2) 1 d D U P B 2
H6C H 0.4803 0.3832 0.8643 0.066 Uiso 0.57(2) 1 calc R U P B 2
H6D H 0.4777 0.2785 0.8415 0.066 Uiso 0.57(2) 1 calc R U P B 2
C7E C 0.3841(9) 0.315(3) 0.8534(3) 0.068(6) Uani 0.57(2) 1 d D U P B 2
H7C H 0.3808 0.1987 0.8565 0.081 Uiso 0.57(2) 1 calc R U P B 2
H7D H 0.3669 0.3760 0.8660 0.081 Uiso 0.57(2) 1 calc R U P B 2
C8E C 0.3472(9) 0.359(2) 0.8313(3) 0.080(6) Uani 0.57(2) 1 d D U P B 2
H8C H 0.3451 0.2660 0.8209 0.096 Uiso 0.57(2) 1 calc R U P B 2
H8D H 0.3018 0.3951 0.8337 0.096 Uiso 0.57(2) 1 calc R U P B 2
O3T O 0.302(2) 0.819(4) 0.8205(10) 0.055(6) Uani 0.56(2) 1 d D U P B 1
C9T C 0.3152(10) 0.866(4) 0.8442(3) 0.065(5) Uani 0.56(2) 1 d . U P B 1
H9A H 0.3535 0.9395 0.8456 0.078 Uiso 0.56(2) 1 calc R U P B 1
H9B H 0.3261 0.7689 0.8534 0.078 Uiso 0.56(2) 1 calc R U P B 1
C10T C 0.2566(13) 0.946(4) 0.8526(4) 0.080(6) Uani 0.56(2) 1 d . U P B 1
H10A H 0.2503 0.9114 0.8682 0.096 Uiso 0.56(2) 1 calc R U P B 1
H10B H 0.2625 1.0638 0.8525 0.096 Uiso 0.56(2) 1 calc R U P B 1
C11T C 0.2009(13) 0.901(3) 0.8383(5) 0.070(6) Uani 0.56(2) 1 d . U P B 1
H11A H 0.1658 0.9842 0.8382 0.084 Uiso 0.56(2) 1 calc R U P B 1
H11B H 0.1826 0.7966 0.8427 0.084 Uiso 0.56(2) 1 calc R U P B 1
C12T C 0.2325(13) 0.892(4) 0.8157(5) 0.057(6) Uani 0.56(2) 1 d . U P B 1
H12A H 0.2357 1.0002 0.8090 0.068 Uiso 0.56(2) 1 calc R U P B 1
H12B H 0.2057 0.8228 0.8051 0.068 Uiso 0.56(2) 1 calc R U P B 1
O3E O 0.291(3) 0.789(6) 0.8209(12) 0.055(8) Uani 0.44(2) 1 d D U P B 2
C9E C 0.2909(15) 0.761(4) 0.8432(4) 0.063(7) Uani 0.44(2) 1 d . U P B 2
H9C H 0.3343 0.7902 0.8507 0.076 Uiso 0.44(2) 1 calc R U P B 2
H9D H 0.2825 0.6462 0.8461 0.076 Uiso 0.44(2) 1 calc R U P B 2
C10E C 0.2412(16) 0.855(4) 0.8518(5) 0.056(6) Uani 0.44(2) 1 d . U P B 2
H10G H 0.2583 0.9190 0.8649 0.067 Uiso 0.44(2) 1 calc R U P B 2
H10H H 0.2039 0.7879 0.8561 0.067 Uiso 0.44(2) 1 calc R U P B 2
C11E C 0.2206(19) 0.964(5) 0.8316(6) 0.084(8) Uani 0.44(2) 1 d . U P B 2
H11G H 0.1723 0.9579 0.8282 0.101 Uiso 0.44(2) 1 calc R U P B 2
H11H H 0.2326 1.0770 0.8351 0.101 Uiso 0.44(2) 1 calc R U P B 2
C12E C 0.257(2) 0.904(5) 0.8115(7) 0.062(7) Uani 0.44(2) 1 d . U P B 2
H12G H 0.2262 0.8647 0.7992 0.074 Uiso 0.44(2) 1 calc R U P B 2
H12H H 0.2858 0.9889 0.8056 0.074 Uiso 0.44(2) 1 calc R U P B 2
O4T O 0.3155(3) 0.5470(7) 0.78042(11) 0.0627(18) Uani 1 1 d D U . . .
C13T C 0.3419(6) 0.3982(14) 0.7705(2) 0.063(4) Uani 0.823(16) 1 d D U P C 1
H13A H 0.3646 0.4220 0.7567 0.075 Uiso 0.823(16) 1 calc R U P C 1
H13B H 0.3729 0.3419 0.7814 0.075 Uiso 0.823(16) 1 calc R U P C 1
C13E C 0.309(3) 0.375(2) 0.7867(4) 0.058(9) Uani 0.177(16) 1 d D U P C 2
H13C H 0.3522 0.3274 0.7915 0.070 Uiso 0.177(16) 1 calc R U P C 2
H13D H 0.2784 0.3617 0.7989 0.070 Uiso 0.177(16) 1 calc R U P C 2
C14T C 0.2813(5) 0.3034(12) 0.76548(16) 0.063(3) Uani 1 1 d D U . . .
H14A H 0.2888 0.2168 0.7545 0.075 Uiso 0.823(16) 1 calc R U P C 1
H14B H 0.2653 0.2554 0.7793 0.075 Uiso 0.823(16) 1 calc R U P C 1
H14C H 0.3167 0.2821 0.7552 0.075 Uiso 0.177(16) 1 calc R U P C 2
H14D H 0.2583 0.2012 0.7684 0.075 Uiso 0.177(16) 1 calc R U P C 2
C15T C 0.2352(5) 0.4227(12) 0.75597(16) 0.065(3) Uani 1 1 d . U . . .
H15A H 0.1893 0.3951 0.7592 0.078 Uiso 1 1 calc R U . . .
H15B H 0.2382 0.4312 0.7395 0.078 Uiso 1 1 calc R U . . .
C16T C 0.2567(5) 0.5772(11) 0.76751(16) 0.060(3) Uani 1 1 d . U . . .
H16A H 0.2638 0.6615 0.7562 0.072 Uiso 1 1 calc R U . . .
H16B H 0.2221 0.6149 0.7773 0.072 Uiso 1 1 calc R U . . .
Li2 Li 0.0866(5) 0.0689(11) 0.93361(15) 0.092(7) Uani 1 1 d D . . . .
O5T O 0.1154(4) -0.0538(10) 0.95942(13) 0.095(3) Uani 1 1 d D U . . .
C17T C 0.0780(6) -0.1073(17) 0.9777(2) 0.105(4) Uani 1 1 d . U . . .
H17A H 0.0310 -0.1224 0.9726 0.126 Uiso 1 1 calc R U . . .
H17B H 0.0807 -0.0280 0.9901 0.126 Uiso 1 1 calc R U . . .
C18T C 0.1085(9) -0.2651(19) 0.9853(3) 0.139(5) Uani 1 1 d . U . . .
H18A H 0.1378 -0.2502 0.9991 0.166 Uiso 1 1 calc R U . . .
H18B H 0.0740 -0.3445 0.9885 0.166 Uiso 1 1 calc R U . . .
C19T C 0.1461(9) -0.318(2) 0.9667(3) 0.141(5) Uani 1 1 d . U . . .
H19A H 0.1177 -0.3696 0.9546 0.169 Uiso 1 1 calc R U . . .
H19B H 0.1826 -0.3915 0.9717 0.169 Uiso 1 1 calc R U . . .
C20T C 0.1711(7) -0.156(2) 0.9597(3) 0.151(6) Uani 1 1 d . U . . .
H20A H 0.2063 -0.1166 0.9706 0.181 Uiso 1 1 calc R U . . .
H20B H 0.1888 -0.1616 0.9447 0.181 Uiso 1 1 calc R U . . .
O6T O 0.1462(7) 0.2083(15) 0.9194(3) 0.094(6) Uani 0.546(15) 1 d D U P D 1
C21T C 0.1536(12) 0.377(2) 0.9276(4) 0.094(6) Uani 0.546(15) 1 d D U P D 1
H21C H 0.1111 0.4205 0.9322 0.112 Uiso 0.546(15) 1 calc R U P D 1
H21D H 0.1869 0.3849 0.9404 0.112 Uiso 0.546(15) 1 calc R U P D 1
C22T C 0.1747(12) 0.460(4) 0.9087(4) 0.101(7) Uani 0.546(15) 1 d D U P D 1
H22C H 0.1371 0.4948 0.8985 0.121 Uiso 0.546(15) 1 calc R U P D 1
H22D H 0.2027 0.5535 0.9131 0.121 Uiso 0.546(15) 1 calc R U P D 1
C23T C 0.2111(16) 0.337(3) 0.8992(6) 0.093(7) Uani 0.546(15) 1 d D U P D 1
H23C H 0.2571 0.3445 0.9058 0.111 Uiso 0.546(15) 1 calc R U P D 1
H23D H 0.2125 0.3601 0.8830 0.111 Uiso 0.546(15) 1 calc R U P D 1
C24T C 0.1913(13) 0.176(3) 0.9012(5) 0.102(6) Uani 0.546(15) 1 d D U P D 1
H24C H 0.2283 0.1034 0.9061 0.122 Uiso 0.546(15) 1 calc R U P D 1
H24D H 0.1679 0.1341 0.8873 0.122 Uiso 0.546(15) 1 calc R U P D 1
O6E O 0.1465(7) 0.235(2) 0.9266(4) 0.105(7) Uani 0.454(15) 1 d D U P D 2
C21E C 0.1186(9) 0.368(3) 0.9119(5) 0.108(7) Uani 0.454(15) 1 d D U P D 2
H21A H 0.0995 0.4525 0.9212 0.130 Uiso 0.454(15) 1 calc R U P D 2
H21B H 0.0833 0.3258 0.9012 0.130 Uiso 0.454(15) 1 calc R U P D 2
C22E C 0.1747(12) 0.436(5) 0.8992(6) 0.087(7) Uani 0.454(15) 1 d D U P D 2
H22A H 0.1580 0.4634 0.8837 0.104 Uiso 0.454(15) 1 calc R U P D 2
H22B H 0.1907 0.5365 0.9066 0.104 Uiso 0.454(15) 1 calc R U P D 2
C23E C 0.2318(19) 0.319(5) 0.8982(6) 0.096(7) Uani 0.454(15) 1 d D U P D 2
H23A H 0.2290 0.2524 0.8845 0.115 Uiso 0.454(15) 1 calc R U P D 2
H23B H 0.2754 0.3726 0.9001 0.115 Uiso 0.454(15) 1 calc R U P D 2
C24E C 0.2147(10) 0.227(3) 0.9190(5) 0.087(6) Uani 0.454(15) 1 d D U P D 2
H24A H 0.2248 0.1123 0.9164 0.104 Uiso 0.454(15) 1 calc R U P D 2
H24B H 0.2450 0.2638 0.9316 0.104 Uiso 0.454(15) 1 calc R U P D 2
O7T O 0.0560(4) -0.0721(10) 0.90998(13) 0.101(3) Uani 1 1 d D U . . .
C25T C 0.0684(6) -0.0617(16) 0.88629(19) 0.091(4) Uani 1 1 d . U . . .
H25A H 0.1040 -0.1361 0.8824 0.109 Uiso 1 1 calc R U . . .
H25B H 0.0802 0.0491 0.8820 0.109 Uiso 1 1 calc R U . . .
C26T C 0.0030(6) -0.1110(15) 0.8753(2) 0.087(3) Uani 1 1 d . U . . .
H26A H -0.0284 -0.0199 0.8746 0.104 Uiso 1 1 calc R U . . .
H26B H 0.0079 -0.1522 0.8600 0.104 Uiso 1 1 calc R U . . .
C27T C -0.0194(6) -0.2404(14) 0.89037(17) 0.078(3) Uani 1 1 d . U . . .
H27A H -0.0682 -0.2470 0.8896 0.094 Uiso 1 1 calc R U . . .
H27B H -0.0014 -0.3460 0.8862 0.094 Uiso 1 1 calc R U . . .
C28T C 0.0070(6) -0.1916(16) 0.91312(19) 0.097(4) Uani 1 1 d . U . . .
H28A H -0.0287 -0.1473 0.9218 0.117 Uiso 1 1 calc R U . . .
H28B H 0.0268 -0.2850 0.9213 0.117 Uiso 1 1 calc R U . . .
O8T O 0.0143(5) 0.1984(11) 0.94187(17) 0.116(3) Uani 1 1 d D U . . .
C29T C -0.0303(9) 0.260(2) 0.9243(3) 0.165(6) Uani 1 1 d . U . . .
H29A H -0.0597 0.1725 0.9183 0.198 Uiso 1 1 calc R U . . .
H29B H -0.0051 0.3008 0.9118 0.198 Uiso 1 1 calc R U . . .
C30T C -0.0688(10) 0.387(2) 0.9332(4) 0.173(7) Uani 1 1 d . U . . .
H30A H -0.1155 0.3537 0.9336 0.208 Uiso 1 1 calc R U . . .
H30B H -0.0665 0.4843 0.9238 0.208 Uiso 1 1 calc R U . . .
C31T C -0.0386(9) 0.419(2) 0.9571(3) 0.153(6) Uani 1 1 d . U . . .
H31A H -0.0077 0.5112 0.9574 0.183 Uiso 1 1 calc R U . . .
H31B H -0.0732 0.4398 0.9677 0.183 Uiso 1 1 calc R U . . .
C32T C -0.0031(8) 0.2644(18) 0.9624(3) 0.140(5) Uani 1 1 d . U . . .
H32A H 0.0370 0.2845 0.9724 0.168 Uiso 1 1 calc R U . . .
H32B H -0.0321 0.1895 0.9701 0.168 Uiso 1 1 calc R U . . .
Pd1 Pd 0.58924(3) 0.81619(8) 0.94593(2) 0.0339(2) Uani 1 1 d . . . . .
P1A P 0.65176(12) 0.7193(3) 0.97667(4) 0.0437(7) Uani 1 1 d . . . . .
C2A C 0.6545(5) 0.4980(12) 0.98003(15) 0.054(3) Uani 1 1 d . U . . .
H2E H 0.6619 0.4535 0.9648 0.065 Uiso 1 1 calc R U . . .
C3A C 0.5875(5) 0.4356(13) 0.98596(15) 0.065(3) Uani 1 1 d . U . . .
H3C H 0.5883 0.3179 0.9864 0.097 Uiso 1 1 calc R U . . .
H3D H 0.5536 0.4714 0.9746 0.097 Uiso 1 1 calc R U . . .
H3E H 0.5772 0.4773 1.0007 0.097 Uiso 1 1 calc R U . . .
C4A C 0.7091(5) 0.4322(11) 0.99553(16) 0.060(3) Uani 1 1 d . U . . .
H4C H 0.7130 0.3162 0.9931 0.090 Uiso 1 1 calc R U . . .
H4D H 0.6992 0.4528 1.0111 0.090 Uiso 1 1 calc R U . . .
H4E H 0.7508 0.4848 0.9924 0.090 Uiso 1 1 calc R U . . .
C5A C 0.6424(5) 0.8162(16) 1.00422(15) 0.080(4) Uani 1 1 d . U . . .
H5E H 0.6578 0.9258 1.0001 0.096 Uiso 1 1 calc R U . . .
C6A C 0.5751(4) 0.8589(12) 1.00770(16) 0.063(3) Uani 1 1 d . U . . .
H6E H 0.5744 0.9427 1.0192 0.094 Uiso 1 1 calc R U . . .
H6F H 0.5514 0.7639 1.0126 0.094 Uiso 1 1 calc R U . . .
H6G H 0.5537 0.8990 0.9936 0.094 Uiso 1 1 calc R U . . .
C7A C 0.6910(5) 0.7882(12) 1.02246(14) 0.057(3) Uani 1 1 d . U . . .
H7E H 0.6930 0.8815 1.0325 0.086 Uiso 1 1 calc R U . . .
H7F H 0.7343 0.7714 1.0165 0.086 Uiso 1 1 calc R U . . .
H7G H 0.6788 0.6926 1.0308 0.086 Uiso 1 1 calc R U . . .
C1A C 0.7276(4) 0.7924(11) 0.96493(14) 0.046(2) Uani 1 1 d . U . . .
B2A B 0.6868(5) 0.8650(12) 0.94095(17) 0.044(2) Uani 1 1 d . U . . .
B3A B 0.7392(5) 0.6879(13) 0.94018(16) 0.047(2) Uani 1 1 d . U . . .
H3F H 0.7193 0.5659 0.9355 0.056 Uiso 1 1 calc R U . . .
B4A B 0.8038(6) 0.7170(17) 0.96144(19) 0.065(3) Uani 1 1 d . U . . .
H4F H 0.8255 0.6117 0.9710 0.078 Uiso 1 1 calc R U . . .
B5A B 0.7940(6) 0.9057(17) 0.9749(2) 0.068(3) Uani 1 1 d . U . . .
H5F H 0.8091 0.9257 0.9930 0.081 Uiso 1 1 calc R U . . .
B6A B 0.7225(5) 0.9948(14) 0.96159(19) 0.054(3) Uani 1 1 d . U . . .
H6H H 0.6901 1.0749 0.9712 0.064 Uiso 1 1 calc R U . . .
B7A B 0.7345(6) 1.0347(15) 0.9336(2) 0.061(3) Uani 1 1 d . U . . .
H7H H 0.7117 1.1408 0.9245 0.073 Uiso 1 1 calc R U . . .
B8A B 0.7452(6) 0.8460(14) 0.92024(18) 0.053(2) Uani 1 1 d . U . . .
H8E H 0.7288 0.8278 0.9021 0.064 Uiso 1 1 calc R U . . .
B9A B 0.8184(6) 0.7539(16) 0.93305(19) 0.065(3) Uani 1 1 d . U . . .
H9E H 0.8511 0.6742 0.9235 0.078 Uiso 1 1 calc R U . . .
B10A B 0.8521(6) 0.8840(18) 0.9540(2) 0.075(3) Uani 1 1 d . U . . .
H10C H 0.9066 0.8904 0.9582 0.090 Uiso 1 1 calc R U . . .
B11A B 0.8015(6) 1.0552(17) 0.9546(2) 0.068(3) Uani 1 1 d . U . . .
H11C H 0.8229 1.1754 0.9594 0.082 Uiso 1 1 calc R U . . .
B12A B 0.8149(6) 0.9607(16) 0.92859(19) 0.063(3) Uani 1 1 d . U . . .
H12C H 0.8450 1.0185 0.9157 0.076 Uiso 1 1 calc R U . . .
P1B P 0.53868(11) 0.9198(2) 0.91339(4) 0.0320(6) Uani 1 1 d . . . . .
C2B C 0.5246(4) 1.1365(9) 0.91396(14) 0.040(2) Uani 1 1 d . U . . .
H2F H 0.4783 1.1592 0.9081 0.048 Uiso 1 1 calc R U . . .
C3B C 0.5342(4) 1.1989(10) 0.93837(14) 0.049(2) Uani 1 1 d . U . . .
H3G H 0.5196 1.3110 0.9390 0.073 Uiso 1 1 calc R U . . .
H3H H 0.5810 1.1920 0.9435 0.073 Uiso 1 1 calc R U . . .
H3I H 0.5081 1.1332 0.9481 0.073 Uiso 1 1 calc R U . . .
C4B C 0.5724(5) 1.2322(10) 0.90007(15) 0.055(3) Uani 1 1 d . U . . .
H4G H 0.5640 1.3474 0.9017 0.082 Uiso 1 1 calc R U . . .
H4H H 0.5655 1.2020 0.8842 0.082 Uiso 1 1 calc R U . . .
H4I H 0.6180 1.2081 0.9054 0.082 Uiso 1 1 calc R U . . .
C5B C 0.5671(4) 0.8749(9) 0.88550(13) 0.038(2) Uani 1 1 d . U . . .
H5G H 0.6079 0.9408 0.8843 0.045 Uiso 1 1 calc R U . . .
C6B C 0.5899(4) 0.6979(9) 0.88384(13) 0.041(2) Uani 1 1 d . U . . .
H6I H 0.6120 0.6825 0.8699 0.062 Uiso 1 1 calc R U . . .
H6J H 0.5514 0.6267 0.8839 0.062 Uiso 1 1 calc R U . . .
H6K H 0.6207 0.6724 0.8967 0.062 Uiso 1 1 calc R U . . .
C7B C 0.5208(4) 0.9233(11) 0.86528(13) 0.048(2) Uani 1 1 d . U . . .
H7I H 0.5432 0.9068 0.8514 0.072 Uiso 1 1 calc R U . . .
H7J H 0.5088 1.0369 0.8666 0.072 Uiso 1 1 calc R U . . .
H7K H 0.4808 0.8572 0.8649 0.072 Uiso 1 1 calc R U . . .
C1B C 0.4586(4) 0.8246(9) 0.91695(12) 0.0316(18) Uani 1 1 d . U . . .
B2B B 0.4545(5) 0.7724(11) 0.94464(16) 0.035(2) Uani 1 1 d . U . . .
H2G H 0.4943 0.8024 0.9579 0.042 Uiso 1 1 calc R U . . .
B3B B 0.4674(5) 0.6233(11) 0.92415(17) 0.041(2) Uani 1 1 d . U . . .
H3J H 0.5148 0.5550 0.9236 0.050 Uiso 1 1 calc R U . . .
B4B B 0.4199(5) 0.6853(13) 0.89945(17) 0.048(2) Uani 1 1 d . U . . .
H4J H 0.4359 0.6561 0.8823 0.058 Uiso 1 1 calc R U . . .
B5B B 0.3825(5) 0.8676(13) 0.90465(17) 0.047(2) Uani 1 1 d . U . . .
H5H H 0.3743 0.9601 0.8911 0.056 Uiso 1 1 calc R U . . .
B6B B 0.4022(5) 0.9239(12) 0.93281(16) 0.040(2) Uani 1 1 d . U . . .
H6L H 0.4063 1.0532 0.9379 0.048 Uiso 1 1 calc R U . . .
B7B B 0.3718(5) 0.7761(12) 0.95064(17) 0.042(2) Uani 1 1 d . U . . .
H7L H 0.3560 0.8074 0.9677 0.050 Uiso 1 1 calc R U . . .
B8B B 0.4107(5) 0.5896(12) 0.94498(17) 0.042(2) Uani 1 1 d . U . . .
H8F H 0.4206 0.4962 0.9583 0.050 Uiso 1 1 calc R U . . .
B9B B 0.3889(6) 0.5345(14) 0.91715(17) 0.053(2) Uani 1 1 d . U . . .
H9F H 0.3840 0.4056 0.9119 0.064 Uiso 1 1 calc R U . . .
B10B B 0.3366(6) 0.6880(14) 0.90512(18) 0.057(3) Uani 1 1 d . U . . .
H10D H 0.2965 0.6606 0.8919 0.068 Uiso 1 1 calc R U . . .
B11B B 0.3264(6) 0.8322(14) 0.92565(17) 0.053(2) Uani 1 1 d . U . . .
H11D H 0.2790 0.9008 0.9260 0.063 Uiso 1 1 calc R U . . .
B12B B 0.3306(5) 0.6289(13) 0.93358(17) 0.049(2) Uani 1 1 d . U . . .
H12D H 0.2868 0.5625 0.9394 0.059 Uiso 1 1 calc R U . . .
Pd2 Pd 0.85222(3) 0.36695(7) 0.81671(2) 0.02772(19) Uani 1 1 d . . . . .
P1C P 0.77860(11) 0.2627(3) 0.84115(3) 0.0326(6) Uani 1 1 d . . . . .
C2C C 0.7647(4) 0.0500(9) 0.84409(14) 0.041(2) Uani 1 1 d . U . . .
H2H H 0.7569 0.0054 0.8286 0.050 Uiso 1 1 calc R U . . .
C3C C 0.8273(4) -0.0332(10) 0.85479(14) 0.050(2) Uani 1 1 d . U . . .
H3K H 0.8214 -0.1501 0.8542 0.074 Uiso 1 1 calc R U . . .
H3L H 0.8346 0.0009 0.8705 0.074 Uiso 1 1 calc R U . . .
H3M H 0.8655 -0.0031 0.8465 0.074 Uiso 1 1 calc R U . . .
C4C C 0.7054(4) 0.0027(10) 0.85709(14) 0.049(3) Uani 1 1 d . U . . .
H4K H 0.6995 -0.1141 0.8564 0.074 Uiso 1 1 calc R U . . .
H4L H 0.6656 0.0555 0.8504 0.074 Uiso 1 1 calc R U . . .
H4M H 0.7129 0.0364 0.8728 0.074 Uiso 1 1 calc R U . . .
C5C C 0.7855(4) 0.3419(11) 0.87015(13) 0.045(2) Uani 1 1 d . U . . .
H5I H 0.7987 0.2446 0.8792 0.054 Uiso 1 1 calc R U . . .
C6C C 0.8431(5) 0.4481(13) 0.87404(15) 0.069(3) Uani 1 1 d . U . . .
H6M H 0.8472 0.4805 0.8899 0.103 Uiso 1 1 calc R U . . .
H6N H 0.8374 0.5437 0.8645 0.103 Uiso 1 1 calc R U . . .
H6O H 0.8831 0.3906 0.8703 0.103 Uiso 1 1 calc R U . . .
C7C C 0.7235(5) 0.3944(12) 0.88053(14) 0.058(3) Uani 1 1 d . U . . .
H7M H 0.7297 0.3856 0.8969 0.087 Uiso 1 1 calc R U . . .
H7N H 0.6867 0.3257 0.8750 0.087 Uiso 1 1 calc R U . . .
H7O H 0.7138 0.5063 0.8764 0.087 Uiso 1 1 calc R U . . .
C1C C 0.7091(4) 0.3426(9) 0.82372(13) 0.0353(18) Uani 1 1 d . U . . .
B2C B 0.7583(5) 0.4359(11) 0.80495(15) 0.035(2) Uani 1 1 d . U . . .
B3C B 0.7102(5) 0.5490(11) 0.82333(16) 0.035(2) Uani 1 1 d . U . . .
H3N H 0.7342 0.6253 0.8370 0.041 Uiso 1 1 calc R U . . .
B4C B 0.6356(5) 0.4379(13) 0.82745(18) 0.044(2) Uani 1 1 d . U . . .
H4N H 0.6106 0.4389 0.8436 0.052 Uiso 1 1 calc R U . . .
B5C B 0.6368(5) 0.2620(13) 0.81097(17) 0.045(2) Uani 1 1 d . U . . .
H5J H 0.6125 0.1486 0.8163 0.054 Uiso 1 1 calc R U . . .
B6C B 0.7124(5) 0.2611(12) 0.79695(15) 0.037(2) Uani 1 1 d . U . . .
H6P H 0.7377 0.1457 0.7931 0.045 Uiso 1 1 calc R U . . .
B7C B 0.7128(5) 0.4293(12) 0.77858(17) 0.041(2) Uani 1 1 d . U . . .
H7P H 0.7376 0.4263 0.7623 0.049 Uiso 1 1 calc R U . . .
B8C B 0.7123(5) 0.6060(12) 0.79542(16) 0.040(2) Uani 1 1 d . U . . .
H8G H 0.7373 0.7193 0.7905 0.048 Uiso 1 1 calc R U . . .
B9C B 0.6361(5) 0.6085(13) 0.80924(17) 0.046(2) Uani 1 1 d . U . . .
H9G H 0.6104 0.7229 0.8134 0.056 Uiso 1 1 calc R U . . .
B10C B 0.5926(6) 0.4308(13) 0.80104(18) 0.049(2) Uani 1 1 d . U . . .
H10E H 0.5373 0.4293 0.7995 0.059 Uiso 1 1 calc R U . . .
B11C B 0.6387(5) 0.3201(14) 0.78253(17) 0.049(2) Uani 1 1 d . U . . .
H11E H 0.6147 0.2439 0.7688 0.058 Uiso 1 1 calc R U . . .
B12C B 0.6382(5) 0.5355(14) 0.78118(18) 0.048(2) Uani 1 1 d . U . . .
H12E H 0.6138 0.6028 0.7666 0.058 Uiso 1 1 calc R U . . .
P1D P 0.91236(11) 0.4998(2) 0.79106(3) 0.0283(5) Uani 1 1 d . . . . .
C2D C 0.9005(4) 0.7118(9) 0.78524(13) 0.037(2) Uani 1 1 d . U . . .
H2I H 0.8595 0.7186 0.7750 0.045 Uiso 1 1 calc R U . . .
C3D C 0.8860(4) 0.8121(9) 0.80622(13) 0.037(2) Uani 1 1 d . U . . .
H3O H 0.8707 0.9194 0.8015 0.055 Uiso 1 1 calc R U . . .
H3P H 0.9264 0.8219 0.8161 0.055 Uiso 1 1 calc R U . . .
H3Q H 0.8517 0.7587 0.8143 0.055 Uiso 1 1 calc R U . . .
C4D C 0.9551(4) 0.7950(9) 0.77237(14) 0.044(2) Uani 1 1 d . U . . .
H4O H 0.9366 0.8893 0.7644 0.066 Uiso 1 1 calc R U . . .
H4P H 0.9721 0.7195 0.7615 0.066 Uiso 1 1 calc R U . . .
H4Q H 0.9912 0.8288 0.7831 0.066 Uiso 1 1 calc R U . . .
C5D C 0.9140(4) 0.4034(9) 0.76294(12) 0.033(2) Uani 1 1 d . U . . .
H5K H 0.9612 0.3930 0.7593 0.039 Uiso 1 1 calc R U . . .
C6D C 0.8852(4) 0.2337(9) 0.76437(13) 0.038(2) Uani 1 1 d . U . . .
H6Q H 0.8918 0.1757 0.7504 0.056 Uiso 1 1 calc R U . . .
H6R H 0.8379 0.2407 0.7666 0.056 Uiso 1 1 calc R U . . .
H6S H 0.9076 0.1762 0.7770 0.056 Uiso 1 1 calc R U . . .
C7D C 0.8776(4) 0.4912(11) 0.74376(13) 0.045(2) Uani 1 1 d . U . . .
H7Q H 0.8819 0.4315 0.7298 0.067 Uiso 1 1 calc R U . . .
H7R H 0.8964 0.5989 0.7423 0.067 Uiso 1 1 calc R U . . .
H7S H 0.8308 0.5004 0.7467 0.067 Uiso 1 1 calc R U . . .
C1D C 0.9930(4) 0.4591(9) 0.80603(12) 0.0300(17) Uani 1 1 d . U . . .
B2D B 0.9836(5) 0.3073(12) 0.82512(15) 0.038(2) Uani 1 1 d . U . . .
H2J H 0.9356 0.2448 0.8273 0.046 Uiso 1 1 calc R U . . .
B3D B 0.9975(5) 0.5062(13) 0.83412(16) 0.042(2) Uani 1 1 d . U . . .
H3R H 0.9584 0.5763 0.8423 0.050 Uiso 1 1 calc R U . . .
B4D B 1.0497(5) 0.6016(13) 0.81599(17) 0.044(2) Uani 1 1 d . U . . .
H4R H 1.0459 0.7332 0.8121 0.053 Uiso 1 1 calc R U . . .
B5D B 1.0692(5) 0.4575(12) 0.79538(17) 0.040(2) Uani 1 1 d . U . . .
H5L H 1.0783 0.4948 0.7778 0.048 Uiso 1 1 calc R U . . .
B6D B 1.0288(5) 0.2747(12) 0.80091(16) 0.035(2) Uani 1 1 d . U . . .
H6T H 1.0113 0.1911 0.7871 0.042 Uiso 1 1 calc R U . . .
B7D B 1.0595(5) 0.2025(14) 0.82756(17) 0.045(2) Uani 1 1 d . U . . .
H7T H 1.0626 0.0709 0.8314 0.055 Uiso 1 1 calc R U . . .
B8D B 1.0393(5) 0.3489(14) 0.84811(17) 0.051(2) Uani 1 1 d . U . . .
H8H H 1.0289 0.3135 0.8657 0.062 Uiso 1 1 calc R U . . .
B9D B 1.0805(6) 0.5286(15) 0.84244(18) 0.056(3) Uani 1 1 d . U . . .
H9H H 1.0979 0.6123 0.8563 0.068 Uiso 1 1 calc R U . . .
B10D B 1.1263(6) 0.4983(14) 0.81834(18) 0.053(2) Uani 1 1 d . U . . .
H10F H 1.1741 0.5617 0.8161 0.063 Uiso 1 1 calc R U . . .
B11D B 1.1129(5) 0.2976(13) 0.80929(16) 0.046(2) Uani 1 1 d . U . . .
H11F H 1.1519 0.2281 0.8010 0.055 Uiso 1 1 calc R U . . .
B12D B 1.1199(6) 0.3424(15) 0.83821(17) 0.056(3) Uani 1 1 d . U . . .
H12F H 1.1636 0.3026 0.8492 0.067 Uiso 1 1 calc R U . . .

loop_
_atom_site_aniso_label
_atom_site_aniso_U_11
_atom_site_aniso_U_22
_atom_site_aniso_U_33
_atom_site_aniso_U_23
_atom_site_aniso_U_13
_atom_site_aniso_U_12
Li1 0.048(10) 0.060(11) 0.059(10) 0.011(9) -0.007(8) -0.005(9)
O1T 0.078(5) 0.059(4) 0.053(4) -0.003(3) 0.021(3) -0.015(4)
C1T 0.062(13) 0.075(10) 0.068(10) -0.012(7) 0.004(9) -0.040(9)
C1E 0.064(13) 0.055(10) 0.077(17) -0.015(11) 0.028(12) -0.018(9)
C2T 0.062(7) 0.062(6) 0.091(8) 0.005(5) 0.010(6) -0.014(5)
C3T 0.052(7) 0.068(7) 0.083(7) 0.016(5) 0.016(5) 0.002(5)
C4T 0.056(7) 0.065(6) 0.086(8) 0.008(5) 0.018(6) 0.011(5)
O2T 0.038(9) 0.076(12) 0.076(12) 0.016(10) 0.009(10) 0.009(8)
C5T 0.052(10) 0.082(15) 0.120(14) 0.053(12) 0.039(11) 0.027(10)
C6T 0.061(14) 0.087(15) 0.064(12) 0.008(10) 0.013(12) 0.013(12)
C7T 0.061(14) 0.060(13) 0.074(13) -0.003(9) 0.009(12) 0.020(13)
C8T 0.053(10) 0.075(15) 0.056(14) 0.004(11) 0.002(10) 0.020(10)
O2E 0.043(8) 0.056(8) 0.042(7) -0.005(6) 0.000(6) 0.013(6)
C5E 0.037(8) 0.051(11) 0.031(10) 0.017(7) 0.005(7) 0.017(7)
C6E 0.054(10) 0.035(10) 0.076(12) 0.019(8) 0.002(8) 0.002(9)
C7E 0.055(13) 0.073(11) 0.077(10) 0.025(9) 0.025(11) 0.002(11)
C8E 0.062(11) 0.067(12) 0.109(12) 0.022(10) -0.010(10) 0.007(9)
O3T 0.037(12) 0.082(14) 0.046(8) 0.016(11) 0.001(8) 0.000(10)
C9T 0.041(9) 0.098(15) 0.055(8) 0.001(11) 0.007(7) -0.008(10)
C10T 0.068(12) 0.098(17) 0.075(10) -0.014(13) 0.008(9) 0.013(12)
C11T 0.051(10) 0.070(15) 0.091(14) -0.014(12) 0.010(8) 0.018(11)
C12T 0.055(13) 0.046(11) 0.067(10) -0.001(10) -0.005(9) 0.016(12)
O3E 0.033(15) 0.086(16) 0.048(8) 0.019(12) 0.005(11) 0.012(13)
C9E 0.058(15) 0.085(15) 0.048(9) -0.007(11) 0.016(11) 0.034(11)
C10E 0.046(14) 0.056(15) 0.067(10) -0.020(11) 0.011(11) 0.013(11)
C11E 0.080(17) 0.086(17) 0.086(15) -0.001(12) 0.007(13) 0.035(12)
C12E 0.059(19) 0.050(14) 0.076(11) 0.005(11) 0.006(12) 0.013(14)
O4T 0.054(4) 0.043(4) 0.090(5) -0.011(3) -0.009(4) 0.004(3)
C13T 0.054(7) 0.052(7) 0.085(10) -0.005(6) 0.015(7) 0.009(5)
C13E 0.07(2) 0.040(11) 0.063(17) -0.011(12) -0.001(14) 0.016(14)
C14T 0.079(7) 0.049(5) 0.062(6) -0.017(5) 0.005(5) 0.005(5)
C15T 0.070(7) 0.067(7) 0.059(7) -0.019(5) 0.000(5) 0.006(5)
C16T 0.081(7) 0.048(5) 0.050(6) -0.008(5) -0.009(5) 0.019(5)
Li2 0.070(14) 0.122(18) 0.084(15) -0.005(13) 0.019(12) -0.008(13)
O5T 0.058(5) 0.123(7) 0.108(6) 0.017(5) 0.037(5) 0.001(5)
C17T 0.077(9) 0.126(10) 0.115(10) 0.031(8) 0.035(7) 0.001(7)
C18T 0.163(15) 0.122(12) 0.130(12) 0.018(8) 0.007(9) 0.012(10)
C19T 0.132(14) 0.146(10) 0.140(13) -0.005(11) -0.017(10) 0.047(10)
C20T 0.073(10) 0.183(13) 0.201(15) -0.012(12) 0.058(9) 0.023(9)
O6T 0.103(11) 0.082(8) 0.103(12) 0.010(8) 0.054(8) -0.015(9)
C21T 0.062(12) 0.097(11) 0.124(13) -0.015(10) 0.016(10) -0.032(11)
C22T 0.114(15) 0.078(10) 0.102(17) 0.016(12) -0.048(13) -0.023(11)
C23T 0.088(17) 0.124(13) 0.065(12) 0.010(12) 0.005(10) -0.045(12)
C24T 0.103(14) 0.095(10) 0.114(14) 0.025(11) 0.044(11) 0.020(11)
O6E 0.096(11) 0.103(13) 0.118(14) 0.008(11) 0.018(10) -0.031(11)
C21E 0.088(13) 0.112(15) 0.124(17) -0.011(12) -0.001(12) -0.004(11)
C22E 0.101(14) 0.097(15) 0.057(15) 0.000(12) -0.030(12) -0.012(11)
C23E 0.090(15) 0.116(16) 0.080(14) 0.002(12) 0.004(12) -0.015(12)
C24E 0.084(11) 0.079(13) 0.096(14) 0.007(11) -0.001(12) -0.013(11)
O7T 0.121(7) 0.114(7) 0.073(5) 0.000(5) 0.030(5) -0.046(5)
C25T 0.100(9) 0.098(9) 0.079(7) 0.004(7) 0.032(7) -0.008(7)
C26T 0.088(8) 0.089(9) 0.085(7) 0.016(6) 0.010(6) 0.012(7)
C27T 0.083(8) 0.090(8) 0.065(6) -0.009(6) 0.031(6) -0.010(6)
C28T 0.112(10) 0.114(10) 0.070(6) -0.011(7) 0.034(7) -0.040(8)
O8T 0.109(8) 0.113(7) 0.130(8) 0.024(6) 0.033(6) 0.018(6)
C29T 0.147(16) 0.123(14) 0.216(12) 0.002(11) -0.051(12) 0.007(10)
C30T 0.146(15) 0.117(14) 0.255(17) 0.045(12) -0.004(13) 0.022(10)
C31T 0.128(14) 0.102(11) 0.229(16) 0.017(11) 0.020(12) 0.040(10)
C32T 0.141(13) 0.121(11) 0.167(10) 0.026(10) 0.074(9) 0.056(10)
Pd1 0.0378(4) 0.0337(4) 0.0316(4) 0.0009(3) 0.0118(3) 0.0047(3)
P1A 0.0358(15) 0.0682(18) 0.0287(13) 0.0011(12) 0.0131(11) 0.0121(13)
C2A 0.051(6) 0.072(7) 0.040(6) 0.006(5) 0.007(5) 0.001(5)
C3A 0.052(6) 0.089(8) 0.054(6) 0.022(6) 0.010(5) -0.005(6)
C4A 0.053(6) 0.055(7) 0.071(7) -0.008(5) 0.000(5) 0.012(5)
C5A 0.054(6) 0.150(11) 0.036(6) -0.026(7) 0.006(5) 0.036(7)
C6A 0.046(5) 0.083(8) 0.061(6) -0.038(6) 0.011(5) -0.003(6)
C7A 0.058(6) 0.069(7) 0.045(6) -0.007(5) 0.011(4) 0.011(6)
C1A 0.040(5) 0.061(5) 0.039(4) -0.008(4) 0.010(4) 0.010(4)
B2A 0.053(5) 0.038(5) 0.044(5) -0.007(4) 0.011(4) 0.006(4)
B3A 0.051(6) 0.051(5) 0.040(5) 0.000(4) 0.022(4) 0.025(4)
B4A 0.048(6) 0.103(6) 0.047(6) 0.009(5) 0.025(5) 0.026(5)
B5A 0.041(6) 0.116(8) 0.047(5) -0.015(5) 0.015(4) -0.014(6)
B6A 0.044(5) 0.056(5) 0.063(6) -0.020(5) 0.021(5) -0.010(5)
B7A 0.060(6) 0.058(5) 0.067(6) 0.006(5) 0.015(5) 0.003(5)
B8A 0.056(6) 0.063(7) 0.042(5) -0.003(4) 0.011(4) 0.003(5)
B9A 0.055(6) 0.095(7) 0.049(6) -0.001(5) 0.027(5) 0.016(5)
B10A 0.044(5) 0.131(9) 0.052(6) -0.002(6) 0.019(4) 0.001(5)
B11A 0.047(6) 0.095(6) 0.066(7) -0.016(5) 0.026(5) -0.019(5)
B12A 0.051(6) 0.089(7) 0.051(6) -0.001(5) 0.016(5) -0.007(5)
P1B 0.0404(15) 0.0231(12) 0.0341(13) 0.0020(9) 0.0148(11) 0.0034(10)
C2B 0.044(6) 0.025(5) 0.052(5) 0.008(4) 0.015(4) -0.003(4)
C3B 0.053(6) 0.026(5) 0.069(6) -0.004(4) 0.022(5) 0.006(5)
C4B 0.066(7) 0.032(5) 0.069(6) 0.001(5) 0.029(5) -0.007(5)
C5B 0.048(6) 0.031(4) 0.037(5) 0.007(4) 0.021(4) -0.007(4)
C6B 0.050(6) 0.036(5) 0.039(5) -0.003(4) 0.015(4) -0.001(4)
C7B 0.061(7) 0.050(6) 0.034(5) 0.015(4) 0.018(4) 0.004(5)
C1B 0.036(4) 0.030(4) 0.030(4) 0.002(3) 0.010(3) -0.004(4)
B2B 0.038(5) 0.035(5) 0.032(4) 0.006(4) 0.013(4) 0.004(4)
B3B 0.050(5) 0.024(5) 0.053(6) 0.005(4) 0.021(4) -0.002(4)
B4B 0.055(6) 0.053(6) 0.038(5) -0.008(4) 0.014(4) -0.021(5)
B5B 0.041(6) 0.057(5) 0.042(5) 0.015(5) 0.003(4) -0.003(5)
B6B 0.040(6) 0.038(5) 0.043(5) 0.003(4) 0.012(4) 0.010(4)
B7B 0.037(6) 0.054(6) 0.037(5) 0.006(4) 0.015(4) 0.003(5)
B8B 0.047(6) 0.039(5) 0.042(5) 0.006(4) 0.014(4) -0.006(4)
B9B 0.064(7) 0.050(5) 0.047(6) 0.000(4) 0.019(5) -0.020(4)
B10B 0.052(5) 0.077(7) 0.041(5) 0.008(5) 0.004(4) -0.023(5)
B11B 0.040(5) 0.068(6) 0.051(6) 0.013(5) 0.009(4) 0.004(5)
B12B 0.046(5) 0.061(6) 0.042(6) 0.010(5) 0.011(4) -0.011(5)
Pd2 0.0324(4) 0.0269(4) 0.0256(4) 0.0034(3) 0.0148(3) 0.0007(3)
P1C 0.0408(15) 0.0295(13) 0.0296(13) 0.0020(9) 0.0187(11) -0.0029(11)
C2C 0.058(6) 0.030(5) 0.038(5) -0.002(4) 0.024(4) 0.006(4)
C3C 0.066(6) 0.037(6) 0.049(6) 0.011(4) 0.030(5) 0.003(5)
C4C 0.061(6) 0.031(5) 0.061(6) 0.000(4) 0.039(5) -0.005(5)
C5C 0.045(5) 0.059(6) 0.034(5) -0.001(4) 0.017(4) -0.006(5)
C6C 0.051(6) 0.107(9) 0.051(6) -0.033(6) 0.026(5) -0.010(6)
C7C 0.057(6) 0.075(7) 0.047(6) -0.016(5) 0.034(5) -0.006(5)
C1C 0.038(4) 0.033(4) 0.036(4) -0.005(3) 0.017(3) -0.007(4)
B2C 0.038(5) 0.036(5) 0.032(5) -0.005(4) 0.019(4) -0.003(4)
B3C 0.037(5) 0.034(5) 0.035(5) 0.000(4) 0.021(4) 0.000(4)
B4C 0.032(5) 0.051(6) 0.050(5) 0.000(4) 0.021(4) -0.001(4)
B5C 0.034(5) 0.049(5) 0.052(6) -0.004(4) 0.016(5) -0.009(4)
B6C 0.045(5) 0.042(5) 0.027(5) -0.008(4) 0.017(4) 0.002(4)
B7C 0.043(5) 0.044(6) 0.038(5) -0.001(4) 0.009(4) 0.004(4)
B8C 0.039(5) 0.037(5) 0.045(5) 0.001(4) 0.015(4) 0.000(4)
B9C 0.042(5) 0.048(5) 0.051(6) 0.000(4) 0.012(5) 0.009(4)
B10C 0.036(5) 0.055(6) 0.058(6) -0.003(5) 0.014(4) -0.002(4)
B11C 0.043(5) 0.061(6) 0.043(5) -0.007(5) 0.012(4) -0.008(5)
B12C 0.036(5) 0.064(6) 0.046(5) 0.002(5) 0.008(4) 0.006(5)
P1D 0.0327(13) 0.0295(12) 0.0243(12) 0.0040(9) 0.0138(10) 0.0035(10)
C2D 0.043(6) 0.032(5) 0.039(5) 0.000(4) 0.016(4) 0.000(4)
C3D 0.031(5) 0.027(5) 0.054(5) 0.002(4) 0.020(4) -0.007(4)
C4D 0.051(6) 0.026(5) 0.059(6) 0.007(4) 0.026(5) -0.001(4)
C5D 0.032(5) 0.044(5) 0.023(4) -0.001(4) 0.012(4) 0.007(4)
C6D 0.029(5) 0.046(5) 0.039(5) -0.011(4) 0.017(4) 0.005(4)
C7D 0.044(6) 0.060(6) 0.031(5) 0.006(4) 0.006(4) 0.006(5)
C1D 0.035(4) 0.029(4) 0.026(4) -0.001(3) 0.010(3) -0.001(3)
B2D 0.040(5) 0.043(5) 0.032(5) 0.009(4) 0.012(4) 0.016(4)
B3D 0.047(5) 0.050(5) 0.030(5) -0.005(4) 0.007(4) 0.006(5)
B4D 0.040(6) 0.046(5) 0.046(6) -0.010(4) 0.009(5) -0.008(4)
B5D 0.034(6) 0.050(6) 0.039(5) -0.004(4) 0.014(4) 0.001(4)
B6D 0.035(5) 0.037(5) 0.034(5) -0.001(4) 0.009(4) 0.008(4)
B7D 0.036(6) 0.054(5) 0.046(6) 0.010(4) 0.005(5) 0.018(4)
B8D 0.048(6) 0.073(7) 0.033(5) 0.005(4) 0.002(4) 0.017(5)
B9D 0.050(6) 0.074(6) 0.045(5) -0.015(5) 0.002(5) 0.005(5)
B10D 0.040(5) 0.070(6) 0.049(6) -0.009(5) 0.006(4) 0.002(5)
B11D 0.035(5) 0.064(6) 0.038(5) 0.001(4) 0.007(4) 0.011(5)
B12D 0.045(5) 0.086(7) 0.037(5) -0.005(5) 0.000(4) 0.014(5)

loop_
_atom_type_symbol
_atom_type_description
_atom_type_scat_dispersion_real
_atom_type_scat_dispersion_imag
_atom_type_scat_source
C C 0.0033 0.0016 'International Tables Vol C Tables 4.2.6.8 and 6.1.1.4'
H H 0.0000 0.0000 'International Tables Vol C Tables 4.2.6.8 and 6.1.1.4'
Li Li -0.0003 0.0001 'International Tables Vol C Tables 4.2.6.8 and 6.1.1.4'
B B 0.0013 0.0007 'International Tables Vol C Tables 4.2.6.8 and 6.1.1.4'
O O 0.0106 0.0060 'International Tables Vol C Tables 4.2.6.8 and 6.1.1.4'
P P 0.1023 0.0942 'International Tables Vol C Tables 4.2.6.8 and 6.1.1.4'
Pd Pd -0.9988 1.0072 'International Tables Vol C Tables 4.2.6.8 and 6.1.1.4'

loop_
_geom_angle_atom_site_label_1
_geom_angle_atom_site_label_2
_geom_angle_atom_site_label_3
_geom_angle
O2E Li1 O4T 96.8(6)
O2E Li1 O3E 111(2)
O4T Li1 O3E 113(2)
O2E Li1 O1T 113.2(7)
O4T Li1 O1T 110.5(5)
O3E Li1 O1T 112.0(18)
O4T Li1 O3T 119.4(18)
O1T Li1 O3T 102.1(13)
O4T Li1 O2T 111.7(9)
O1T Li1 O2T 114.9(8)
O3T Li1 O2T 98(2)
C4T O1T C1T 105.2(9)
C4T O1T C1E 102.2(11)
C4T O1T Li1 124.3(6)
C1T O1T Li1 130.5(8)
C1E O1T Li1 116.2(8)
O1T C1T C2T 105.6(10)
O1T C1T H1A 110.6
C2T C1T H1A 110.6
O1T C1T H1B 110.6
C2T C1T H1B 110.6
H1A C1T H1B 108.7
O1T C1E C2T 105.2(10)
O1T C1E H1C 110.7
C2T C1E H1C 110.7
O1T C1E H1D 110.7
C2T C1E H1D 110.7
H1C C1E H1D 108.8
C1E C2T C3T 102.3(12)
C1T C2T C3T 100.8(11)
C1T C2T H2A 111.6
C3T C2T H2A 111.6
C1T C2T H2B 111.6
C3T C2T H2B 111.6
H2A C2T H2B 109.4
C1E C2T H2C 111.3
C3T C2T H2C 111.3
C1E C2T H2D 111.3
C3T C2T H2D 111.3
H2C C2T H2D 109.2
C2T C3T C4T 105.4(8)
C2T C3T H3A 110.7
C4T C3T H3A 110.7
C2T C3T H3B 110.7
C4T C3T H3B 110.7
H3A C3T H3B 108.8
O1T C4T C3T 107.2(8)
O1T C4T H4A 110.3
C3T C4T H4A 110.3
O1T C4T H4B 110.3
C3T C4T H4B 110.3
H4A C4T H4B 108.5
C5T O2T C8T 107.6(14)
C5T O2T Li1 110.7(14)
C8T O2T Li1 136.0(16)
C6T C5T O2T 106.8(16)
C6T C5T H5A 110.4
O2T C5T H5A 110.4
C6T C5T H5B 110.4
O2T C5T H5B 110.4
H5A C5T H5B 108.6
C5T C6T C7T 105.4(15)
C5T C6T H6A 110.7
C7T C6T H6A 110.7
C5T C6T H6B 110.7
C7T C6T H6B 110.7
H6A C6T H6B 108.8
C6T C7T C8T 105.7(15)
C6T C7T H7A 110.6
C8T C7T H7A 110.6
C6T C7T H7B 110.6
C8T C7T H7B 110.6
H7A C7T H7B 108.7
O2T C8T C7T 106.2(14)
O2T C8T H8A 110.5
C7T C8T H8A 110.5
O2T C8T H8B 110.5
C7T C8T H8B 110.5
H8A C8T H8B 108.7
C8E O2E C5E 113.7(10)
C8E O2E Li1 127.2(12)
C5E O2E Li1 114.3(11)
O2E C5E C6E 102.2(8)
O2E C5E H5C 111.3
C6E C5E H5C 111.3
O2E C5E H5D 111.3
C6E C5E H5D 111.3
H5C C5E H5D 109.2
C5E C6E C7E 103.4(7)
C5E C6E H6C 111.1
C7E C6E H6C 111.1
C5E C6E H6D 111.1
C7E C6E H6D 111.1
H6C C6E H6D 109.1
C8E C7E C6E 103.5(7)
C8E C7E H7C 111.1
C6E C7E H7C 111.1
C8E C7E H7D 111.1
C6E C7E H7D 111.1
H7C C7E H7D 109.0
O2E C8E C7E 103.3(9)
O2E C8E H8C 111.1
C7E C8E H8C 111.1
O2E C8E H8D 111.1
C7E C8E H8D 111.1
H8C C8E H8D 109.1
C9T O3T C12T 100.6(16)
C9T O3T Li1 124(3)
C12T O3T Li1 134(4)
O3T C9T C10T 110(2)
O3T C9T H9A 109.7
C10T C9T H9A 109.7
O3T C9T H9B 109.7
C10T C9T H9B 109.7
H9A C9T H9B 108.2
C11T C10T C9T 108(2)
C11T C10T H10A 110.1
C9T C10T H10A 110.1
C11T C10T H10B 110.1
C9T C10T H10B 110.1
H10A C10T H10B 108.5
C10T C11T C12T 100(2)
C10T C11T H11A 111.7
C12T C11T H11A 111.7
C10T C11T H11B 111.7
C12T C11T H11B 111.7
H11A C11T H11B 109.5
C11T C12T O3T 107(3)
C11T C12T H12A 110.4
O3T C12T H12A 110.4
C11T C12T H12B 110.4
O3T C12T H12B 110.4
H12A C12T H12B 108.6
C12E O3E C9E 121(2)
C12E O3E Li1 122(5)
C9E O3E Li1 116(4)
O3E C9E C10E 109(2)
O3E C9E H9C 110.0
C10E C9E H9C 110.0
O3E C9E H9D 110.0
C10E C9E H9D 110.0
H9C C9E H9D 108.4
C9E C10E C11E 102(2)
C9E C10E H10G 111.4
C11E C10E H10G 111.4
C9E C10E H10H 111.4
C11E C10E H10H 111.4
H10G C10E H10H 109.2
C12E C11E C10E 108(3)
C12E C11E H11G 110.2
C10E C11E H11G 110.2
C12E C11E H11H 110.2
C10E C11E H11H 110.2
H11G C11E H11H 108.5
O3E C12E C11E 100(4)
O3E C12E H12G 111.8
C11E C12E H12G 111.8
O3E C12E H12H 111.8
C11E C12E H12H 111.8
H12G C12E H12H 109.5
C16T O4T C13T 104.3(8)
C16T O4T C13E 103.0(19)
C16T O4T Li1 128.9(6)
C13T O4T Li1 126.8(7)
C13E O4T Li1 110.4(8)
C14T C13T O4T 102.0(8)
C14T C13T H13A 111.4
O4T C13T H13A 111.4
C14T C13T H13B 111.4
O4T C13T H13B 111.4
H13A C13T H13B 109.2
C14T C13E O4T 101.9(10)
C14T C13E H13C 111.4
O4T C13E H13C 111.4
C14T C13E H13D 111.4
O4T C13E H13D 111.4
H13C C13E H13D 109.3
C15T C14T C13T 102.8(9)
C15T C14T C13E 104.9(18)
C15T C14T H14A 111.2
C13T C14T H14A 111.2
C15T C14T H14B 111.2
C13T C14T H14B 111.2
H14A C14T H14B 109.1
C15T C14T H14C 110.8
C13E C14T H14C 110.8
C15T C14T H14D 110.8
C13E C14T H14D 110.8
H14C C14T H14D 108.8
C14T C15T C16T 104.2(8)
C14T C15T H15A 110.9
C16T C15T H15A 110.9
C14T C15T H15B 110.9
C16T C15T H15B 110.9
H15A C15T H15B 108.9
O4T C16T C15T 107.9(8)
O4T C16T H16A 110.1
C15T C16T H16A 110.1
O4T C16T H16B 110.1
C15T C16T H16B 110.1
H16A C16T H16B 108.4
O7T Li2 O5T 109.6(6)
O7T Li2 O6E 117.7(10)
O5T Li2 O6E 113.6(7)
O7T Li2 O8T 108.6(6)
O5T Li2 O8T 107.1(6)
O6E Li2 O8T 99.1(8)
O7T Li2 O6T 103.4(8)
O5T Li2 O6T 120.7(8)
O8T Li2 O6T 106.9(6)
C20T O5T C17T 105.4(10)
C20T O5T Li2 122.4(9)
C17T O5T Li2 128.8(8)
O5T C17T C18T 105.8(11)
O5T C17T H17A 110.6
C18T C17T H17A 110.6
O5T C17T H17B 110.6
C18T C17T H17B 110.6
H17A C17T H17B 108.7
C19T C18T C17T 104.9(13)
C19T C18T H18A 110.8
C17T C18T H18A 110.8
C19T C18T H18B 110.8
C17T C18T H18B 110.8
H18A C18T H18B 108.8
C18T C19T C20T 98.1(14)
C18T C19T H19A 112.1
C20T C19T H19A 112.1
C18T C19T H19B 112.1
C20T C19T H19B 112.1
H19A C19T H19B 109.8
O5T C20T C19T 105.0(12)
O5T C20T H20A 110.7
C19T C20T H20A 110.7
O5T C20T H20B 110.7
C19T C20T H20B 110.7
H20A C20T H20B 108.8
C24T O6T C21T 110.8(15)
C24T O6T Li2 130.4(13)
C21T O6T Li2 118.7(12)
C22T C21T O6T 103.2(16)
C22T C21T H21C 111.1
O6T C21T H21C 111.1
C22T C21T H21D 111.1
O6T C21T H21D 111.1
H21C C21T H21D 109.1
C23T C22T C21T 99(2)
C23T C22T H22C 111.9
C21T C22T H22C 111.9
C23T C22T H22D 111.9
C21T C22T H22D 111.9
H22C C22T H22D 109.6
C22T C23T C24T 120(2)
C22T C23T H23C 107.3
C24T C23T H23C 107.3
C22T C23T H23D 107.3
C24T C23T H23D 107.3
H23C C23T H23D 106.9
C23T C24T O6T 94.6(17)
C23T C24T H24C 112.8
O6T C24T H24C 112.8
C23T C24T H24D 112.8
O6T C24T H24D 112.8
H24C C24T H24D 110.3
C24E O6E C21E 100.6(16)
C24E O6E Li2 130.7(17)
C21E O6E Li2 116.2(11)
O6E C21E C22E 107(2)
O6E C21E H21A 110.2
C22E C21E H21A 110.2
O6E C21E H21B 110.2
C22E C21E H21B 110.2
H21A C21E H21B 108.5
C23E C22E C21E 112(3)
C23E C22E H22A 109.2
C21E C22E H22A 109.2
C23E C22E H22B 109.2
C21E C22E H22B 109.2
H22A C22E H22B 107.9
C24E C23E C22E 94(2)
C24E C23E H23A 112.8
C22E C23E H23A 112.8
C24E C23E H23B 112.8
C22E C23E H23B 112.8
H23A C23E H23B 110.3
O6E C24E C23E 119(2)
O6E C24E H24A 107.5
C23E C24E H24A 107.5
O6E C24E H24B 107.5
C23E C24E H24B 107.5
H24A C24E H24B 107.0
C28T O7T C25T 109.6(9)
C28T O7T Li2 121.9(7)
C25T O7T Li2 127.8(8)
O7T C25T C26T 101.7(9)
O7T C25T H25A 111.4
C26T C25T H25A 111.4
O7T C25T H25B 111.4
C26T C25T H25B 111.4
H25A C25T H25B 109.3
C27T C26T C25T 103.4(10)
C27T C26T H26A 111.1
C25T C26T H26A 111.1
C27T C26T H26B 111.1
C25T C26T H26B 111.1
H26A C26T H26B 109.0
C28T C27T C26T 104.2(10)
C28T C27T H27A 110.9
C26T C27T H27A 110.9
C28T C27T H27B 110.9
C26T C27T H27B 110.9
H27A C27T H27B 108.9
O7T C28T C27T 106.5(9)
O7T C28T H28A 110.4
C27T C28T H28A 110.4
O7T C28T H28B 110.4
C27T C28T H28B 110.4
H28A C28T H28B 108.6
C32T O8T C29T 108.5(13)
C32T O8T Li2 133.1(10)
C29T O8T Li2 118.0(11)
O8T C29T C30T 108.9(17)
O8T C29T H29A 109.9
C30T C29T H29A 109.9
O8T C29T H29B 109.9
C30T C29T H29B 109.9
H29A C29T H29B 108.3
C29T C30T C31T 106.1(16)
C29T C30T H30A 110.5
C31T C30T H30A 110.5
C29T C30T H30B 110.5
C31T C30T H30B 110.5
H30A C30T H30B 108.7
C32T C31T C30T 101.7(15)
C32T C31T H31A 111.4
C30T C31T H31A 111.4
C32T C31T H31B 111.4
C30T C31T H31B 111.4
H31A C31T H31B 109.3
O8T C32T C31T 107.1(14)
O8T C32T H32A 110.3
C31T C32T H32A 110.3
O8T C32T H32B 110.3
C31T C32T H32B 110.3
H32A C32T H32B 108.5
B2A Pd1 P1B 100.6(3)
B2A Pd1 P1A 72.5(3)
P1B Pd1 P1A 173.10(8)
C1A P1A C5A 109.3(5)
C1A P1A C2A 110.5(4)
C5A P1A C2A 109.9(5)
C1A P1A Pd1 90.7(3)
C5A P1A Pd1 118.1(4)
C2A P1A Pd1 116.4(3)
C4A C2A C3A 111.7(8)
C4A C2A P1A 116.4(7)
C3A C2A P1A 110.1(7)
C4A C2A H2E 106.0
C3A C2A H2E 106.0
P1A C2A H2E 106.0
C2A C3A H3C 109.5
C2A C3A H3D 109.5
H3C C3A H3D 109.5
C2A C3A H3E 109.5
H3C C3A H3E 109.5
H3D C3A H3E 109.5
C2A C4A H4C 109.5
C2A C4A H4D 109.5
H4C C4A H4D 109.5
C2A C4A H4E 109.5
H4C C4A H4E 109.5
H4D C4A H4E 109.5
C7A C5A C6A 122.8(8)
C7A C5A P1A 119.7(7)
C6A C5A P1A 112.8(7)
C7A C5A H5E 97.2
C6A C5A H5E 97.2
P1A C5A H5E 97.2
C5A C6A H6E 109.5
C5A C6A H6F 109.5
H6E C6A H6F 109.5
C5A C6A H6G 109.5
H6E C6A H6G 109.5
H6F C6A H6G 109.5
C5A C7A H7E 109.5
C5A C7A H7F 109.5
H7E C7A H7F 109.5
C5A C7A H7G 109.5
H7E C7A H7G 109.5
H7F C7A H7G 109.5
B4A C1A B6A 113.7(8)
B4A C1A B2A 115.0(7)
B6A C1A B2A 62.0(6)
B4A C1A B5A 62.8(7)
B6A C1A B5A 62.4(7)
B2A C1A B5A 114.8(8)
B4A C1A B3A 62.4(6)
B6A C1A B3A 114.0(7)
B2A C1A B3A 63.5(5)
B5A C1A B3A 114.8(7)
B4A C1A P1A 136.0(7)
B6A C1A P1A 109.1(6)
B2A C1A P1A 93.6(6)
B5A C1A P1A 135.1(6)
B3A C1A P1A 108.7(6)
C1A B2A B6A 58.5(6)
C1A B2A B8A 103.9(7)
B6A B2A B8A 106.2(8)
C1A B2A B7A 104.1(8)
B6A B2A B7A 58.7(6)
B8A B2A B7A 60.0(6)
C1A B2A B3A 59.0(5)
B6A B2A B3A 107.5(8)
B8A B2A B3A 59.5(6)
B7A B2A B3A 107.9(8)
C1A B2A Pd1 103.1(6)
B6A B2A Pd1 112.1(6)
B8A B2A Pd1 140.8(7)
B7A B2A Pd1 137.2(7)
B3A B2A Pd1 114.3(6)
C1A B3A B9A 102.8(8)
C1A B3A B4A 57.5(6)
B9A B3A B4A 59.5(6)
C1A B3A B8A 102.5(7)
B9A B3A B8A 60.7(6)
B4A B3A B8A 107.2(9)
C1A B3A B2A 57.5(5)
B9A B3A B2A 107.2(8)
B4A B3A B2A 106.0(8)
B8A B3A B2A 59.0(6)
C1A B3A H3F 126.5
B9A B3A H3F 122.6
B4A B3A H3F 122.4
B8A B3A H3F 122.9
B2A B3A H3F 122.6
C1A B4A B9A 105.4(8)
C1A B4A B10A 105.4(9)
B9A B4A B10A 59.5(7)
C1A B4A B5A 59.3(6)
B9A B4A B5A 108.0(9)
B10A B4A B5A 60.1(7)
C1A B4A B3A 60.1(6)
B9A B4A B3A 60.2(6)
B10A B4A B3A 108.7(9)
B5A B4A B3A 110.0(8)
C1A B4A H4F 124.0
B9A B4A H4F 122.7
B10A B4A H4F 122.4
B5A B4A H4F 120.8
B3A B4A H4F 120.2
C1A B5A B11A 104.7(9)
C1A B5A B6A 58.2(6)
B11A B5A B6A 59.9(7)
C1A B5A B4A 57.9(6)
B11A B5A B4A 107.4(8)
B6A B5A B4A 106.3(8)
C1A B5A B10A 104.1(8)
B11A B5A B10A 59.8(7)
B6A B5A B10A 106.9(9)
B4A B5A B10A 59.8(7)
C1A B5A H5F 125.0
B11A B5A H5F 122.2
B6A B5A H5F 122.4
B4A B5A H5F 122.3
B10A B5A H5F 122.8
C1A B6A B7A 106.9(8)
C1A B6A B11A 105.2(9)
B7A B6A B11A 62.0(7)
C1A B6A B2A 59.5(6)
B7A B6A B2A 61.4(6)
B11A B6A B2A 110.5(8)
C1A B6A B5A 59.4(7)
B7A B6A B5A 110.4(8)
B11A B6A B5A 59.4(7)
B2A B6A B5A 110.2(8)
C1A B6A H6H 124.3
B7A B6A H6H 120.3
B11A B6A H6H 121.7
B2A B6A H6H 119.8
B5A B6A H6H 120.7
B6A B7A B8A 106.8(8)
B6A B7A B2A 59.9(6)
B8A B7A B2A 59.7(6)
B6A B7A B12A 106.3(9)
B8A B7A B12A 58.8(7)
B2A B7A B12A 106.5(8)
B6A B7A B11A 59.6(6)
B8A B7A B11A 106.6(9)
B2A B7A B11A 107.5(9)
B12A B7A B11A 59.4(7)
B6A B7A H7H 122.4
B8A B7A H7H 122.6
B2A B7A H7H 122.0
B12A B7A H7H 123.0
B11A B7A H7H 122.2
B12A B8A B2A 108.5(8)
B12A B8A B7A 60.8(7)
B2A B8A B7A 60.3(6)
B12A B8A B3A 107.5(8)
B2A B8A B3A 61.5(6)
B7A B8A B3A 109.7(7)
B12A B8A B9A 58.8(7)
B2A B8A B9A 108.3(8)
B7A B8A B9A 107.9(9)
B3A B8A B9A 59.5(6)
B12A B8A H8E 122.1
B2A B8A H8E 120.9
B7A B8A H8E 120.8
B3A B8A H8E 121.0
B9A B8A H8E 122.5
B12A B9A B10A 60.6(8)
B12A B9A B4A 108.1(9)
B10A B9A B4A 60.5(7)
B12A B9A B3A 108.2(9)
B10A B9A B3A 109.7(8)
B4A B9A B3A 60.4(6)
B12A B9A B8A 59.3(7)
B10A B9A B8A 108.2(9)
B4A B9A B8A 107.2(8)
B3A B9A B8A 59.8(6)
B12A B9A H9E 121.8
B10A B9A H9E 120.7
B4A B9A H9E 121.9
B3A B9A H9E 121.0
B8A B9A H9E 122.5
B9A B10A B11A 108.3(9)
B9A B10A B12A 59.3(7)
B11A B10A B12A 60.5(7)
B9A B10A B4A 60.0(7)
B11A B10A B4A 107.2(8)
B12A B10A B4A 106.6(9)
B9A B10A B5A 108.4(9)
B11A B10A B5A 59.2(7)
B12A B10A B5A 107.3(9)
B4A B10A B5A 60.1(7)
B9A B10A H10C 121.4
B11A B10A H10C 121.8
B12A B10A H10C 122.4
B4A B10A H10C 122.3
B5A B10A H10C 121.9
B5A B11A B6A 60.7(7)
B5A B11A B10A 61.0(7)
B6A B11A B10A 108.5(10)
B5A B11A B12A 108.3(10)
B6A B11A B12A 105.9(9)
B10A B11A B12A 59.9(7)
B5A B11A B7A 108.6(9)
B6A B11A B7A 58.5(7)
B10A B11A B7A 108.9(9)
B12A B11A B7A 60.0(7)
B5A B11A H11C 120.7
B6A B11A H11C 122.7
B10A B11A H11C 120.8
B12A B11A H11C 122.5
B7A B11A H11C 121.7
B9A B12A B8A 61.9(7)
B9A B12A B10A 60.1(8)
B8A B12A B10A 109.8(9)
B9A B12A B11A 108.1(9)
B8A B12A B11A 108.8(8)
B10A B12A B11A 59.5(7)
B9A B12A B7A 110.1(9)
B8A B12A B7A 60.4(7)
B10A B12A B7A 109.1(8)
B11A B12A B7A 60.6(7)
B9A B12A H12C 120.7
B8A B12A H12C 120.4
B10A B12A H12C 121.3
B11A B12A H12C 122.0
B7A B12A H12C 120.7
C2B P1B C1B 106.5(4)
C2B P1B C5B 106.1(4)
C1B P1B C5B 110.5(4)
C2B P1B Pd1 114.6(3)
C1B P1B Pd1 95.2(3)
C5B P1B Pd1 122.6(3)
C4B C2B C3B 106.8(7)
C4B C2B P1B 113.4(6)
C3B C2B P1B 109.8(6)
C4B C2B H2F 108.9
C3B C2B H2F 108.9
P1B C2B H2F 108.9
C2B C3B H3G 109.5
C2B C3B H3H 109.5
H3G C3B H3H 109.5
C2B C3B H3I 109.5
H3G C3B H3I 109.5
H3H C3B H3I 109.5
C2B C4B H4G 109.5
C2B C4B H4H 109.5
H4G C4B H4H 109.5
C2B C4B H4I 109.5
H4G C4B H4I 109.5
H4H C4B H4I 109.5
C7B C5B C6B 111.7(7)
C7B C5B P1B 116.5(6)
C6B C5B P1B 111.4(5)
C7B C5B H5G 105.4
C6B C5B H5G 105.4
P1B C5B H5G 105.4
C5B C6B H6I 109.5
C5B C6B H6J 109.5
H6I C6B H6J 109.5
C5B C6B H6K 109.5
H6I C6B H6K 109.5
H6J C6B H6K 109.5
C5B C7B H7I 109.5
C5B C7B H7J 109.5
H7I C7B H7J 109.5
C5B C7B H7K 109.5
H7I C7B H7K 109.5
H7J C7B H7K 109.5
B5B C1B B2B 111.6(6)
B5B C1B B4B 60.9(6)
B2B C1B B4B 111.5(6)
B5B C1B B3B 112.7(7)
B2B C1B B3B 61.8(5)
B4B C1B B3B 62.2(6)
B5B C1B B6B 61.6(6)
B2B C1B B6B 61.5(5)
B4B C1B B6B 111.2(7)
B3B C1B B6B 112.6(6)
B5B C1B P1B 130.2(6)
B2B C1B P1B 108.6(6)
B4B C1B P1B 126.6(5)
B3B C1B P1B 111.6(6)
B6B C1B P1B 118.5(6)
C1B B2B B7B 107.6(7)
C1B B2B B8B 106.6(7)
B7B B2B B8B 61.2(6)
C1B B2B B6B 60.0(5)
B7B B2B B6B 60.5(6)
B8B B2B B6B 109.3(8)
C1B B2B B3B 59.7(5)
B7B B2B B3B 110.0(8)
B8B B2B B3B 60.1(5)
B6B B2B B3B 109.6(7)
C1B B2B H2G 123.0
B7B B2B H2G 120.8
B8B B2B H2G 121.6
B6B B2B H2G 120.7
B3B B2B H2G 120.7
C1B B3B B8B 105.4(7)
C1B B3B B2B 58.5(5)
B8B B3B B2B 59.7(5)
C1B B3B B9B 105.4(8)
B8B B3B B9B 59.1(6)
B2B B3B B9B 106.4(7)
C1B B3B B4B 58.3(5)
B8B B3B B4B 106.6(8)
B2B B3B B4B 105.7(7)
B9B B3B B4B 60.0(6)
C1B B3B H3J 123.9
B8B B3B H3J 122.7
B2B B3B H3J 122.8
B9B B3B H3J 122.6
B4B B3B H3J 122.7
C1B B4B B5B 59.2(6)
C1B B4B B10B 106.5(7)
B5B B4B B10B 60.9(6)
C1B B4B B9B 106.3(7)
B5B B4B B9B 109.5(7)
B10B B4B B9B 60.7(6)
C1B B4B B3B 59.4(5)
B5B B4B B3B 108.9(7)
B10B B4B B3B 108.8(7)
B9B B4B B3B 60.0(6)
C1B B4B H4J 123.6
B5B B4B H4J 120.7
B10B B4B H4J 121.5
B9B B4B H4J 121.6
B3B B4B H4J 121.2
C1B B5B B4B 59.9(6)
C1B B5B B10B 106.3(8)
B4B B5B B10B 59.9(6)
C1B B5B B6B 60.2(5)
B4B B5B B6B 109.1(8)
B10B B5B B6B 107.3(7)
C1B B5B B11B 105.5(7)
B4B B5B B11B 106.9(8)
B10B B5B B11B 58.8(6)
B6B B5B B11B 59.2(6)
C1B B5B H5H 122.9
B4B B5B H5H 121.2
B10B B5B H5H 122.6
B6B B5B H5H 121.2
B11B B5B H5H 123.4
C1B B6B B11B 105.1(7)
C1B B6B B7B 105.3(7)
B11B B6B B7B 60.3(6)
C1B B6B B5B 58.2(5)
B11B B6B B5B 60.6(6)
B7B B6B B5B 108.8(8)
C1B B6B B2B 58.6(5)
B11B B6B B2B 106.4(8)
B7B B6B B2B 59.0(5)
B5B B6B B2B 106.5(7)
C1B B6B H6L 124.4
B11B B6B H6L 122.3
B7B B6B H6L 121.9
B5B B6B H6L 121.6
B2B B6B H6L 123.0
B2B B7B B6B 60.5(5)
B2B B7B B11B 106.8(7)
B6B B7B B11B 59.4(6)
B2B B7B B12B 107.2(7)
B6B B7B B12B 107.9(7)
B11B B7B B12B 59.7(6)
B2B B7B B8B 60.1(5)
B6B B7B B8B 108.5(7)
B11B B7B B8B 106.5(8)
B12B B7B B8B 59.1(6)
B2B B7B H7L 121.9
B6B B7B H7L 121.3
B11B B7B H7L 122.9
B12B B7B H7L 122.2
B8B B7B H7L 122.1
B9B B8B B12B 60.6(6)
B9B B8B B2B 108.2(7)
B12B B8B B2B 106.9(7)
B9B B8B B3B 60.8(6)
B12B B8B B3B 109.1(7)
B2B B8B B3B 60.2(5)
B9B B8B B7B 108.6(8)
B12B B8B B7B 60.0(6)
B2B B8B B7B 58.7(6)
B3B B8B B7B 108.1(7)
B9B B8B H8F 120.9
B12B B8B H8F 121.6
B2B B8B H8F 122.7
B3B B8B H8F 120.9
B7B B8B H8F 122.0
B8B B9B B12B 59.7(6)
B8B B9B B4B 107.5(8)
B12B B9B B4B 106.9(8)
B8B B9B B3B 60.1(6)
B12B B9B B3B 107.8(8)
B4B B9B B3B 60.1(6)
B8B B9B B10B 107.6(8)
B12B B9B B10B 60.1(6)
B4B B9B B10B 58.7(6)
B3B B9B B10B 107.3(8)
B8B B9B H9F 121.9
B12B B9B H9F 122.0
B4B B9B H9F 122.5
B3B B9B H9F 121.7
B10B B9B H9F 122.3
B11B B10B B4B 107.9(8)
B11B B10B B5B 60.8(6)
B4B B10B B5B 59.2(6)
B11B B10B B12B 60.0(6)
B4B B10B B12B 107.9(8)
B5B B10B B12B 108.5(8)
B11B B10B B9B 107.9(8)
B4B B10B B9B 60.6(6)
B5B B10B B9B 108.2(8)
B12B B10B B9B 59.6(6)
B11B B10B H10D 121.6
B4B B10B H10D 121.9
B5B B10B H10D 121.4
B12B B10B H10D 121.7
B9B B10B H10D 121.7
B10B B11B B6B 109.3(8)
B10B B11B B12B 61.2(6)
B6B B11B B12B 109.1(8)
B10B B11B B7B 109.4(8)
B6B B11B B7B 60.3(6)
B12B B11B B7B 60.3(6)
B10B B11B B5B 60.3(6)
B6B B11B B5B 60.2(6)
B12B B11B B5B 109.1(8)
B7B B11B B5B 108.4(8)
B10B B11B H11D 120.6
B6B B11B H11D 121.1
B12B B11B H11D 120.8
B7B B11B H11D 121.3
B5B B11B H11D 121.5
B8B B12B B11B 108.2(8)
B8B B12B B7B 60.9(6)
B11B B12B B7B 60.1(6)
B8B B12B B9B 59.7(6)
B11B B12B B9B 107.6(7)
B7B B12B B9B 108.6(8)
B8B B12B B10B 107.7(7)
B11B B12B B10B 58.8(6)
B7B B12B B10B 107.4(8)
B9B B12B B10B 60.3(6)
B8B B12B H12D 121.5
B11B B12B H12D 122.2
B7B B12B H12D 121.3
B9B B12B H12D 121.6
B10B B12B H12D 122.4
B2C Pd2 P1D 99.1(3)
B2C Pd2 P1C 72.6(3)
P1D Pd2 P1C 170.92(8)
C2C P1C C1C 107.0(4)
C2C P1C C5C 105.2(4)
C1C P1C C5C 114.4(4)
C2C P1C Pd2 122.6(3)
C1C P1C Pd2 90.7(2)
C5C P1C Pd2 116.2(3)
C4C C2C C3C 109.2(7)
C4C C2C P1C 115.9(6)
C3C C2C P1C 110.5(6)
C4C C2C H2H 107.0
C3C C2C H2H 107.0
P1C C2C H2H 107.0
C2C C3C H3K 109.5
C2C C3C H3L 109.5
H3K C3C H3L 109.5
C2C C3C H3M 109.5
H3K C3C H3M 109.5
H3L C3C H3M 109.5
C2C C4C H4K 109.5
C2C C4C H4L 109.5
H4K C4C H4L 109.5
C2C C4C H4M 109.5
H4K C4C H4M 109.5
H4L C4C H4M 109.5
C6C C5C C7C 116.0(8)
C6C C5C P1C 111.8(6)
C7C C5C P1C 118.4(7)
C6C C5C H5I 102.5
C7C C5C H5I 102.5
P1C C5C H5I 102.5
C5C C6C H6M 109.5
C5C C6C H6N 109.5
H6M C6C H6N 109.5
C5C C6C H6O 109.5
H6M C6C H6O 109.5
H6N C6C H6O 109.5
C5C C7C H7M 109.5
C5C C7C H7N 109.5
H7M C7C H7N 109.5
C5C C7C H7O 109.5
H7M C7C H7O 109.5
H7N C7C H7O 109.5
B4C C1C B3C 63.4(5)
B4C C1C B2C 114.8(7)
B3C C1C B2C 62.3(5)
B4C C1C B6C 112.6(7)
B3C C1C B6C 112.1(6)
B2C C1C B6C 61.5(5)
B4C C1C B5C 61.3(6)
B3C C1C B5C 113.0(7)
B2C C1C B5C 113.3(6)
B6C C1C B5C 62.1(5)
B4C C1C P1C 137.8(6)
B3C C1C P1C 111.2(6)
B2C C1C P1C 94.3(5)
B6C C1C P1C 107.9(5)
B5C C1C P1C 135.0(6)
C1C B2C B8C 104.5(6)
C1C B2C B7C 105.7(7)
B8C B2C B7C 60.4(6)
C1C B2C B6C 59.5(5)
B8C B2C B6C 108.2(7)
B7C B2C B6C 60.1(6)
C1C B2C B3C 58.5(5)
B8C B2C B3C 58.4(5)
B7C B2C B3C 106.7(7)
B6C B2C B3C 107.4(7)
C1C B2C Pd2 102.4(6)
B8C B2C Pd2 141.9(6)
B7C B2C Pd2 135.1(6)
B6C B2C Pd2 108.7(6)
B3C B2C Pd2 117.8(6)
C1C B3C B8C 106.7(7)
C1C B3C B9C 106.2(7)
B8C B3C B9C 62.2(6)
C1C B3C B2C 59.2(5)
B8C B3C B2C 60.4(5)
B9C B3C B2C 110.0(7)
C1C B3C B4C 58.3(5)
B8C B3C B4C 110.1(8)
B9C B3C B4C 60.5(6)
B2C B3C B4C 108.1(7)
C1C B3C H3N 124.2
B8C B3C H3N 120.5
B9C B3C H3N 120.7
B2C B3C H3N 121.1
B4C B3C H3N 121.4
C1C B4C B10C 104.7(7)
C1C B4C B5C 60.1(5)
B10C B4C B5C 59.6(6)
C1C B4C B9C 104.4(7)
B10C B4C B9C 60.2(6)
B5C B4C B9C 108.6(7)
C1C B4C B3C 58.4(5)
B10C B4C B3C 105.6(7)
B5C B4C B3C 107.9(7)
B9C B4C B3C 58.2(6)
C1C B4C H4N 124.2
B10C B4C H4N 123.2
B5C B4C H4N 120.6
B9C B4C H4N 122.6
B3C B4C H4N 123.1
C1C B5C B10C 103.7(7)
C1C B5C B4C 58.6(5)
B10C B5C B4C 59.8(6)
C1C B5C B11C 104.1(7)
B10C B5C B11C 59.9(6)
B4C B5C B11C 108.1(8)
C1C B5C B6C 58.9(5)
B10C B5C B6C 106.3(7)
B4C B5C B6C 107.8(7)
B11C B5C B6C 58.7(6)
C1C B5C H5J 125.0
B10C B5C H5J 123.2
B4C B5C H5J 121.3
B11C B5C H5J 122.7
B6C B5C H5J 122.3
C1C B6C B11C 105.0(7)
C1C B6C B2C 59.0(5)
B11C B6C B2C 108.7(7)
C1C B6C B7C 105.1(7)
B11C B6C B7C 60.9(6)
B2C B6C B7C 59.8(6)
C1C B6C B5C 59.0(5)
B11C B6C B5C 59.8(6)
B2C B6C B5C 108.7(7)
B7C B6C B5C 108.8(7)
C1C B6C H6P 124.6
B11C B6C H6P 122.0
B2C B6C H6P 121.1
B7C B6C H6P 121.9
B5C B6C H6P 121.1
B12C B7C B2C 107.9(7)
B12C B7C B6C 107.5(7)
B2C B7C B6C 60.0(5)
B12C B7C B8C 60.1(6)
B2C B7C B8C 59.7(6)
B6C B7C B8C 107.6(7)
B12C B7C B11C 60.6(6)
B2C B7C B11C 107.1(7)
B6C B7C B11C 58.7(6)
B8C B7C B11C 108.1(7)
B12C B7C H7P 121.4
B2C B7C H7P 122.0
B6C B7C H7P 122.4
B8C B7C H7P 121.7
B11C B7C H7P 122.1
B3C B8C B2C 61.2(5)
B3C B8C B12C 107.2(7)
B2C B8C B12C 107.6(7)
B3C B8C B7C 108.5(7)
B2C B8C B7C 59.9(6)
B12C B8C B7C 59.6(6)
B3C B8C B9C 59.2(5)
B2C B8C B9C 108.3(7)
B12C B8C B9C 59.8(6)
B7C B8C B9C 107.7(7)
B3C B8C H8G 121.6
B2C B8C H8G 121.3
B12C B8C H8G 122.4
B7C B8C H8G 121.7
B9C B8C H8G 122.0
B3C B9C B10C 107.1(8)
B3C B9C B12C 106.5(7)
B10C B9C B12C 60.0(6)
B3C B9C B4C 61.4(6)
B10C B9C B4C 58.9(6)
B12C B9C B4C 107.5(8)
B3C B9C B8C 58.6(5)
B10C B9C B8C 106.9(7)
B12C B9C B8C 59.5(6)
B4C B9C B8C 107.9(7)
B3C B9C H9G 122.3
B10C B9C H9G 122.5
B12C B9C H9G 122.3
B4C B9C H9G 121.4
B8C B9C H9G 122.5
B5C B10C B4C 60.5(6)
B5C B10C B11C 60.6(6)
B4C B10C B11C 109.2(8)
B5C B10C B9C 109.9(8)
B4C B10C B9C 60.9(6)
B11C B10C B9C 109.6(8)
B5C B10C B12C 110.0(7)
B4C B10C B12C 109.4(8)
B11C B10C B12C 61.1(6)
B9C B10C B12C 60.3(6)
B5C B10C H10E 120.6
B4C B10C H10E 121.0
B11C B10C H10E 120.9
B9C B10C H10E 120.7
B12C B10C H10E 120.7
B6C B11C B10C 108.2(8)
B6C B11C B5C 61.5(6)
B10C B11C B5C 59.6(6)
B6C B11C B7C 60.4(6)
B10C B11C B7C 107.7(8)
B5C B11C B7C 109.7(8)
B6C B11C B12C 107.8(8)
B10C B11C B12C 60.1(6)
B5C B11C B12C 108.4(8)
B7C B11C B12C 59.2(6)
B6C B11C H11E 121.2
B10C B11C H11E 122.1
B5C B11C H11E 120.6
B7C B11C H11E 121.5
B12C B11C H11E 122.1
B7C B12C B10C 107.4(8)
B7C B12C B8C 60.3(6)
B10C B12C B8C 107.7(8)
B7C B12C B9C 108.9(8)
B10C B12C B9C 59.8(6)
B8C B12C B9C 60.6(6)
B7C B12C B11C 60.2(6)
B10C B12C B11C 58.8(6)
B8C B12C B11C 107.8(8)
B9C B12C B11C 107.4(8)
B7C B12C H12E 121.3
B10C B12C H12E 122.6
B8C B12C H12E 121.5
B9C B12C H12E 121.3
B11C B12C H12E 122.4
C2D P1D C1D 112.0(4)
C2D P1D C5D 104.9(4)
C1D P1D C5D 106.9(4)
C2D P1D Pd2 121.7(3)
C1D P1D Pd2 94.7(2)
C5D P1D Pd2 115.7(3)
C3D C2D C4D 109.8(7)
C3D C2D P1D 113.6(5)
C4D C2D P1D 116.0(6)
C3D C2D H2I 105.5
C4D C2D H2I 105.5
P1D C2D H2I 105.5
C2D C3D H3O 109.5
C2D C3D H3P 109.5
H3O C3D H3P 109.5
C2D C3D H3Q 109.5
H3O C3D H3Q 109.5
H3P C3D H3Q 109.5
C2D C4D H4O 109.5
C2D C4D H4P 109.5
H4O C4D H4P 109.5
C2D C4D H4Q 109.5
H4O C4D H4Q 109.5
H4P C4D H4Q 109.5
C7D C5D C6D 108.6(7)
C7D C5D P1D 115.9(6)
C6D C5D P1D 108.6(5)
C7D C5D H5K 107.8
C6D C5D H5K 107.8
P1D C5D H5K 107.8
C5D C6D H6Q 109.5
C5D C6D H6R 109.5
H6Q C6D H6R 109.5
C5D C6D H6S 109.5
H6Q C6D H6S 109.5
H6R C6D H6S 109.5
C5D C7D H7Q 109.5
C5D C7D H7R 109.5
H7Q C7D H7R 109.5
C5D C7D H7S 109.5
H7Q C7D H7S 109.5
H7R C7D H7S 109.5
B5D C1D B3D 111.8(7)
B5D C1D B2D 112.5(7)
B3D C1D B2D 61.5(5)
B5D C1D B4D 62.3(5)
B3D C1D B4D 61.1(5)
B2D C1D B4D 112.1(7)
B5D C1D B6D 61.8(5)
B3D C1D B6D 112.2(6)
B2D C1D B6D 62.1(5)
B4D C1D B6D 112.9(7)
B5D C1D P1D 128.1(6)
B3D C1D P1D 114.8(5)
B2D C1D P1D 108.9(5)
B4D C1D P1D 126.1(6)
B6D C1D P1D 116.5(5)
C1D B2D B8D 106.2(8)
C1D B2D B3D 59.2(5)
B8D B2D B3D 59.5(6)
C1D B2D B7D 106.5(7)
B8D B2D B7D 61.3(6)
B3D B2D B7D 108.6(8)
C1D B2D B6D 59.3(5)
B8D B2D B6D 108.9(7)
B3D B2D B6D 108.1(7)
B7D B2D B6D 60.0(5)
C1D B2D H2J 123.5
B8D B2D H2J 121.6
B3D B2D H2J 121.7
B7D B2D H2J 121.5
B6D B2D H2J 121.4
C1D B3D B9D 107.0(7)
C1D B3D B8D 106.8(7)
B9D B3D B8D 60.7(7)
C1D B3D B4D 59.8(5)
B9D B3D B4D 60.9(6)
B8D B3D B4D 109.9(8)
C1D B3D B2D 59.3(5)
B9D B3D B2D 108.8(8)
B8D B3D B2D 60.1(6)
B4D B3D B2D 109.2(7)
C1D B3D H3R 123.2
B9D B3D H3R 121.4
B8D B3D H3R 121.3
B4D B3D H3R 120.3
B2D B3D H3R 121.3
C1D B4D B3D 59.1(5)
C1D B4D B9D 105.1(7)
B3D B4D B9D 59.1(6)
C1D B4D B10D 104.8(7)
B3D B4D B10D 107.1(8)
B9D B4D B10D 60.3(6)
C1D B4D B5D 58.3(5)
B3D B4D B5D 107.0(7)
B9D B4D B5D 107.7(8)
B10D B4D B5D 59.7(6)
C1D B4D H4R 124.4
B3D B4D H4R 122.3
B9D B4D H4R 122.3
B10D B4D H4R 122.5
B5D B4D H4R 122.1
C1D B5D B10D 105.9(7)
C1D B5D B6D 59.7(5)
B10D B5D B6D 108.0(8)
C1D B5D B11D 105.6(7)
B10D B5D B11D 60.0(6)
B6D B5D B11D 59.4(6)
C1D B5D B4D 59.4(5)
B10D B5D B4D 60.0(6)
B6D B5D B4D 108.9(7)
B11D B5D B4D 108.0(7)
C1D B5D H5L 123.6
B10D B5D H5L 122.2
B6D B5D H5L 121.3
B11D B5D H5L 122.6
B4D B5D H5L 121.1
C1D B6D B11D 105.3(7)
C1D B6D B5D 58.4(5)
B11D B6D B5D 60.4(6)
C1D B6D B7D 105.6(7)
B11D B6D B7D 60.2(6)
B5D B6D B7D 108.5(8)
C1D B6D B2D 58.5(5)
B11D B6D B2D 107.1(7)
B5D B6D B2D 106.8(7)
B7D B6D B2D 59.7(5)
C1D B6D H6T 124.3
B11D B6D H6T 122.2
B5D B6D H6T 121.7
B7D B6D H6T 121.8
B2D B6D H6T 122.5
B2D B7D B11D 107.0(7)
B2D B7D B6D 60.4(5)
B11D B7D B6D 59.4(6)
B2D B7D B12D 106.4(8)
B11D B7D B12D 59.5(6)
B6D B7D B12D 107.0(8)
B2D B7D B8D 59.0(6)
B11D B7D B8D 107.0(8)
B6D B7D B8D 107.4(7)
B12D B7D B8D 59.6(6)
B2D B7D H7T 122.5
B11D B7D H7T 122.4
B6D B7D H7T 121.9
B12D B7D H7T 122.5
B8D B7D H7T 122.3
B3D B8D B2D 60.3(6)
B3D B8D B9D 59.5(6)
B2D B8D B9D 108.0(8)
B3D B8D B12D 107.1(8)
B2D B8D B12D 107.2(7)
B9D B8D B12D 60.1(7)
B3D B8D B7D 108.0(7)
B2D B8D B7D 59.8(6)
B9D B8D B7D 108.3(7)
B12D B8D B7D 59.7(6)
B3D B8D H8H 122.0
B2D B8D H8H 121.9
B9D B8D H8H 121.6
B12D B8D H8H 122.3
B7D B8D H8H 121.6
B3D B9D B8D 59.9(6)
B3D B9D B4D 60.0(6)
B8D B9D B4D 108.6(8)
B3D B9D B12D 107.7(8)
B8D B9D B12D 60.5(6)
B4D B9D B12D 108.1(8)
B3D B9D B10D 107.6(8)
B8D B9D B10D 108.3(8)
B4D B9D B10D 60.0(6)
B12D B9D B10D 59.7(6)
B3D B9D H9H 122.1
B8D B9D H9H 121.2
B4D B9D H9H 121.4
B12D B9D H9H 121.7
B10D B9D H9H 121.9
B12D B10D B5D 107.8(8)
B12D B10D B11D 59.7(6)
B5D B10D B11D 60.2(6)
B12D B10D B4D 107.9(8)
B5D B10D B4D 60.3(6)
B11D B10D B4D 108.4(8)
B12D B10D B9D 59.8(6)
B5D B10D B9D 107.6(8)
B11D B10D B9D 107.6(8)
B4D B10D B9D 59.6(6)
B12D B10D H10F 121.9
B5D B10D H10F 121.7
B11D B10D H10F 121.7
B4D B10D H10F 121.5
B9D B10D H10F 122.2
B6D B11D B12D 108.5(7)
B6D B11D B10D 108.5(7)
B12D B11D B10D 60.1(6)
B6D B11D B7D 60.4(6)
B12D B11D B7D 60.4(6)
B10D B11D B7D 108.8(7)
B6D B11D B5D 60.2(6)
B12D B11D B5D 107.8(8)
B10D B11D B5D 59.8(6)
B7D B11D B5D 108.4(7)
B6D B11D H11F 121.3
B12D B11D H11F 121.7
B10D B11D H11F 121.5
B7D B11D H11F 121.1
B5D B11D H11F 121.9
B11D B12D B10D 60.2(6)
B11D B12D B9D 108.4(8)
B10D B12D B9D 60.4(6)
B11D B12D B8D 108.3(8)
B10D B12D B8D 108.0(8)
B9D B12D B8D 59.4(6)
B11D B12D B7D 60.1(6)
B10D B12D B7D 108.6(8)
B9D B12D B7D 108.5(8)
B8D B12D B7D 60.7(6)
B11D B12D H12F 121.5
B10D B12D H12F 121.4
B9D B12D H12F 121.6
B8D B12D H12F 121.8
B7D B12D H12F 121.2

loop_
_geom_bond_atom_site_label_1
_geom_bond_atom_site_label_2
_geom_bond_distance
Li1 O2E 1.919(8)
Li1 O4T 1.920(7)
Li1 O3E 1.923(8)
Li1 O1T 1.923(7)
Li1 O3T 1.924(8)
Li1 O2T 1.926(8)
O1T C4T 1.418(11)
O1T C1T 1.452(14)
O1T C1E 1.466(15)
C1T C2T 1.478(14)
C1T H1A 0.9900
C1T H1B 0.9900
C1E C2T 1.473(15)
C1E H1C 0.9900
C1E H1D 0.9900
C2T C3T 1.485(13)
C2T H2A 0.9900
C2T H2B 0.9900
C2T H2C 0.9900
C2T H2D 0.9900
C3T C4T 1.513(13)
C3T H3A 0.9900
C3T H3B 0.9900
C4T H4A 0.9900
C4T H4B 0.9900
O2T C5T 1.454(19)
O2T C8T 1.458(18)
C5T C6T 1.446(18)
C5T H5A 0.9900
C5T H5B 0.9900
C6T C7T 1.500(19)
C6T H6A 0.9900
C6T H6B 0.9900
C7T C8T 1.512(19)
C7T H7A 0.9900
C7T H7B 0.9900
C8T H8A 0.9900
C8T H8B 0.9900
O2E C8E 1.439(9)
O2E C5E 1.447(9)
C5E C6E 1.512(9)
C5E H5C 0.9900
C5E H5D 0.9900
C6E C7E 1.522(10)
C6E H6C 0.9900
C6E H6D 0.9900
C7E C8E 1.516(9)
C7E H7C 0.9900
C7E H7D 0.9900
C8E H8C 0.9900
C8E H8D 0.9900
O3T C9T 1.47(6)
O3T C12T 1.54(6)
C9T C10T 1.48(3)
C9T H9A 0.9900
C9T H9B 0.9900
C10T C11T 1.42(4)
C10T H10A 0.9900
C10T H10B 0.9900
C11T C12T 1.53(3)
C11T H11A 0.9900
C11T H11B 0.9900
C12T H12A 0.9900
C12T H12B 0.9900
O3E C12E 1.30(9)
O3E C9E 1.35(7)
C9E C10E 1.40(3)
C9E H9C 0.9900
C9E H9D 0.9900
C10E C11E 1.54(5)
C10E H10G 0.9900
C10E H10H 0.9900
C11E C12E 1.53(4)
C11E H11G 0.9900
C11E H11H 0.9900
C12E H12G 0.9900
C12E H12H 0.9900
O4T C16T 1.401(11)
O4T C13T 1.487(12)
O4T C13E 1.488(15)
C13T C14T 1.476(14)
C13T H13A 0.9900
C13T H13B 0.9900
C13E C14T 1.478(17)
C13E H13C 0.9900
C13E H13D 0.9900
C14T C15T 1.454(13)
C14T H14A 0.9900
C14T H14B 0.9900
C14T H14C 0.9900
C14T H14D 0.9900
C15T C16T 1.509(12)
C15T H15A 0.9900
C15T H15B 0.9900
C16T H16A 0.9900
C16T H16B 0.9900
Li2 O7T 1.907(7)
Li2 O5T 1.908(7)
Li2 O6E 1.909(9)
Li2 O8T 1.911(8)
Li2 O6T 1.913(8)
O5T C20T 1.412(15)
O5T C17T 1.439(12)
C17T C18T 1.510(18)
C17T H17A 0.9900
C17T H17B 0.9900
C18T C19T 1.457(19)
C18T H18A 0.9900
C18T H18B 0.9900
C19T C20T 1.51(2)
C19T H19A 0.9900
C19T H19B 0.9900
C20T H20A 0.9900
C20T H20B 0.9900
O6T C24T 1.490(13)
O6T C21T 1.493(13)
C21T C22T 1.41(2)
C21T H21C 0.9900
C21T H21D 0.9900
C22T C23T 1.40(2)
C22T H22C 0.9900
C22T H22D 0.9900
C23T C24T 1.40(2)
C23T H23C 0.9900
C23T H23D 0.9900
C24T H24C 0.9900
C24T H24D 0.9900
O6E C24E 1.485(13)
O6E C21E 1.494(13)
C21E C22E 1.52(3)
C21E H21A 0.9900
C21E H21B 0.9900
C22E C23E 1.52(3)
C22E H22A 0.9900
C22E H22B 0.9900
C23E C24E 1.52(3)
C23E H23A 0.9900
C23E H23B 0.9900
C24E H24A 0.9900
C24E H24B 0.9900
O7T C28T 1.427(13)
O7T C25T 1.453(12)
C25T C26T 1.498(15)
C25T H25A 0.9900
C25T H25B 0.9900
C26T C27T 1.491(14)
C26T H26A 0.9900
C26T H26B 0.9900
C27T C28T 1.483(14)
C27T H27A 0.9900
C27T H27B 0.9900
C28T H28A 0.9900
C28T H28B 0.9900
O8T C32T 1.408(15)
O8T C29T 1.432(17)
C29T C30T 1.44(2)
C29T H29A 0.9900
C29T H29B 0.9900
C30T C31T 1.54(2)
C30T H30A 0.9900
C30T H30B 0.9900
C31T C32T 1.499(18)
C31T H31A 0.9900
C31T H31B 0.9900
C32T H32A 0.9900
C32T H32B 0.9900
Pd1 B2A 2.061(11)
Pd1 P1B 2.303(2)
Pd1 P1A 2.307(2)
P1A C1A 1.835(9)
P1A C5A 1.851(9)
P1A C2A 1.853(10)
C2A C4A 1.500(12)
C2A C3A 1.519(12)
C2A H2E 1.0000
C3A H3C 0.9800
C3A H3D 0.9800
C3A H3E 0.9800
C4A H4C 0.9800
C4A H4D 0.9800
C4A H4E 0.9800
C5A C7A 1.439(12)
C5A C6A 1.439(12)
C5A H5E 1.0000
C6A H6E 0.9800
C6A H6F 0.9800
C6A H6G 0.9800
C7A H7E 0.9800
C7A H7F 0.9800
C7A H7G 0.9800
C1A B4A 1.695(14)
C1A B6A 1.698(15)
C1A B2A 1.715(14)
C1A B5A 1.719(15)
C1A B3A 1.742(12)
B2A B6A 1.758(15)
B2A B8A 1.774(14)
B2A B7A 1.784(16)
B2A B3A 1.819(14)
B3A B9A 1.778(16)
B3A B4A 1.782(17)
B3A B8A 1.783(15)
B3A H3F 1.1200
B4A B9A 1.765(15)
B4A B10A 1.774(19)
B4A B5A 1.779(18)
B4A H4F 1.1200
B5A B11A 1.747(18)
B5A B6A 1.771(17)
B5A B10A 1.780(15)
B5A H5F 1.1200
B6A B7A 1.737(16)
B6A B11A 1.757(16)
B6A H6H 1.1200
B7A B8A 1.780(16)
B7A B12A 1.788(17)
B7A B11A 1.799(18)
B7A H7H 1.1200
B8A B12A 1.752(17)
B8A B9A 1.798(17)
B8A H8E 1.1200
B9A B12A 1.742(18)
B9A B10A 1.756(18)
B9A H9E 1.1200
B10A B11A 1.758(19)
B10A B12A 1.766(17)
B10A H10C 1.1200
B11A B12A 1.776(16)
B11A H11C 1.1200
B12A H12C 1.1200
P1B C2B 1.826(8)
P1B C1B 1.833(8)
P1B C5B 1.834(7)
C2B C4B 1.537(11)
C2B C3B 1.546(11)
C2B H2F 1.0000
C3B H3G 0.9800
C3B H3H 0.9800
C3B H3I 0.9800
C4B H4G 0.9800
C4B H4H 0.9800
C4B H4I 0.9800
C5B C7B 1.534(11)
C5B C6B 1.549(11)
C5B H5G 1.0000
C6B H6I 0.9800
C6B H6J 0.9800
C6B H6K 0.9800
C7B H7I 0.9800
C7B H7J 0.9800
C7B H7K 0.9800
C1B B5B 1.704(13)
C1B B2B 1.715(11)
C1B B4B 1.715(13)
C1B B3B 1.735(12)
C1B B6B 1.739(12)
B2B B7B 1.738(14)
B2B B8B 1.763(14)
B2B B6B 1.765(14)
B2B B3B 1.773(13)
B2B H2G 1.1200
B3B B8B 1.769(13)
B3B B9B 1.781(15)
B3B B4B 1.783(15)
B3B H3J 1.1200
B4B B5B 1.734(15)
B4B B10B 1.747(16)
B4B B9B 1.781(14)
B4B H4J 1.1200
B5B B10B 1.763(15)
B5B B6B 1.764(14)
B5B B11B 1.772(14)
B5B H5H 1.1200
B6B B11B 1.747(15)
B6B B7B 1.764(14)
B6B H6L 1.1200
B7B B11B 1.764(15)
B7B B12B 1.768(15)
B7B B8B 1.783(14)
B7B H7L 1.1200
B8B B9B 1.751(15)
B8B B12B 1.752(15)
B8B H8F 1.1200
B9B B12B 1.768(15)
B9B B10B 1.782(17)
B9B H9F 1.1200
B10B B11B 1.737(16)
B10B B12B 1.779(14)
B10B H10D 1.1200
B11B B12B 1.757(16)
B11B H11D 1.1200
B12B H12D 1.1200
Pd2 B2C 2.069(10)
Pd2 P1D 2.301(2)
Pd2 P1C 2.322(2)
P1C C2C 1.803(8)
P1C C1C 1.823(9)
P1C C5C 1.847(8)
C2C C4C 1.525(11)
C2C C3C 1.548(12)
C2C H2H 1.0000
C3C H3K 0.9800
C3C H3L 0.9800
C3C H3M 0.9800
C4C H4K 0.9800
C4C H4L 0.9800
C4C H4M 0.9800
C5C C6C 1.472(12)
C5C C7C 1.502(11)
C5C H5I 1.0000
C6C H6M 0.9800
C6C H6N 0.9800
C6C H6O 0.9800
C7C H7M 0.9800
C7C H7N 0.9800
C7C H7O 0.9800
C1C B4C 1.716(13)
C1C B3C 1.718(12)
C1C B2C 1.732(11)
C1C B6C 1.740(11)
C1C B5C 1.743(13)
B2C B8C 1.770(14)
B2C B7C 1.772(14)
B2C B6C 1.776(14)
B2C B3C 1.784(12)
B3C B8C 1.734(13)
B3C B9C 1.746(15)
B3C B4C 1.804(14)
B3C H3N 1.1200
B4C B10C 1.751(15)
B4C B5C 1.764(15)
B4C B9C 1.788(15)
B4C H4N 1.1200
B5C B10C 1.748(15)
B5C B11C 1.766(14)
B5C B6C 1.795(13)
B5C H5J 1.1200
B6C B11C 1.747(15)
B6C B7C 1.777(14)
B6C H6P 1.1200
B7C B12C 1.769(14)
B7C B8C 1.781(14)
B7C B11C 1.786(15)
B7C H7P 1.1200
B8C B12C 1.778(15)
B8C B9C 1.798(14)
B8C H8G 1.1200
B9C B10C 1.775(15)
B9C B12C 1.784(14)
B9C H9G 1.1200
B10C B11C 1.754(14)
B10C B12C 1.778(14)
B10C H10E 1.1200
B11C B12C 1.794(16)
B11C H11E 1.1200
B12C H12E 1.1200
P1D C2D 1.811(8)
P1D C1D 1.844(8)
P1D C5D 1.861(7)
C2D C3D 1.548(10)
C2D C4D 1.551(10)
C2D H2I 1.0000
C3D H3O 0.9800
C3D H3P 0.9800
C3D H3Q 0.9800
C4D H4O 0.9800
C4D H4P 0.9800
C4D H4Q 0.9800
C5D C7D 1.510(10)
C5D C6D 1.532(11)
C5D H5K 1.0000
C6D H6Q 0.9800
C6D H6R 0.9800
C6D H6S 0.9800
C7D H7Q 0.9800
C7D H7R 0.9800
C7D H7S 0.9800
C1D B5D 1.711(12)
C1D B3D 1.717(12)
C1D B2D 1.719(12)
C1D B4D 1.731(13)
C1D B6D 1.734(12)
B2D B8D 1.754(15)
B2D B3D 1.757(15)
B2D B7D 1.768(13)
B2D B6D 1.781(12)
B2D H2J 1.1200
B3D B9D 1.736(15)
B3D B8D 1.743(15)
B3D B4D 1.753(14)
B3D H3R 1.1200
B4D B9D 1.767(15)
B4D B10D 1.775(15)
B4D B5D 1.780(13)
B4D H4R 1.1200
B5D B10D 1.768(15)
B5D B6D 1.770(14)
B5D B11D 1.774(15)
B5D H5L 1.1200
B6D B11D 1.757(14)
B6D B7D 1.774(14)
B6D H6T 1.1200
B7D B11D 1.772(14)
B7D B12D 1.778(16)
B7D B8D 1.795(15)
B7D H7T 1.1200
B8D B9D 1.757(17)
B8D B12D 1.776(15)
B8D H8H 1.1200
B9D B12D 1.769(16)
B9D B10D 1.780(15)
B9D H9H 1.1200
B10D B12D 1.768(16)
B10D B11D 1.770(16)
B10D H10F 1.1200
B11D B12D 1.762(14)
B11D H11F 1.1200
B12D H12F 1.1200

loop_
_geom_torsion_atom_site_label_1
_geom_torsion_atom_site_label_2
_geom_torsion_atom_site_label_3
_geom_torsion_atom_site_label_4
_geom_torsion
C4T O1T C1T C2T 35.9(16)
C1E O1T C1T C2T -56.4(10)
Li1 O1T C1T C2T -145.4(9)
C4T O1T C1E C2T -43(2)
C1T O1T C1E C2T 56.6(11)
Li1 O1T C1E C2T 178.6(12)
O1T C1E C2T C1T -55.8(11)
O1T C1E C2T C3T 37(2)
O1T C1T C2T C1E 56.8(10)
O1T C1T C2T C3T -39.8(15)
C1E C2T C3T C4T -17.7(15)
C1T C2T C3T C4T 28.7(12)
C1T O1T C4T C3T -16.6(13)
C1E O1T C4T C3T 30.7(14)
Li1 O1T C4T C3T 164.6(7)
C2T C3T C4T O1T -8.2(12)
C8T O2T C5T C6T 27(3)
Li1 O2T C5T C6T -175.3(19)
O2T C5T C6T C7T -29(3)
C5T C6T C7T C8T 21(4)
C5T O2T C8T C7T -13(4)
Li1 O2T C8T C7T -163(2)
C6T C7T C8T O2T -5(4)
C8E O2E C5E C6E 16.3(19)
Li1 O2E C5E C6E 173.8(12)
O2E C5E C6E C7E -32.5(19)
C5E C6E C7E C8E 37(2)
C5E O2E C8E C7E 7(2)
Li1 O2E C8E C7E -147.1(15)
C6E C7E C8E O2E -27(2)
C12T O3T C9T C10T 4(4)
Li1 O3T C9T C10T -164(2)
O3T C9T C10T C11T 20(4)
C9T C10T C11T C12T -35(3)
C10T C11T C12T O3T 38(4)
C9T O3T C12T C11T -26(4)
Li1 O3T C12T C11T 141(4)
C12E O3E C9E C10E 10(7)
Li1 O3E C9E C10E -178(3)
O3E C9E C10E C11E -9(4)
C9E C10E C11E C12E 7(4)
C9E O3E C12E C11E -5(7)
Li1 O3E C12E C11E -176(4)
C10E C11E C12E O3E -2(5)
C16T O4T C13T C14T -39.0(11)
C13E O4T C13T C14T 55.8(19)
Li1 O4T C13T C14T 141.4(8)
C16T O4T C13E C14T 42(4)
C13T O4T C13E C14T -55.7(19)
Li1 O4T C13E C14T -177(2)
O4T C13T C14T C15T 42.9(11)
O4T C13T C14T C13E -55.9(18)
O4T C13E C14T C15T -38(4)
O4T C13E C14T C13T 55.8(19)
C13T C14T C15T C16T -30.6(11)
C13E C14T C15T C16T 20(2)
C13T O4T C16T C15T 20.0(11)
C13E O4T C16T C15T -30(2)
Li1 O4T C16T C15T -160.3(7)
C14T C15T C16T O4T 6.6(11)
C20T O5T C17T C18T -10.9(16)
Li2 O5T C17T C18T 148.3(10)
O5T C17T C18T C19T -18.4(18)
C17T C18T C19T C20T 37.5(18)
C17T O5T C20T C19T 35.6(17)
Li2 O5T C20T C19T -125.3(12)
C18T C19T C20T O5T -45.8(18)
C24T O6T C21T C22T 27(3)
Li2 O6T C21T C22T -154.9(16)
O6T C21T C22T C23T -32(2)
C21T C22T C23T C24T 33(4)
C22T C23T C24T O6T -16(4)
C21T O6T C24T C23T -8(3)
Li2 O6T C24T C23T 175(2)
C24E O6E C21E C22E -6(3)
Li2 O6E C21E C22E -152(2)
O6E C21E C22E C23E 21(4)
C21E C22E C23E C24E -24(4)
C21E O6E C24E C23E -10(4)
Li2 O6E C24E C23E 128(3)
C22E C23E C24E O6E 21(4)
C28T O7T C25T C26T 29.0(13)
Li2 O7T C25T C26T -141.3(9)
O7T C25T C26T C27T -37.7(12)
C25T C26T C27T C28T 33.2(12)
C25T O7T C28T C27T -8.6(14)
Li2 O7T C28T C27T 162.4(9)
C26T C27T C28T O7T -15.7(13)
C32T O8T C29T C30T 10(2)
Li2 O8T C29T C30T -164.1(13)
O8T C29T C30T C31T 8(2)
C29T C30T C31T C32T -21(2)
C29T O8T C32T C31T -24.5(18)
Li2 O8T C32T C31T 148.6(12)
C30T C31T C32T O8T 27.8(19)
C1A P1A C2A C4A 61.2(8)
C5A P1A C2A C4A -59.6(8)
Pd1 P1A C2A C4A 162.7(6)
C1A P1A C2A C3A -170.5(6)
C5A P1A C2A C3A 68.8(8)
Pd1 P1A C2A C3A -68.9(7)
C1A P1A C5A C7A -63.0(11)
C2A P1A C5A C7A 58.5(11)
Pd1 P1A C5A C7A -164.6(8)
C1A P1A C5A C6A 140.6(9)
C2A P1A C5A C6A -97.9(10)
Pd1 P1A C5A C6A 38.9(11)
C5A P1A C1A B4A 105.8(10)
C2A P1A C1A B4A -15.3(11)
Pd1 P1A C1A B4A -134.0(9)
C5A P1A C1A B6A -60.1(8)
C2A P1A C1A B6A 178.8(6)
Pd1 P1A C1A B6A 60.1(6)
C5A P1A C1A B2A -121.6(6)
C2A P1A C1A B2A 117.2(6)
Pd1 P1A C1A B2A -1.4(5)
C5A P1A C1A B5A 9.7(12)
C2A P1A C1A B5A -111.5(10)
Pd1 P1A C1A B5A 129.9(10)
C5A P1A C1A B3A 175.1(6)
C2A P1A C1A B3A 54.0(7)
Pd1 P1A C1A B3A -64.7(6)
B4A C1A B2A B6A -104.7(9)
B5A C1A B2A B6A -34.6(7)
B3A C1A B2A B6A -141.2(8)
P1A C1A B2A B6A 109.7(6)
B4A C1A B2A B8A -4.1(11)
B6A C1A B2A B8A 100.7(8)
B5A C1A B2A B8A 66.1(9)
B3A C1A B2A B8A -40.6(7)
P1A C1A B2A B8A -149.6(6)
B4A C1A B2A B7A -66.1(10)
B6A C1A B2A B7A 38.6(7)
B5A C1A B2A B7A 4.0(9)
B3A C1A B2A B7A -102.6(8)
P1A C1A B2A B7A 148.3(6)
B4A C1A B2A B3A 36.5(9)
B6A C1A B2A B3A 141.2(8)
B5A C1A B2A B3A 106.6(8)
P1A C1A B2A B3A -109.1(6)
B4A C1A B2A Pd1 147.2(7)
B6A C1A B2A Pd1 -108.1(6)
B5A C1A B2A Pd1 -142.6(6)
B3A C1A B2A Pd1 110.7(7)
P1A C1A B2A Pd1 1.7(5)
B4A C1A B3A B9A -40.2(8)
B6A C1A B3A B9A 65.1(9)
B2A C1A B3A B9A 102.3(8)
B5A C1A B3A B9A -4.3(11)
P1A C1A B3A B9A -173.0(6)
B6A C1A B3A B4A 105.3(9)
B2A C1A B3A B4A 142.6(9)
B5A C1A B3A B4A 35.9(9)
P1A C1A B3A B4A -132.8(8)
B4A C1A B3A B8A -102.6(9)
B6A C1A B3A B8A 2.8(10)
B2A C1A B3A B8A 40.0(7)
B5A C1A B3A B8A -66.6(10)
P1A C1A B3A B8A 124.6(7)
B4A C1A B3A B2A -142.6(9)
B6A C1A B3A B2A -37.2(8)
B5A C1A B3A B2A -106.6(9)
P1A C1A B3A B2A 84.6(6)
B6A B2A B3A C1A 34.1(7)
B8A B2A B3A C1A 132.9(8)
B7A B2A B3A C1A 96.0(8)
Pd1 B2A B3A C1A -91.0(7)
C1A B2A B3A B9A -94.5(8)
B6A B2A B3A B9A -60.5(9)
B8A B2A B3A B9A 38.4(7)
B7A B2A B3A B9A 1.5(10)
Pd1 B2A B3A B9A 174.4(6)
C1A B2A B3A B4A -32.2(7)
B6A B2A B3A B4A 1.8(9)
B8A B2A B3A B4A 100.7(9)
B7A B2A B3A B4A 63.8(9)
Pd1 B2A B3A B4A -123.3(7)
C1A B2A B3A B8A -132.9(8)
B6A B2A B3A B8A -98.8(8)
B7A B2A B3A B8A -36.9(8)
Pd1 B2A B3A B8A 136.1(8)
B6A C1A B4A B9A -64.6(11)
B2A C1A B4A B9A 4.2(12)
B5A C1A B4A B9A -102.1(10)
B3A C1A B4A B9A 41.1(8)
P1A C1A B4A B9A 129.9(9)
B6A C1A B4A B10A -2.7(11)
B2A C1A B4A B10A 66.2(10)
B5A C1A B4A B10A -40.1(8)
B3A C1A B4A B10A 103.1(8)
P1A C1A B4A B10A -168.1(8)
B6A C1A B4A B5A 37.5(8)
B2A C1A B4A B5A 106.3(9)
B3A C1A B4A B5A 143.2(8)
P1A C1A B4A B5A -128.0(10)
B6A C1A B4A B3A -105.7(9)
B2A C1A B4A B3A -36.9(8)
B5A C1A B4A B3A -143.2(8)
P1A C1A B4A B3A 88.8(10)
B9A B3A B4A C1A 133.0(9)
B8A B3A B4A C1A 94.1(8)
B2A B3A B4A C1A 32.3(7)
C1A B3A B4A B9A -133.0(9)
B8A B3A B4A B9A -39.0(8)
B2A B3A B4A B9A -100.8(8)
C1A B3A B4A B10A -97.3(9)
B9A B3A B4A B10A 35.7(8)
B8A B3A B4A B10A -3.3(10)
B2A B3A B4A B10A -65.1(9)
C1A B3A B4A B5A -33.2(7)
B9A B3A B4A B5A 99.8(9)
B8A B3A B4A B5A 60.9(9)
B2A B3A B4A B5A -1.0(10)
B4A C1A B5A B11A 101.6(8)
B6A C1A B5A B11A -39.4(8)
B2A C1A B5A B11A -5.0(10)
B3A C1A B5A B11A 65.8(10)
P1A C1A B5A B11A -129.4(9)
B4A C1A B5A B6A 141.1(8)
B2A C1A B5A B6A 34.4(7)
B3A C1A B5A B6A 105.3(8)
P1A C1A B5A B6A -89.9(10)
B6A C1A B5A B4A -141.1(8)
B2A C1A B5A B4A -106.7(8)
B3A C1A B5A B4A -35.8(8)
P1A C1A B5A B4A 129.0(10)
B4A C1A B5A B10A 39.7(8)
B6A C1A B5A B10A -101.4(9)
B2A C1A B5A B10A -67.0(10)
B3A C1A B5A B10A 3.9(12)
P1A C1A B5A B10A 168.7(8)
B9A B4A B5A C1A 97.5(9)
B10A B4A B5A C1A 134.2(9)
B3A B4A B5A C1A 33.5(7)
C1A B4A B5A B11A -96.7(9)
B9A B4A B5A B11A 0.8(11)
B10A B4A B5A B11A 37.5(8)
B3A B4A B5A B11A -63.2(10)
C1A B4A B5A B6A -33.8(7)
B9A B4A B5A B6A 63.7(10)
B10A B4A B5A B6A 100.4(9)
B3A B4A B5A B6A -0.3(10)
C1A B4A B5A B10A -134.2(9)
B9A B4A B5A B10A -36.7(8)
B3A B4A B5A B10A -100.7(9)
B4A C1A B6A B7A 66.4(10)
B2A C1A B6A B7A -40.5(7)
B5A C1A B6A B7A 104.0(8)
B3A C1A B6A B7A -2.6(11)
P1A C1A B6A B7A -124.3(7)
B4A C1A B6A B11A 1.7(11)
B2A C1A B6A B11A -105.2(8)
B5A C1A B6A B11A 39.3(7)
B3A C1A B6A B11A -67.4(10)
P1A C1A B6A B11A 171.0(6)
B4A C1A B6A B2A 106.9(8)
B5A C1A B6A B2A 144.5(7)
B3A C1A B6A B2A 37.8(7)
P1A C1A B6A B2A -83.8(6)
B4A C1A B6A B5A -37.6(8)
B2A C1A B6A B5A -144.5(7)
B3A C1A B6A B5A -106.6(8)
P1A C1A B6A B5A 131.7(7)
B8A B2A B6A C1A -96.7(8)
B7A B2A B6A C1A -135.0(8)
B3A B2A B6A C1A -34.3(6)
Pd1 B2A B6A C1A 92.2(7)
C1A B2A B6A B7A 135.0(8)
B8A B2A B6A B7A 38.3(8)
B3A B2A B6A B7A 100.7(8)
Pd1 B2A B6A B7A -132.8(8)
C1A B2A B6A B11A 95.9(9)
B8A B2A B6A B11A -0.7(11)
B7A B2A B6A B11A -39.0(9)
B3A B2A B6A B11A 61.7(10)
Pd1 B2A B6A B11A -171.9(7)
C1A B2A B6A B5A 32.2(7)
B8A B2A B6A B5A -64.5(10)
B7A B2A B6A B5A -102.8(9)
B3A B2A B6A B5A -2.1(10)
Pd1 B2A B6A B5A 124.4(7)
B11A B5A B6A C1A 134.7(8)
B4A B5A B6A C1A 33.7(7)
B10A B5A B6A C1A 96.3(9)
C1A B5A B6A B7A -98.1(8)
B11A B5A B6A B7A 36.6(9)
B4A B5A B6A B7A -64.4(10)
B10A B5A B6A B7A -1.8(12)
C1A B5A B6A B11A -134.7(8)
B4A B5A B6A B11A -101.1(9)
B10A B5A B6A B11A -38.4(9)
C1A B5A B6A B2A -32.2(7)
B11A B5A B6A B2A 102.5(9)
B4A B5A B6A B2A 1.5(10)
B10A B5A B6A B2A 64.1(11)
C1A B6A B7A B8A 1.3(11)
B11A B6A B7A B8A 99.7(9)
B2A B6A B7A B8A -38.3(8)
B5A B6A B7A B8A 64.2(11)
C1A B6A B7A B2A 39.6(7)
B11A B6A B7A B2A 138.1(9)
B5A B6A B7A B2A 102.5(9)
C1A B6A B7A B12A -60.4(10)
B11A B6A B7A B12A 38.1(9)
B2A B6A B7A B12A -100.0(9)
B5A B6A B7A B12A 2.5(11)
C1A B6A B7A B11A -98.5(9)
B2A B6A B7A B11A -138.1(9)
B5A B6A B7A B11A -35.6(9)
C1A B2A B7A B6A -38.5(7)
B8A B2A B7A B6A -136.6(9)
B3A B2A B7A B6A -100.0(8)
Pd1 B2A B7A B6A 89.5(10)
C1A B2A B7A B8A 98.1(8)
B6A B2A B7A B8A 136.6(9)
B3A B2A B7A B8A 36.6(7)
Pd1 B2A B7A B8A -133.9(11)
C1A B2A B7A B12A 61.1(9)
B6A B2A B7A B12A 99.6(9)
B8A B2A B7A B12A -37.0(8)
B3A B2A B7A B12A -0.4(10)
Pd1 B2A B7A B12A -170.9(8)
C1A B2A B7A B11A -1.3(9)
B6A B2A B7A B11A 37.2(8)
B8A B2A B7A B11A -99.4(9)
B3A B2A B7A B11A -62.8(9)
Pd1 B2A B7A B11A 126.7(10)
C1A B2A B8A B12A -60.1(10)
B6A B2A B8A B12A 0.7(11)
B7A B2A B8A B12A 38.4(8)
B3A B2A B8A B12A -100.4(9)
Pd1 B2A B8A B12A 167.6(9)
C1A B2A B8A B7A -98.5(8)
B6A B2A B8A B7A -37.7(8)
B3A B2A B8A B7A -138.8(9)
Pd1 B2A B8A B7A 129.2(12)
C1A B2A B8A B3A 40.3(7)
B6A B2A B8A B3A 101.1(9)
B7A B2A B8A B3A 138.8(9)
Pd1 B2A B8A B3A -92.0(11)
C1A B2A B8A B9A 2.2(10)
B6A B2A B8A B9A 63.0(10)
B7A B2A B8A B9A 100.7(9)
B3A B2A B8A B9A -38.1(8)
Pd1 B2A B8A B9A -130.1(10)
B6A B7A B8A B12A -99.2(9)
B2A B7A B8A B12A -137.6(9)
B11A B7A B8A B12A -36.7(8)
B6A B7A B8A B2A 38.4(8)
B12A B7A B8A B2A 137.6(9)
B11A B7A B8A B2A 100.9(9)
B6A B7A B8A B3A 0.4(11)
B2A B7A B8A B3A -38.0(8)
B12A B7A B8A B3A 99.6(9)
B11A B7A B8A B3A 62.9(10)
B6A B7A B8A B9A -62.8(10)
B2A B7A B8A B9A -101.2(8)
B12A B7A B8A B9A 36.3(8)
B11A B7A B8A B9A -0.3(10)
C1A B3A B8A B12A 62.7(9)
B9A B3A B8A B12A -35.2(8)
B4A B3A B8A B12A 3.2(9)
B2A B3A B8A B12A 102.0(8)
C1A B3A B8A B2A -39.3(7)
B9A B3A B8A B2A -137.1(8)
B4A B3A B8A B2A -98.7(8)
C1A B3A B8A B7A -1.8(10)
B9A B3A B8A B7A -99.7(9)
B4A B3A B8A B7A -61.3(9)
B2A B3A B8A B7A 37.4(8)
C1A B3A B8A B9A 97.9(8)
B4A B3A B8A B9A 38.4(7)
B2A B3A B8A B9A 137.1(8)
C1A B4A B9A B12A 60.1(11)
B10A B4A B9A B12A -39.0(9)
B5A B4A B9A B12A -2.0(12)
B3A B4A B9A B12A 101.1(9)
C1A B4A B9A B10A 99.0(10)
B5A B4A B9A B10A 36.9(9)
B3A B4A B9A B10A 140.1(9)
C1A B4A B9A B3A -41.1(8)
B10A B4A B9A B3A -140.1(9)
B5A B4A B9A B3A -103.2(9)
C1A B4A B9A B8A -2.5(12)
B10A B4A B9A B8A -101.5(10)
B5A B4A B9A B8A -64.6(11)
B3A B4A B9A B8A 38.6(8)
C1A B3A B9A B12A -61.6(9)
B4A B3A B9A B12A -100.8(10)
B8A B3A B9A B12A 35.6(8)
B2A B3A B9A B12A -2.0(10)
C1A B3A B9A B10A 2.9(11)
B4A B3A B9A B10A -36.4(9)
B8A B3A B9A B10A 100.1(10)
B2A B3A B9A B10A 62.5(10)
C1A B3A B9A B4A 39.2(7)
B8A B3A B9A B4A 136.4(9)
B2A B3A B9A B4A 98.8(8)
C1A B3A B9A B8A -97.2(8)
B4A B3A B9A B8A -136.4(9)
B2A B3A B9A B8A -37.6(7)
B2A B8A B9A B12A -101.0(9)
B7A B8A B9A B12A -37.2(8)
B3A B8A B9A B12A -140.0(8)
B12A B8A B9A B10A 37.3(8)
B2A B8A B9A B10A -63.7(10)
B7A B8A B9A B10A 0.1(10)
B3A B8A B9A B10A -102.7(9)
B12A B8A B9A B4A 101.2(10)
B2A B8A B9A B4A 0.2(12)
B7A B8A B9A B4A 63.9(11)
B3A B8A B9A B4A -38.9(8)
B12A B8A B9A B3A 140.0(8)
B2A B8A B9A B3A 39.0(8)
B7A B8A B9A B3A 102.8(8)
B12A B9A B10A B11A 37.0(8)
B4A B9A B10A B11A -99.7(9)
B3A B9A B10A B11A -63.4(11)
B8A B9A B10A B11A 0.2(11)
B4A B9A B10A B12A -136.7(9)
B3A B9A B10A B12A -100.4(9)
B8A B9A B10A B12A -36.8(7)
B12A B9A B10A B4A 136.7(9)
B3A B9A B10A B4A 36.3(8)
B8A B9A B10A B4A 99.9(9)
B12A B9A B10A B5A 99.7(10)
B4A B9A B10A B5A -37.0(9)
B3A B9A B10A B5A -0.7(13)
B8A B9A B10A B5A 62.9(11)
C1A B4A B10A B9A -99.0(9)
B5A B4A B10A B9A -138.8(9)
B3A B4A B10A B9A -36.0(8)
C1A B4A B10A B11A 2.6(11)
B9A B4A B10A B11A 101.6(10)
B5A B4A B10A B11A -37.2(8)
B3A B4A B10A B11A 65.6(10)
C1A B4A B10A B12A -61.0(10)
B9A B4A B10A B12A 38.0(8)
B5A B4A B10A B12A -100.8(10)
B3A B4A B10A B12A 2.0(10)
C1A B4A B10A B5A 39.7(8)
B9A B4A B10A B5A 138.8(9)
B3A B4A B10A B5A 102.8(9)
C1A B5A B10A B9A -1.8(12)
B11A B5A B10A B9A -100.8(10)
B6A B5A B10A B9A -62.3(12)
B4A B5A B10A B9A 37.0(9)
C1A B5A B10A B11A 99.0(10)
B6A B5A B10A B11A 38.5(9)
B4A B5A B10A B11A 137.8(9)
C1A B5A B10A B12A 60.8(12)
B11A B5A B10A B12A -38.2(9)
B6A B5A B10A B12A 0.3(13)
B4A B5A B10A B12A 99.6(10)
C1A B5A B10A B4A -38.8(8)
B11A B5A B10A B4A -137.8(9)
B6A B5A B10A B4A -99.3(9)
C1A B5A B11A B6A 38.6(7)
B4A B5A B11A B6A 99.1(9)
B10A B5A B11A B6A 136.5(9)
C1A B5A B11A B10A -97.9(9)
B6A B5A B11A B10A -136.5(9)
B4A B5A B11A B10A -37.5(8)
C1A B5A B11A B12A -59.8(10)
B6A B5A B11A B12A -98.4(9)
B4A B5A B11A B12A 0.7(11)
B10A B5A B11A B12A 38.2(8)
C1A B5A B11A B7A 3.8(10)
B6A B5A B11A B7A -34.8(8)
B4A B5A B11A B7A 64.3(10)
B10A B5A B11A B7A 101.8(10)
C1A B6A B11A B5A -39.3(8)
B7A B6A B11A B5A -140.7(9)
B2A B6A B11A B5A -101.9(9)
C1A B6A B11A B10A 0.1(11)
B7A B6A B11A B10A -101.3(9)
B2A B6A B11A B10A -62.5(11)
B5A B6A B11A B10A 39.4(8)
C1A B6A B11A B12A 63.1(11)
B7A B6A B11A B12A -38.3(8)
B2A B6A B11A B12A 0.5(12)
B5A B6A B11A B12A 102.4(10)
C1A B6A B11A B7A 101.4(8)
B2A B6A B11A B7A 38.8(8)
B5A B6A B11A B7A 140.7(9)
B9A B10A B11A B5A 100.9(10)
B12A B10A B11A B5A 137.3(10)
B4A B10A B11A B5A 37.6(8)
B9A B10A B11A B6A 61.7(11)
B12A B10A B11A B6A 98.1(9)
B4A B10A B11A B6A -1.7(11)
B5A B10A B11A B6A -39.2(8)
B9A B10A B11A B12A -36.4(8)
B4A B10A B11A B12A -99.7(10)
B5A B10A B11A B12A -137.3(10)
B9A B10A B11A B7A -0.4(11)
B12A B10A B11A B7A 36.0(8)
B4A B10A B11A B7A -63.7(10)
B5A B10A B11A B7A -101.3(9)
B6A B7A B11A B5A 35.7(8)
B8A B7A B11A B5A -64.4(10)
B2A B7A B11A B5A -1.6(11)
B12A B7A B11A B5A -100.8(10)
B8A B7A B11A B6A -100.1(9)
B2A B7A B11A B6A -37.3(8)
B12A B7A B11A B6A -136.5(10)
B6A B7A B11A B10A 100.5(10)
B8A B7A B11A B10A 0.5(11)
B2A B7A B11A B10A 63.2(10)
B12A B7A B11A B10A -36.0(8)
B6A B7A B11A B12A 136.5(10)
B8A B7A B11A B12A 36.4(8)
B2A B7A B11A B12A 99.2(9)
B10A B9A B12A B8A -138.6(8)
B4A B9A B12A B8A -99.7(9)
B3A B9A B12A B8A -35.8(7)
B4A B9A B12A B10A 38.9(8)
B3A B9A B12A B10A 102.8(9)
B8A B9A B12A B10A 138.6(8)
B10A B9A B12A B11A -36.5(8)
B4A B9A B12A B11A 2.4(12)
B3A B9A B12A B11A 66.4(11)
B8A B9A B12A B11A 102.1(9)
B10A B9A B12A B7A -101.0(9)
B4A B9A B12A B7A -62.1(11)
B3A B9A B12A B7A 1.8(11)
B8A B9A B12A B7A 37.6(8)
B2A B8A B12A B9A 100.6(8)
B7A B8A B12A B9A 138.7(8)
B3A B8A B12A B9A 35.5(7)
B2A B8A B12A B10A 63.1(11)
B7A B8A B12A B10A 101.2(9)
B3A B8A B12A B10A -2.0(11)
B9A B8A B12A B10A -37.5(8)
B2A B8A B12A B11A -0.4(12)
B7A B8A B12A B11A 37.8(9)
B3A B8A B12A B11A -65.5(11)
B9A B8A B12A B11A -101.0(10)
B2A B8A B12A B7A -38.2(8)
B3A B8A B12A B7A -103.2(8)
B9A B8A B12A B7A -138.7(8)
B11A B10A B12A B9A -139.1(9)
B4A B10A B12A B9A -38.3(8)
B5A B10A B12A B9A -101.5(10)
B9A B10A B12A B8A 38.3(8)
B11A B10A B12A B8A -100.7(9)
B4A B10A B12A B8A 0.0(11)
B5A B10A B12A B8A -63.1(12)
B9A B10A B12A B11A 139.1(9)
B4A B10A B12A B11A 100.7(9)
B5A B10A B12A B11A 37.6(9)
B9A B10A B12A B7A 102.8(10)
B11A B10A B12A B7A -36.3(9)
B4A B10A B12A B7A 64.4(11)
B5A B10A B12A B7A 1.3(13)
B5A B11A B12A B9A -1.9(12)
B6A B11A B12A B9A -65.8(12)
B10A B11A B12A B9A 36.7(9)
B7A B11A B12A B9A -103.3(10)
B5A B11A B12A B8A 63.8(11)
B6A B11A B12A B8A -0.1(12)
B10A B11A B12A B8A 102.4(10)
B7A B11A B12A B8A -37.6(9)
B5A B11A B12A B10A -38.7(9)
B6A B11A B12A B10A -102.5(10)
B7A B11A B12A B10A -140.1(10)
B5A B11A B12A B7A 101.4(9)
B6A B11A B12A B7A 37.6(8)
B10A B11A B12A B7A 140.1(10)
B6A B7A B12A B9A 61.9(11)
B8A B7A B12A B9A -38.3(8)
B2A B7A B12A B9A -0.9(11)
B11A B7A B12A B9A 100.0(10)
B6A B7A B12A B8A 100.1(9)
B2A B7A B12A B8A 37.4(7)
B11A B7A B12A B8A 138.3(9)
B6A B7A B12A B10A -2.3(12)
B8A B7A B12A B10A -102.5(10)
B2A B7A B12A B10A -65.0(11)
B11A B7A B12A B10A 35.8(9)
B6A B7A B12A B11A -38.2(8)
B8A B7A B12A B11A -138.3(9)
B2A B7A B12A B11A -100.9(9)
C1B P1B C2B C4B -150.8(7)
C5B P1B C2B C4B -33.0(8)
Pd1 P1B C2B C4B 105.4(6)
C1B P1B C2B C3B 89.9(6)
C5B P1B C2B C3B -152.4(6)
Pd1 P1B C2B C3B -14.0(7)
C2B P1B C5B C7B -57.9(7)
C1B P1B C5B C7B 57.1(7)
Pd1 P1B C5B C7B 167.9(5)
C2B P1B C5B C6B 172.4(6)
C1B P1B C5B C6B -72.6(7)
Pd1 P1B C5B C6B 38.2(7)
C2B P1B C1B B5B 44.7(8)
C5B P1B C1B B5B -70.1(8)
Pd1 P1B C1B B5B 162.2(7)
C2B P1B C1B B2B -97.8(6)
C5B P1B C1B B2B 147.4(5)
Pd1 P1B C1B B2B 19.7(5)
C2B P1B C1B B4B 125.2(7)
C5B P1B C1B B4B 10.4(8)
Pd1 P1B C1B B4B -117.3(7)
C2B P1B C1B B3B -164.1(5)
C5B P1B C1B B3B 81.1(6)
Pd1 P1B C1B B3B -46.6(5)
C2B P1B C1B B6B -30.8(7)
C5B P1B C1B B6B -145.6(6)
Pd1 P1B C1B B6B 86.7(6)
B5B C1B B2B B7B 1.6(9)
B4B C1B B2B B7B -64.4(9)
B3B C1B B2B B7B -103.3(8)
B6B C1B B2B B7B 38.7(7)
P1B C1B B2B B7B 151.6(6)
B5B C1B B2B B8B 66.0(8)
B4B C1B B2B B8B -0.1(9)
B3B C1B B2B B8B -38.9(7)
B6B C1B B2B B8B 103.1(8)
P1B C1B B2B B8B -144.0(6)
B5B C1B B2B B6B -37.1(7)
B4B C1B B2B B6B -103.2(8)
B3B C1B B2B B6B -142.0(8)
P1B C1B B2B B6B 112.9(6)
B5B C1B B2B B3B 104.9(8)
B4B C1B B2B B3B 38.9(7)
B6B C1B B2B B3B 142.0(8)
P1B C1B B2B B3B -105.1(6)
B5B C1B B3B B8B -64.8(9)
B2B C1B B3B B8B 38.5(7)
B4B C1B B3B B8B -100.2(8)
B6B C1B B3B B8B 2.6(10)
P1B C1B B3B B8B 138.7(6)
B5B C1B B3B B2B -103.3(7)
B4B C1B B3B B2B -138.7(7)
B6B C1B B3B B2B -35.8(7)
P1B C1B B3B B2B 100.2(6)
B5B C1B B3B B9B -3.2(9)
B2B C1B B3B B9B 100.0(7)
B4B C1B B3B B9B -38.7(6)
B6B C1B B3B B9B 64.2(8)
P1B C1B B3B B9B -159.7(5)
B5B C1B B3B B4B 35.4(7)
B2B C1B B3B B4B 138.7(7)
B6B C1B B3B B4B 102.9(7)
P1B C1B B3B B4B -121.0(6)
B7B B2B B3B C1B 99.1(7)
B8B B2B B3B C1B 136.0(8)
B6B B2B B3B C1B 34.4(6)
C1B B2B B3B B8B -136.0(8)
B7B B2B B3B B8B -36.8(7)
B6B B2B B3B B8B -101.5(8)
C1B B2B B3B B9B -98.3(8)
B7B B2B B3B B9B 0.8(9)
B8B B2B B3B B9B 37.6(7)
B6B B2B B3B B9B -63.9(8)
C1B B2B B3B B4B -35.7(6)
B7B B2B B3B B4B 63.5(8)
B8B B2B B3B B4B 100.3(8)
B6B B2B B3B B4B -1.2(9)
B2B C1B B4B B5B 103.6(7)
B3B C1B B4B B5B 142.3(7)
B6B C1B B4B B5B 37.0(7)
P1B C1B B4B B5B -120.4(7)
B5B C1B B4B B10B -39.9(7)
B2B C1B B4B B10B 63.7(9)
B3B C1B B4B B10B 102.4(8)
B6B C1B B4B B10B -2.8(9)
P1B C1B B4B B10B -160.3(6)
B5B C1B B4B B9B -103.4(8)
B2B C1B B4B B9B 0.2(10)
B3B C1B B4B B9B 38.9(7)
B6B C1B B4B B9B -66.3(9)
P1B C1B B4B B9B 136.2(7)
B5B C1B B4B B3B -142.3(7)
B2B C1B B4B B3B -38.7(7)
B6B C1B B4B B3B -105.2(7)
P1B C1B B4B B3B 97.3(7)
B8B B3B B4B C1B 98.2(7)
B2B B3B B4B C1B 35.8(6)
B9B B3B B4B C1B 135.9(7)
C1B B3B B4B B5B -33.8(6)
B8B B3B B4B B5B 64.4(9)
B2B B3B B4B B5B 2.0(9)
B9B B3B B4B B5B 102.1(8)
C1B B3B B4B B10B -98.5(8)
B8B B3B B4B B10B -0.3(10)
B2B B3B B4B B10B -62.7(9)
B9B B3B B4B B10B 37.4(7)
C1B B3B B4B B9B -135.9(7)
B8B B3B B4B B9B -37.7(7)
B2B B3B B4B B9B -100.1(7)
B2B C1B B5B B4B -103.3(7)
B3B C1B B5B B4B -35.9(7)
B6B C1B B5B B4B -140.3(7)
P1B C1B B5B B4B 115.0(8)
B2B C1B B5B B10B -63.9(8)
B4B C1B B5B B10B 39.4(7)
B3B C1B B5B B10B 3.4(9)
B6B C1B B5B B10B -101.0(7)
P1B C1B B5B B10B 154.4(6)
B2B C1B B5B B6B 37.0(7)
B4B C1B B5B B6B 140.3(7)
B3B C1B B5B B6B 104.4(7)
P1B C1B B5B B6B -104.7(8)
B2B C1B B5B B11B -2.5(10)
B4B C1B B5B B11B 100.8(8)
B3B C1B B5B B11B 64.9(9)
B6B C1B B5B B11B -39.5(7)
P1B C1B B5B B11B -144.2(7)
B10B B4B B5B C1B 135.3(7)
B9B B4B B5B C1B 97.8(8)
B3B B4B B5B C1B 33.9(6)
C1B B4B B5B B10B -135.3(7)
B9B B4B B5B B10B -37.5(7)
B3B B4B B5B B10B -101.4(8)
C1B B4B B5B B6B -35.9(6)
B10B B4B B5B B6B 99.4(8)
B9B B4B B5B B6B 61.9(9)
B3B B4B B5B B6B -2.0(9)
C1B B4B B5B B11B -98.4(7)
B10B B4B B5B B11B 36.8(7)
B9B B4B B5B B11B -0.7(10)
B3B B4B B5B B11B -64.6(9)
B5B C1B B6B B11B 40.1(7)
B2B C1B B6B B11B -100.3(8)
B4B C1B B6B B11B 3.4(9)
B3B C1B B6B B11B -64.3(9)
P1B C1B B6B B11B 162.9(6)
B5B C1B B6B B7B 102.9(8)
B2B C1B B6B B7B -37.6(7)
B4B C1B B6B B7B 66.1(8)
B3B C1B B6B B7B -1.6(9)
P1B C1B B6B B7B -134.4(6)
B2B C1B B6B B5B -140.4(7)
B4B C1B B6B B5B -36.8(7)
B3B C1B B6B B5B -104.4(8)
P1B C1B B6B B5B 122.8(7)
B5B C1B B6B B2B 140.4(7)
B4B C1B B6B B2B 103.7(7)
B3B C1B B6B B2B 36.0(7)
P1B C1B B6B B2B -96.8(7)
B4B B5B B6B C1B 35.8(6)
B10B B5B B6B C1B 99.2(8)
B11B B5B B6B C1B 134.4(8)
C1B B5B B6B B11B -134.4(8)
B4B B5B B6B B11B -98.7(8)
B10B B5B B6B B11B -35.2(7)
C1B B5B B6B B7B -96.8(7)
B4B B5B B6B B7B -61.0(9)
B10B B5B B6B B7B 2.5(10)
B11B B5B B6B B7B 37.7(7)
C1B B5B B6B B2B -34.5(6)
B4B B5B B6B B2B 1.2(9)
B10B B5B B6B B2B 64.7(9)
B11B B5B B6B B2B 99.9(8)
B7B B2B B6B C1B -136.7(7)
B8B B2B B6B C1B -98.4(7)
B3B B2B B6B C1B -34.3(6)
C1B B2B B6B B11B 97.9(7)
B7B B2B B6B B11B -38.8(7)
B8B B2B B6B B11B -0.6(9)
B3B B2B B6B B11B 63.6(8)
C1B B2B B6B B7B 136.7(8)
B8B B2B B6B B7B 38.3(7)
B3B B2B B6B B7B 102.4(8)
C1B B2B B6B B5B 34.4(6)
B7B B2B B6B B5B -102.4(8)
B8B B2B B6B B5B -64.1(8)
B3B B2B B6B B5B 0.0(9)
C1B B2B B7B B6B -38.5(6)
B8B B2B B7B B6B -138.2(8)
B3B B2B B7B B6B -101.8(8)
C1B B2B B7B B11B 0.0(9)
B8B B2B B7B B11B -99.7(8)
B6B B2B B7B B11B 38.5(7)
B3B B2B B7B B11B -63.4(9)
C1B B2B B7B B12B 62.7(8)
B8B B2B B7B B12B -37.0(7)
B6B B2B B7B B12B 101.2(8)
B3B B2B B7B B12B -0.7(9)
C1B B2B B7B B8B 99.7(7)
B6B B2B B7B B8B 138.2(8)
B3B B2B B7B B8B 36.3(7)
C1B B6B B7B B2B 37.3(6)
B11B B6B B7B B2B 136.2(8)
B5B B6B B7B B2B 98.4(8)
C1B B6B B7B B11B -98.8(8)
B5B B6B B7B B11B -37.8(7)
B2B B6B B7B B11B -136.2(8)
C1B B6B B7B B12B -62.8(9)
B11B B6B B7B B12B 36.1(7)
B5B B6B B7B B12B -1.7(9)
B2B B6B B7B B12B -100.1(8)
C1B B6B B7B B8B -0.2(9)
B11B B6B B7B B8B 98.7(8)
B5B B6B B7B B8B 60.8(9)
B2B B6B B7B B8B -37.5(7)
C1B B2B B8B B9B -0.1(9)
B7B B2B B8B B9B 101.2(8)
B6B B2B B8B B9B 63.2(9)
B3B B2B B8B B9B -38.8(7)
C1B B2B B8B B12B -64.0(8)
B7B B2B B8B B12B 37.3(7)
B6B B2B B8B B12B -0.7(9)
B3B B2B B8B B12B -102.7(8)
C1B B2B B8B B3B 38.7(6)
B7B B2B B8B B3B 140.0(8)
B6B B2B B8B B3B 102.1(8)
C1B B2B B8B B7B -101.3(7)
B6B B2B B8B B7B -37.9(6)
B3B B2B B8B B7B -140.0(8)
C1B B3B B8B B9B 99.0(8)
B2B B3B B8B B9B 137.0(8)
B4B B3B B8B B9B 38.1(7)
C1B B3B B8B B12B 61.0(9)
B2B B3B B8B B12B 98.9(8)
B9B B3B B8B B12B -38.0(7)
B4B B3B B8B B12B 0.1(10)
C1B B3B B8B B2B -37.9(6)
B9B B3B B8B B2B -137.0(8)
B4B B3B B8B B2B -98.9(8)
C1B B3B B8B B7B -2.6(10)
B2B B3B B8B B7B 35.3(7)
B9B B3B B8B B7B -101.7(8)
B4B B3B B8B B7B -63.6(9)
B2B B7B B8B B9B -100.4(7)
B6B B7B B8B B9B -62.6(9)
B11B B7B B8B B9B -0.1(9)
B12B B7B B8B B9B 37.6(7)
B2B B7B B8B B12B -138.0(7)
B6B B7B B8B B12B -100.2(8)
B11B B7B B8B B12B -37.7(7)
B6B B7B B8B B2B 37.7(7)
B11B B7B B8B B2B 100.2(7)
B12B B7B B8B B2B 138.0(7)
B2B B7B B8B B3B -35.9(7)
B6B B7B B8B B3B 1.8(10)
B11B B7B B8B B3B 64.3(9)
B12B B7B B8B B3B 102.0(8)
B2B B8B B9B B12B -99.5(8)
B3B B8B B9B B12B -138.1(8)
B7B B8B B9B B12B -37.3(7)
B12B B8B B9B B4B 99.7(9)
B2B B8B B9B B4B 0.2(10)
B3B B8B B9B B4B -38.4(7)
B7B B8B B9B B4B 62.4(9)
B12B B8B B9B B3B 138.1(8)
B2B B8B B9B B3B 38.6(7)
B7B B8B B9B B3B 100.8(8)
B12B B8B B9B B10B 37.8(7)
B2B B8B B9B B10B -61.7(9)
B3B B8B B9B B10B -100.3(8)
B7B B8B B9B B10B 0.5(9)
C1B B4B B9B B8B -0.2(10)
B5B B4B B9B B8B -62.7(10)
B10B B4B B9B B8B -100.3(9)
B3B B4B B9B B8B 38.4(7)
C1B B4B B9B B12B 62.6(9)
B5B B4B B9B B12B 0.1(10)
B10B B4B B9B B12B -37.5(7)
B3B B4B B9B B12B 101.2(8)
C1B B4B B9B B3B -38.6(7)
B5B B4B B9B B3B -101.1(8)
B10B B4B B9B B3B -138.7(8)
C1B B4B B9B B10B 100.1(8)
B5B B4B B9B B10B 37.6(8)
B3B B4B B9B B10B 138.7(8)
C1B B3B B9B B8B -99.0(7)
B2B B3B B9B B8B -37.9(7)
B4B B3B B9B B8B -136.9(8)
C1B B3B B9B B12B -61.7(8)
B8B B3B B9B B12B 37.3(7)
B2B B3B B9B B12B -0.6(9)
B4B B3B B9B B12B -99.6(8)
C1B B3B B9B B4B 37.9(6)
B8B B3B B9B B4B 136.9(8)
B2B B3B B9B B4B 99.0(7)
C1B B3B B9B B10B 1.7(9)
B8B B3B B9B B10B 100.7(8)
B2B B3B B9B B10B 62.8(8)
B4B B3B B9B B10B -36.2(7)
C1B B4B B10B B11B 1.1(10)
B5B B4B B10B B11B -38.0(7)
B9B B4B B10B B11B 100.8(8)
B3B B4B B10B B11B 63.7(10)
C1B B4B B10B B5B 39.1(7)
B9B B4B B10B B5B 138.8(8)
B3B B4B B10B B5B 101.7(8)
C1B B4B B10B B12B -62.2(10)
B5B B4B B10B B12B -101.3(9)
B9B B4B B10B B12B 37.5(7)
B3B B4B B10B B12B 0.4(10)
C1B B4B B10B B9B -99.8(8)
B5B B4B B10B B9B -138.8(8)
B3B B4B B10B B9B -37.1(7)
C1B B5B B10B B11B 98.5(8)
B4B B5B B10B B11B 137.9(8)
B6B B5B B10B B11B 35.4(7)
C1B B5B B10B B4B -39.3(6)
B6B B5B B10B B4B -102.5(8)
B11B B5B B10B B4B -137.9(8)
C1B B5B B10B B12B 60.9(9)
B4B B5B B10B B12B 100.3(9)
B6B B5B B10B B12B -2.2(10)
B11B B5B B10B B12B -37.6(7)
C1B B5B B10B B9B -2.2(9)
B4B B5B B10B B9B 37.1(7)
B6B B5B B10B B9B -65.4(9)
B11B B5B B10B B9B -100.7(8)
B8B B9B B10B B11B -0.7(10)
B12B B9B B10B B11B 36.9(7)
B4B B9B B10B B11B -100.9(8)
B3B B9B B10B B11B -64.0(9)
B8B B9B B10B B4B 100.1(8)
B12B B9B B10B B4B 137.8(8)
B3B B9B B10B B4B 36.8(7)
B8B B9B B10B B5B 63.6(9)
B12B B9B B10B B5B 101.3(8)
B4B B9B B10B B5B -36.5(7)
B3B B9B B10B B5B 0.3(9)
B8B B9B B10B B12B -37.6(7)
B4B B9B B10B B12B -137.8(8)
B3B B9B B10B B12B -101.0(8)
B4B B10B B11B B6B 1.0(10)
B5B B10B B11B B6B -36.3(7)
B12B B10B B11B B6B 101.8(8)
B9B B10B B11B B6B 65.0(9)
B4B B10B B11B B12B -100.8(9)
B5B B10B B11B B12B -138.0(8)
B9B B10B B11B B12B -36.8(7)
B4B B10B B11B B7B -63.4(9)
B5B B10B B11B B7B -100.6(8)
B12B B10B B11B B7B 37.4(7)
B9B B10B B11B B7B 0.7(10)
B4B B10B B11B B5B 37.2(7)
B12B B10B B11B B5B 138.0(8)
B9B B10B B11B B5B 101.3(8)
C1B B6B B11B B10B -2.6(9)
B7B B6B B11B B10B -101.9(9)
B5B B6B B11B B10B 36.3(7)
B2B B6B B11B B10B -63.7(9)
C1B B6B B11B B12B 62.7(8)
B7B B6B B11B B12B -36.7(7)
B5B B6B B11B B12B 101.6(8)
B2B B6B B11B B12B 1.6(9)
C1B B6B B11B B7B 99.3(7)
B5B B6B B11B B7B 138.2(8)
B2B B6B B11B B7B 38.2(7)
C1B B6B B11B B5B -38.9(6)
B7B B6B B11B B5B -138.2(8)
B2B B6B B11B B5B -100.0(7)
B2B B7B B11B B10B 62.7(9)
B6B B7B B11B B10B 101.7(8)
B12B B7B B11B B10B -37.8(7)
B8B B7B B11B B10B -0.3(9)
B2B B7B B11B B6B -39.0(7)
B12B B7B B11B B6B -139.5(8)
B8B B7B B11B B6B -102.0(7)
B2B B7B B11B B12B 100.5(8)
B6B B7B B11B B12B 139.5(8)
B8B B7B B11B B12B 37.5(7)
B2B B7B B11B B5B -1.5(10)
B6B B7B B11B B5B 37.5(7)
B12B B7B B11B B5B -102.0(9)
B8B B7B B11B B5B -64.5(9)
C1B B5B B11B B10B -99.9(8)
B4B B5B B11B B10B -37.3(8)
B6B B5B B11B B10B -139.9(8)
C1B B5B B11B B6B 40.0(7)
B4B B5B B11B B6B 102.6(8)
B10B B5B B11B B6B 139.9(8)
C1B B5B B11B B12B -61.6(10)
B4B B5B B11B B12B 1.0(10)
B10B B5B B11B B12B 38.3(8)
B6B B5B B11B B12B -101.6(8)
C1B B5B B11B B7B 2.4(10)
B4B B5B B11B B7B 65.0(10)
B10B B5B B11B B7B 102.4(9)
B6B B5B B11B B7B -37.6(7)
B9B B8B B12B B11B -100.1(8)
B2B B8B B12B B11B 1.6(9)
B3B B8B B12B B11B -62.0(9)
B7B B8B B12B B11B 38.3(7)
B9B B8B B12B B7B -138.4(7)
B2B B8B B12B B7B -36.7(6)
B3B B8B B12B B7B -100.3(8)
B2B B8B B12B B9B 101.7(7)
B3B B8B B12B B9B 38.1(7)
B7B B8B B12B B9B 138.4(7)
B9B B8B B12B B10B -37.9(7)
B2B B8B B12B B10B 63.8(9)
B3B B8B B12B B10B 0.1(10)
B7B B8B B12B B10B 100.5(8)
B10B B11B B12B B8B 100.0(8)
B6B B11B B12B B8B -2.0(10)
B7B B11B B12B B8B -38.7(7)
B5B B11B B12B B8B 62.1(9)
B10B B11B B12B B7B 138.7(8)
B6B B11B B12B B7B 36.7(7)
B5B B11B B12B B7B 100.8(8)
B10B B11B B12B B9B 37.0(8)
B6B B11B B12B B9B -65.0(9)
B7B B11B B12B B9B -101.7(8)
B5B B11B B12B B9B -0.9(10)
B6B B11B B12B B10B -102.0(8)
B7B B11B B12B B10B -138.7(8)
B5B B11B B12B B10B -38.0(7)
B2B B7B B12B B8B 37.4(7)
B6B B7B B12B B8B 101.2(7)
B11B B7B B12B B8B 137.2(7)
B2B B7B B12B B11B -99.8(8)
B6B B7B B12B B11B -36.0(7)
B8B B7B B12B B11B -137.2(7)
B2B B7B B12B B9B 0.2(9)
B6B B7B B12B B9B 64.1(9)
B11B B7B B12B B9B 100.0(8)
B8B B7B B12B B9B -37.2(7)
B2B B7B B12B B10B -63.5(9)
B6B B7B B12B B10B 0.3(10)
B11B B7B B12B B10B 36.3(7)
B8B B7B B12B B10B -100.9(8)
B4B B9B B12B B8B -100.7(8)
B3B B9B B12B B8B -37.5(7)
B10B B9B B12B B8B -137.6(8)
B8B B9B B12B B11B 101.2(8)
B4B B9B B12B B11B 0.5(10)
B3B B9B B12B B11B 63.8(9)
B10B B9B B12B B11B -36.4(7)
B8B B9B B12B B7B 37.7(7)
B4B B9B B12B B7B -63.0(9)
B3B B9B B12B B7B 0.2(10)
B10B B9B B12B B7B -99.9(8)
B8B B9B B12B B10B 137.6(8)
B4B B9B B12B B10B 36.9(7)
B3B B9B B12B B10B 100.1(8)
B11B B10B B12B B8B -101.0(9)
B4B B10B B12B B8B -0.3(11)
B5B B10B B12B B8B -63.0(10)
B9B B10B B12B B8B 37.6(7)
B4B B10B B12B B11B 100.7(9)
B5B B10B B12B B11B 38.0(8)
B9B B10B B12B B11B 138.6(8)
B11B B10B B12B B7B -36.8(7)
B4B B10B B12B B7B 63.9(10)
B5B B10B B12B B7B 1.2(10)
B9B B10B B12B B7B 101.8(8)
B11B B10B B12B B9B -138.6(8)
B4B B10B B12B B9B -38.0(8)
B5B B10B B12B B9B -100.6(9)
C1C P1C C2C C4C -65.9(7)
C5C P1C C2C C4C 56.1(8)
Pd2 P1C C2C C4C -168.1(5)
C1C P1C C2C C3C 169.2(5)
C5C P1C C2C C3C -68.7(6)
Pd2 P1C C2C C3C 67.1(6)
C2C P1C C5C C6C 132.4(7)
C1C P1C C5C C6C -110.5(7)
Pd2 P1C C5C C6C -6.7(8)
C2C P1C C5C C7C -88.7(8)
C1C P1C C5C C7C 28.4(9)
Pd2 P1C C5C C7C 132.2(6)
C2C P1C C1C B4C 97.3(9)
C5C P1C C1C B4C -18.8(10)
Pd2 P1C C1C B4C -138.1(8)
C2C P1C C1C B3C 170.5(5)
C5C P1C C1C B3C 54.5(6)
Pd2 P1C C1C B3C -64.9(5)
C2C P1C C1C B2C -127.6(5)
C5C P1C C1C B2C 116.3(5)
Pd2 P1C C1C B2C -3.1(4)
C2C P1C C1C B6C -66.2(6)
C5C P1C C1C B6C 177.8(5)
Pd2 P1C C1C B6C 58.4(5)
C2C P1C C1C B5C 1.9(8)
C5C P1C C1C B5C -114.2(8)
Pd2 P1C C1C B5C 126.4(7)
B4C C1C B2C B8C -0.7(9)
B3C C1C B2C B8C -37.5(7)
B6C C1C B2C B8C 102.7(7)
B5C C1C B2C B8C 67.2(8)
P1C C1C B2C B8C -149.2(6)
B4C C1C B2C B7C -63.4(8)
B3C C1C B2C B7C -100.2(7)
B6C C1C B2C B7C 40.0(6)
B5C C1C B2C B7C 4.5(9)
P1C C1C B2C B7C 148.0(5)
B4C C1C B2C B6C -103.4(8)
B3C C1C B2C B6C -140.2(7)
B5C C1C B2C B6C -35.5(7)
P1C C1C B2C B6C 108.1(6)
B4C C1C B2C B3C 36.8(7)
B6C C1C B2C B3C 140.2(7)
B5C C1C B2C B3C 104.7(8)
P1C C1C B2C B3C -111.7(6)
B4C C1C B2C Pd2 152.1(6)
B3C C1C B2C Pd2 115.3(6)
B6C C1C B2C Pd2 -104.5(6)
B5C C1C B2C Pd2 -140.1(6)
P1C C1C B2C Pd2 3.5(5)
B4C C1C B3C B8C -103.7(8)
B2C C1C B3C B8C 38.8(6)
B6C C1C B3C B8C 1.5(9)
B5C C1C B3C B8C -66.4(8)
P1C C1C B3C B8C 122.3(6)
B4C C1C B3C B9C -38.5(6)
B2C C1C B3C B9C 104.0(7)
B6C C1C B3C B9C 66.7(8)
B5C C1C B3C B9C -1.2(8)
P1C C1C B3C B9C -172.5(5)
B4C C1C B3C B2C -142.5(7)
B6C C1C B3C B2C -37.4(7)
B5C C1C B3C B2C -105.2(7)
P1C C1C B3C B2C 83.5(6)
B2C C1C B3C B4C 142.5(7)
B6C C1C B3C B4C 105.1(7)
B5C C1C B3C B4C 37.3(6)
P1C C1C B3C B4C -134.0(6)
B8C B2C B3C C1C 136.3(8)
B7C B2C B3C C1C 98.5(7)
B6C B2C B3C C1C 35.3(6)
Pd2 B2C B3C C1C -87.7(7)
C1C B2C B3C B8C -136.3(8)
B7C B2C B3C B8C -37.8(7)
B6C B2C B3C B8C -101.0(8)
Pd2 B2C B3C B8C 136.0(7)
C1C B2C B3C B9C -97.3(8)
B8C B2C B3C B9C 38.9(7)
B7C B2C B3C B9C 1.1(9)
B6C B2C B3C B9C -62.1(9)
Pd2 B2C B3C B9C 174.9(6)
C1C B2C B3C B4C -33.0(6)
B8C B2C B3C B4C 103.3(8)
B7C B2C B3C B4C 65.5(8)
B6C B2C B3C B4C 2.3(9)
Pd2 B2C B3C B4C -120.7(7)
B3C C1C B4C B10C 99.5(7)
B2C C1C B4C B10C 63.1(9)
B6C C1C B4C B10C -4.8(9)
B5C C1C B4C B10C -41.0(7)
P1C C1C B4C B10C -167.7(7)
B3C C1C B4C B5C 140.5(7)
B2C C1C B4C B5C 104.1(7)
B6C C1C B4C B5C 36.2(7)
P1C C1C B4C B5C -126.7(9)
B3C C1C B4C B9C 37.1(7)
B2C C1C B4C B9C 0.7(9)
B6C C1C B4C B9C -67.2(8)
B5C C1C B4C B9C -103.5(8)
P1C C1C B4C B9C 129.8(8)
B2C C1C B4C B3C -36.4(7)
B6C C1C B4C B3C -104.3(7)
B5C C1C B4C B3C -140.5(7)
P1C C1C B4C B3C 92.8(9)
B8C B3C B4C C1C 97.7(7)
B9C B3C B4C C1C 136.6(7)
B2C B3C B4C C1C 33.4(6)
C1C B3C B4C B10C -98.0(7)
B8C B3C B4C B10C -0.3(9)
B9C B3C B4C B10C 38.7(7)
B2C B3C B4C B10C -64.6(9)
C1C B3C B4C B5C -35.4(7)
B8C B3C B4C B5C 62.3(9)
B9C B3C B4C B5C 101.2(8)
B2C B3C B4C B5C -2.0(10)
C1C B3C B4C B9C -136.6(7)
B8C B3C B4C B9C -39.0(7)
B2C B3C B4C B9C -103.2(8)
B4C C1C B5C B10C 40.9(6)
B3C C1C B5C B10C 2.8(8)
B2C C1C B5C B10C -65.6(8)
B6C C1C B5C B10C -100.9(7)
P1C C1C B5C B10C 171.3(6)
B3C C1C B5C B4C -38.1(6)
B2C C1C B5C B4C -106.5(7)
B6C C1C B5C B4C -141.8(7)
P1C C1C B5C B4C 130.4(8)
B4C C1C B5C B11C 102.8(8)
B3C C1C B5C B11C 64.7(8)
B2C C1C B5C B11C -3.7(9)
B6C C1C B5C B11C -39.1(6)
P1C C1C B5C B11C -126.8(7)
B4C C1C B5C B6C 141.8(7)
B3C C1C B5C B6C 103.7(7)
B2C C1C B5C B6C 35.3(7)
P1C C1C B5C B6C -87.8(8)
B10C B4C B5C C1C 132.6(7)
B9C B4C B5C C1C 96.3(7)
B3C B4C B5C C1C 34.7(6)
C1C B4C B5C B10C -132.6(7)
B9C B4C B5C B10C -36.3(7)
B3C B4C B5C B10C -97.9(8)
C1C B4C B5C B11C -95.8(7)
B10C B4C B5C B11C 36.8(7)
B9C B4C B5C B11C 0.5(10)
B3C B4C B5C B11C -61.1(9)
C1C B4C B5C B6C -33.7(6)
B10C B4C B5C B6C 98.9(8)
B9C B4C B5C B6C 62.5(9)
B3C B4C B5C B6C 1.0(10)
B4C C1C B6C B11C 3.8(9)
B3C C1C B6C B11C -65.4(8)
B2C C1C B6C B11C -103.0(8)
B5C C1C B6C B11C 39.8(7)
P1C C1C B6C B11C 171.9(6)
B4C C1C B6C B2C 106.9(7)
B3C C1C B6C B2C 37.7(7)
B5C C1C B6C B2C 142.8(7)
P1C C1C B6C B2C -85.1(6)
B4C C1C B6C B7C 67.2(8)
B3C C1C B6C B7C -2.0(9)
B2C C1C B6C B7C -39.7(7)
B5C C1C B6C B7C 103.1(8)
P1C C1C B6C B7C -124.8(6)
B4C C1C B6C B5C -36.0(7)
B3C C1C B6C B5C -105.2(8)
B2C C1C B6C B5C -142.8(7)
P1C C1C B6C B5C 132.1(6)
B8C B2C B6C C1C -96.5(7)
B7C B2C B6C C1C -134.5(7)
B3C B2C B6C C1C -34.9(6)
Pd2 B2C B6C C1C 93.6(6)
C1C B2C B6C B11C 96.7(7)
B8C B2C B6C B11C 0.2(8)
B7C B2C B6C B11C -37.8(6)
B3C B2C B6C B11C 61.8(8)
Pd2 B2C B6C B11C -169.7(5)
C1C B2C B6C B7C 134.5(7)
B8C B2C B6C B7C 38.0(6)
B3C B2C B6C B7C 99.6(7)
Pd2 B2C B6C B7C -131.9(6)
C1C B2C B6C B5C 33.2(6)
B8C B2C B6C B5C -63.3(8)
B7C B2C B6C B5C -101.3(8)
B3C B2C B6C B5C -1.7(9)
Pd2 B2C B6C B5C 126.8(6)
B10C B5C B6C C1C 96.5(8)
B4C B5C B6C C1C 33.6(7)
B11C B5C B6C C1C 134.3(7)
C1C B5C B6C B11C -134.3(8)
B10C B5C B6C B11C -37.9(7)
B4C B5C B6C B11C -100.7(8)
C1C B5C B6C B2C -33.2(6)
B10C B5C B6C B2C 63.3(9)
B4C B5C B6C B2C 0.5(10)
B11C B5C B6C B2C 101.2(8)
C1C B5C B6C B7C -96.7(7)
B10C B5C B6C B7C -0.3(9)
B4C B5C B6C B7C -63.1(9)
B11C B5C B6C B7C 37.6(7)
C1C B2C B7C B12C 60.7(8)
B8C B2C B7C B12C -37.4(7)
B6C B2C B7C B12C 100.3(8)
B3C B2C B7C B12C -0.5(9)
Pd2 B2C B7C B12C -172.7(7)
C1C B2C B7C B6C -39.7(6)
B8C B2C B7C B6C -137.7(7)
B3C B2C B7C B6C -100.8(7)
Pd2 B2C B7C B6C 86.9(9)
C1C B2C B7C B8C 98.1(7)
B6C B2C B7C B8C 137.7(7)
B3C B2C B7C B8C 36.9(6)
Pd2 B2C B7C B8C -135.3(9)
C1C B2C B7C B11C -3.2(9)
B8C B2C B7C B11C -101.3(8)
B6C B2C B7C B11C 36.4(6)
B3C B2C B7C B11C -64.4(8)
Pd2 B2C B7C B11C 123.4(8)
C1C B6C B7C B12C -61.6(9)
B11C B6C B7C B12C 37.4(7)
B2C B6C B7C B12C -100.9(8)
B5C B6C B7C B12C 0.3(10)
C1C B6C B7C B2C 39.3(6)
B11C B6C B7C B2C 138.4(7)
B5C B6C B7C B2C 101.2(7)
C1C B6C B7C B8C 1.8(9)
B11C B6C B7C B8C 100.8(8)
B2C B6C B7C B8C -37.5(6)
B5C B6C B7C B8C 63.7(9)
C1C B6C B7C B11C -99.0(7)
B2C B6C B7C B11C -138.4(7)
B5C B6C B7C B11C -37.1(7)
C1C B3C B8C B2C -38.3(6)
B9C B3C B8C B2C -138.1(8)
B4C B3C B8C B2C -100.0(7)
C1C B3C B8C B12C 62.7(8)
B9C B3C B8C B12C -37.1(7)
B2C B3C B8C B12C 101.0(8)
B4C B3C B8C B12C 1.1(9)
C1C B3C B8C B7C -0.3(9)
B9C B3C B8C B7C -100.1(8)
B2C B3C B8C B7C 38.1(7)
B4C B3C B8C B7C -61.9(9)
C1C B3C B8C B9C 99.8(8)
B2C B3C B8C B9C 138.1(8)
B4C B3C B8C B9C 38.2(7)
C1C B2C B8C B3C 37.5(6)
B7C B2C B8C B3C 137.5(7)
B6C B2C B8C B3C 99.6(7)
Pd2 B2C B8C B3C -96.0(10)
C1C B2C B8C B12C -62.9(8)
B7C B2C B8C B12C 37.1(6)
B6C B2C B8C B12C -0.8(8)
B3C B2C B8C B12C -100.4(7)
Pd2 B2C B8C B12C 163.6(7)
C1C B2C B8C B7C -100.0(7)
B6C B2C B8C B7C -37.9(6)
B3C B2C B8C B7C -137.5(7)
Pd2 B2C B8C B7C 126.5(10)
C1C B2C B8C B9C 0.4(9)
B7C B2C B8C B9C 100.3(8)
B6C B2C B8C B9C 62.5(8)
B3C B2C B8C B9C -37.1(7)
Pd2 B2C B8C B9C -133.2(8)
B12C B7C B8C B3C 99.6(8)
B2C B7C B8C B3C -38.6(7)
B6C B7C B8C B3C -1.0(9)
B11C B7C B8C B3C 61.0(9)
B12C B7C B8C B2C 138.2(7)
B6C B7C B8C B2C 37.7(6)
B11C B7C B8C B2C 99.6(8)
B2C B7C B8C B12C -138.2(7)
B6C B7C B8C B12C -100.5(8)
B11C B7C B8C B12C -38.6(7)
B12C B7C B8C B9C 36.9(7)
B2C B7C B8C B9C -101.3(7)
B6C B7C B8C B9C -63.6(9)
B11C B7C B8C B9C -1.6(9)
C1C B3C B9C B10C -1.0(8)
B8C B3C B9C B10C 99.7(8)
B2C B3C B9C B10C 61.6(8)
B4C B3C B9C B10C -38.4(6)
C1C B3C B9C B12C -63.9(8)
B8C B3C B9C B12C 36.8(7)
B2C B3C B9C B12C -1.3(9)
B4C B3C B9C B12C -101.3(8)
C1C B3C B9C B4C 37.5(6)
B8C B3C B9C B4C 138.1(7)
B2C B3C B9C B4C 100.0(7)
C1C B3C B9C B8C -100.7(7)
B2C B3C B9C B8C -38.1(7)
B4C B3C B9C B8C -138.1(7)
C1C B4C B9C B3C -37.2(6)
B10C B4C B9C B3C -136.1(7)
B5C B4C B9C B3C -100.0(8)
C1C B4C B9C B10C 98.9(7)
B5C B4C B9C B10C 36.1(7)
B3C B4C B9C B10C 136.1(7)
C1C B4C B9C B12C 62.4(9)
B10C B4C B9C B12C -36.5(7)
B5C B4C B9C B12C -0.4(10)
B3C B4C B9C B12C 99.6(8)
C1C B4C B9C B8C -0.4(9)
B10C B4C B9C B8C -99.3(8)
B5C B4C B9C B8C -63.2(9)
B3C B4C B9C B8C 36.8(7)
B2C B8C B9C B3C 38.0(7)
B12C B8C B9C B3C 138.2(8)
B7C B8C B9C B3C 101.4(8)
B3C B8C B9C B10C -100.0(8)
B2C B8C B9C B10C -62.0(9)
B12C B8C B9C B10C 38.1(7)
B7C B8C B9C B10C 1.3(9)
B3C B8C B9C B12C -138.2(8)
B2C B8C B9C B12C -100.1(8)
B7C B8C B9C B12C -36.8(7)
B3C B8C B9C B4C -38.0(7)
B2C B8C B9C B4C 0.0(10)
B12C B8C B9C B4C 100.2(8)
B7C B8C B9C B4C 63.4(9)
C1C B5C B10C B4C -40.3(6)
B11C B5C B10C B4C -138.8(8)
B6C B5C B10C B4C -101.4(8)
C1C B5C B10C B11C 98.5(7)
B4C B5C B10C B11C 138.8(8)
B6C B5C B10C B11C 37.3(7)
C1C B5C B10C B9C -3.3(9)
B4C B5C B10C B9C 37.0(7)
B11C B5C B10C B9C -101.8(8)
B6C B5C B10C B9C -64.4(9)
C1C B5C B10C B12C 61.3(9)
B4C B5C B10C B12C 101.5(8)
B11C B5C B10C B12C -37.2(8)
B6C B5C B10C B12C 0.1(10)
C1C B4C B10C B5C 41.3(6)
B9C B4C B10C B5C 139.7(7)
B3C B4C B10C B5C 102.0(7)
C1C B4C B10C B11C 3.8(9)
B5C B4C B10C B11C -37.4(7)
B9C B4C B10C B11C 102.2(8)
B3C B4C B10C B11C 64.5(9)
C1C B4C B10C B9C -98.4(7)
B5C B4C B10C B9C -139.7(7)
B3C B4C B10C B9C -37.7(6)
C1C B4C B10C B12C -61.3(9)
B5C B4C B10C B12C -102.6(8)
B9C B4C B10C B12C 37.1(7)
B3C B4C B10C B12C -0.6(9)
B3C B9C B10C B5C 2.7(9)
B12C B9C B10C B5C 102.2(8)
B4C B9C B10C B5C -36.8(7)
B8C B9C B10C B5C 64.3(9)
B3C B9C B10C B4C 39.6(6)
B12C B9C B10C B4C 139.0(8)
B8C B9C B10C B4C 101.1(8)
B3C B9C B10C B11C -62.1(9)
B12C B9C B10C B11C 37.4(7)
B4C B9C B10C B11C -101.6(8)
B8C B9C B10C B11C -0.5(10)
B3C B9C B10C B12C -99.5(8)
B4C B9C B10C B12C -139.0(8)
B8C B9C B10C B12C -38.0(7)
C1C B6C B11C B10C -1.2(9)
B2C B6C B11C B10C -63.1(8)
B7C B6C B11C B10C -100.4(8)
B5C B6C B11C B10C 38.2(7)
C1C B6C B11C B5C -39.4(6)
B2C B6C B11C B5C -101.3(7)
B7C B6C B11C B5C -138.6(8)
C1C B6C B11C B7C 99.2(7)
B2C B6C B11C B7C 37.3(6)
B5C B6C B11C B7C 138.6(7)
C1C B6C B11C B12C 62.3(8)
B2C B6C B11C B12C 0.5(9)
B7C B6C B11C B12C -36.9(6)
B5C B6C B11C B12C 101.8(8)
B5C B10C B11C B6C -39.1(7)
B4C B10C B11C B6C -1.6(10)
B9C B10C B11C B6C 63.4(10)
B12C B10C B11C B6C 100.4(8)
B4C B10C B11C B5C 37.4(7)
B9C B10C B11C B5C 102.4(8)
B12C B10C B11C B5C 139.5(8)
B5C B10C B11C B7C -102.9(8)
B4C B10C B11C B7C -65.5(9)
B9C B10C B11C B7C -0.5(10)
B12C B10C B11C B7C 36.6(7)
B5C B10C B11C B12C -139.5(8)
B4C B10C B11C B12C -102.1(8)
B9C B10C B11C B12C -37.1(7)
C1C B5C B11C B6C 39.1(6)
B10C B5C B11C B6C 137.1(8)
B4C B5C B11C B6C 100.2(8)
C1C B5C B11C B10C -97.9(8)
B4C B5C B11C B10C -36.8(7)
B6C B5C B11C B10C -137.1(8)
C1C B5C B11C B7C 1.5(9)
B10C B5C B11C B7C 99.4(8)
B4C B5C B11C B7C 62.6(9)
B6C B5C B11C B7C -37.6(7)
C1C B5C B11C B12C -61.5(9)
B10C B5C B11C B12C 36.4(7)
B4C B5C B11C B12C -0.4(10)
B6C B5C B11C B12C -100.6(8)
B12C B7C B11C B6C -138.3(8)
B2C B7C B11C B6C -37.0(6)
B8C B7C B11C B6C -100.0(7)
B12C B7C B11C B10C -37.0(7)
B2C B7C B11C B10C 64.3(9)
B6C B7C B11C B10C 101.3(8)
B8C B7C B11C B10C 1.3(10)
B12C B7C B11C B5C -100.2(8)
B2C B7C B11C B5C 1.1(10)
B6C B7C B11C B5C 38.1(7)
B8C B7C B11C B5C -61.9(9)
B2C B7C B11C B12C 101.3(8)
B6C B7C B11C B12C 138.3(8)
B8C B7C B11C B12C 38.3(7)
B2C B7C B12C B10C -63.6(9)
B6C B7C B12C B10C -0.2(10)
B8C B7C B12C B10C -100.8(8)
B11C B7C B12C B10C 36.4(7)
B2C B7C B12C B8C 37.2(7)
B6C B7C B12C B8C 100.6(8)
B11C B7C B12C B8C 137.2(8)
B2C B7C B12C B9C -0.3(10)
B6C B7C B12C B9C 63.0(9)
B8C B7C B12C B9C -37.6(7)
B11C B7C B12C B9C 99.6(8)
B2C B7C B12C B11C -99.9(8)
B6C B7C B12C B11C -36.6(7)
B8C B7C B12C B11C -137.2(7)
B5C B10C B12C B7C 0.1(10)
B4C B10C B12C B7C 64.8(9)
B11C B10C B12C B7C -37.0(7)
B9C B10C B12C B7C 102.2(8)
B5C B10C B12C B8C -63.5(9)
B4C B10C B12C B8C 1.2(10)
B11C B10C B12C B8C -100.5(8)
B9C B10C B12C B8C 38.6(7)
B5C B10C B12C B9C -102.1(8)
B4C B10C B12C B9C -37.4(7)
B11C B10C B12C B9C -139.1(8)
B5C B10C B12C B11C 37.0(8)
B4C B10C B12C B11C 101.7(8)
B9C B10C B12C B11C 139.1(8)
B3C B8C B12C B7C -101.7(7)
B2C B8C B12C B7C -37.2(6)
B9C B8C B12C B7C -138.6(8)
B3C B8C B12C B10C -1.4(9)
B2C B8C B12C B10C 63.1(8)
B7C B8C B12C B10C 100.3(8)
B9C B8C B12C B10C -38.2(7)
B3C B8C B12C B9C 36.9(7)
B2C B8C B12C B9C 101.3(7)
B7C B8C B12C B9C 138.6(8)
B3C B8C B12C B11C -63.4(8)
B2C B8C B12C B11C 1.0(9)
B7C B8C B12C B11C 38.3(7)
B9C B8C B12C B11C -100.3(8)
B3C B9C B12C B7C 1.0(10)
B10C B9C B12C B7C -99.5(8)
B4C B9C B12C B7C -63.5(9)
B8C B9C B12C B7C 37.4(7)
B3C B9C B12C B10C 100.6(8)
B4C B9C B12C B10C 36.1(7)
B8C B9C B12C B10C 136.9(8)
B3C B9C B12C B8C -36.4(7)
B10C B9C B12C B8C -136.9(8)
B4C B9C B12C B8C -100.9(8)
B3C B9C B12C B11C 64.7(9)
B10C B9C B12C B11C -35.9(7)
B4C B9C B12C B11C 0.2(10)
B8C B9C B12C B11C 101.0(8)
B6C B11C B12C B7C 37.4(7)
B10C B11C B12C B7C 138.6(8)
B5C B11C B12C B7C 102.4(8)
B6C B11C B12C B10C -101.2(8)
B5C B11C B12C B10C -36.2(7)
B7C B11C B12C B10C -138.6(8)
B6C B11C B12C B8C -0.9(9)
B10C B11C B12C B8C 100.3(8)
B5C B11C B12C B8C 64.1(9)
B7C B11C B12C B8C -38.3(6)
B6C B11C B12C B9C -64.9(9)
B10C B11C B12C B9C 36.3(7)
B5C B11C B12C B9C 0.2(10)
B7C B11C B12C B9C -102.3(8)
C1D P1D C2D C3D -74.1(6)
C5D P1D C2D C3D 170.4(6)
Pd2 P1D C2D C3D 36.6(7)
C1D P1D C2D C4D 54.6(7)
C5D P1D C2D C4D -61.0(7)
Pd2 P1D C2D C4D 165.3(5)
C2D P1D C5D C7D -25.9(7)
C1D P1D C5D C7D -144.9(6)
Pd2 P1D C5D C7D 111.1(6)
C2D P1D C5D C6D -148.4(6)
C1D P1D C5D C6D 92.6(6)
Pd2 P1D C5D C6D -11.4(6)
C2D P1D C1D B5D -75.5(8)
C5D P1D C1D B5D 38.9(8)
Pd2 P1D C1D B5D 157.5(7)
C2D P1D C1D B3D 76.6(6)
C5D P1D C1D B3D -169.0(6)
Pd2 P1D C1D B3D -50.4(6)
C2D P1D C1D B2D 143.2(5)
C5D P1D C1D B2D -102.5(5)
Pd2 P1D C1D B2D 16.2(5)
C2D P1D C1D B4D 5.3(7)
C5D P1D C1D B4D 119.7(6)
Pd2 P1D C1D B4D -121.7(6)
C2D P1D C1D B6D -149.3(5)
C5D P1D C1D B6D -34.9(6)
Pd2 P1D C1D B6D 83.7(5)
B5D C1D B2D B8D 65.5(8)
B3D C1D B2D B8D -38.0(6)
B4D C1D B2D B8D -2.4(8)
B6D C1D B2D B8D 102.7(7)
P1D C1D B2D B8D -146.6(6)
B5D C1D B2D B3D 103.5(7)
B4D C1D B2D B3D 35.5(7)
B6D C1D B2D B3D 140.7(7)
P1D C1D B2D B3D -108.6(6)
B5D C1D B2D B7D 1.4(9)
B3D C1D B2D B7D -102.1(8)
B4D C1D B2D B7D -66.6(8)
B6D C1D B2D B7D 38.6(7)
P1D C1D B2D B7D 149.2(6)
B5D C1D B2D B6D -37.2(7)
B3D C1D B2D B6D -140.7(7)
B4D C1D B2D B6D -105.1(7)
P1D C1D B2D B6D 110.7(6)
B5D C1D B3D B9D -2.4(10)
B2D C1D B3D B9D 102.1(8)
B4D C1D B3D B9D -39.9(7)
B6D C1D B3D B9D 64.9(9)
P1D C1D B3D B9D -159.0(6)
B5D C1D B3D B8D -66.1(9)
B2D C1D B3D B8D 38.4(7)
B4D C1D B3D B8D -103.6(8)
B6D C1D B3D B8D 1.2(9)
P1D C1D B3D B8D 137.2(6)
B5D C1D B3D B4D 37.5(7)
B2D C1D B3D B4D 142.0(7)
B6D C1D B3D B4D 104.8(7)
P1D C1D B3D B4D -119.1(7)
B5D C1D B3D B2D -104.5(7)
B4D C1D B3D B2D -142.0(7)
B6D C1D B3D B2D -37.2(7)
P1D C1D B3D B2D 98.9(6)
B8D B2D B3D C1D 136.7(7)
B7D B2D B3D C1D 98.5(7)
B6D B2D B3D C1D 35.0(6)
C1D B2D B3D B9D -99.1(7)
B8D B2D B3D B9D 37.6(7)
B7D B2D B3D B9D -0.6(9)
B6D B2D B3D B9D -64.1(9)
C1D B2D B3D B8D -136.7(7)
B7D B2D B3D B8D -38.2(7)
B6D B2D B3D B8D -101.7(8)
C1D B2D B3D B4D -34.3(7)
B8D B2D B3D B4D 102.4(8)
B7D B2D B3D B4D 64.2(9)
B6D B2D B3D B4D 0.7(10)
B5D C1D B4D B3D -140.3(8)
B2D C1D B4D B3D -35.7(7)
B6D C1D B4D B3D -103.6(7)
P1D C1D B4D B3D 101.0(7)
B5D C1D B4D B9D -101.7(8)
B3D C1D B4D B9D 38.6(6)
B2D C1D B4D B9D 2.9(9)
B6D C1D B4D B9D -65.0(8)
P1D C1D B4D B9D 139.6(6)
B5D C1D B4D B10D -39.0(7)
B3D C1D B4D B10D 101.3(8)
B2D C1D B4D B10D 65.6(8)
B6D C1D B4D B10D -2.3(9)
P1D C1D B4D B10D -157.7(6)
B3D C1D B4D B5D 140.3(8)
B2D C1D B4D B5D 104.6(7)
B6D C1D B4D B5D 36.8(7)
P1D C1D B4D B5D -118.6(7)
B9D B3D B4D C1D 135.4(8)
B8D B3D B4D C1D 98.3(8)
B2D B3D B4D C1D 34.1(6)
C1D B3D B4D B9D -135.4(8)
B8D B3D B4D B9D -37.0(7)
B2D B3D B4D B9D -101.3(8)
C1D B3D B4D B10D -97.3(7)
B9D B3D B4D B10D 38.1(7)
B8D B3D B4D B10D 1.1(10)
B2D B3D B4D B10D -63.2(9)
C1D B3D B4D B5D -34.6(6)
B9D B3D B4D B5D 100.8(8)
B8D B3D B4D B5D 63.7(9)
B2D B3D B4D B5D -0.5(10)
B3D C1D B5D B10D 2.5(9)
B2D C1D B5D B10D -64.6(9)
B4D C1D B5D B10D 39.5(7)
B6D C1D B5D B10D -101.8(8)
P1D C1D B5D B10D 155.2(6)
B3D C1D B5D B6D 104.3(7)
B2D C1D B5D B6D 37.3(7)
B4D C1D B5D B6D 141.3(7)
P1D C1D B5D B6D -102.9(7)
B3D C1D B5D B11D 65.0(8)
B2D C1D B5D B11D -2.0(9)
B4D C1D B5D B11D 102.0(8)
B6D C1D B5D B11D -39.3(6)
P1D C1D B5D B11D -142.2(6)
B3D C1D B5D B4D -37.0(7)
B2D C1D B5D B4D -104.0(7)
B6D C1D B5D B4D -141.3(7)
P1D C1D B5D B4D 115.8(8)
B3D B4D B5D C1D 34.9(6)
B9D B4D B5D C1D 97.1(8)
B10D B4D B5D C1D 135.1(8)
C1D B4D B5D B10D -135.1(8)
B3D B4D B5D B10D -100.2(8)
B9D B4D B5D B10D -38.0(7)
C1D B4D B5D B6D -34.8(6)
B3D B4D B5D B6D 0.1(10)
B9D B4D B5D B6D 62.3(9)
B10D B4D B5D B6D 100.3(8)
C1D B4D B5D B11D -97.8(7)
B3D B4D B5D B11D -62.9(9)
B9D B4D B5D B11D -0.7(9)
B10D B4D B5D B11D 37.3(7)
B5D C1D B6D B11D 39.7(6)
B3D C1D B6D B11D -64.0(8)
B2D C1D B6D B11D -101.0(7)
B4D C1D B6D B11D 2.8(8)
P1D C1D B6D B11D 160.7(5)
B3D C1D B6D B5D -103.7(7)
B2D C1D B6D B5D -140.7(7)
B4D C1D B6D B5D -36.9(7)
P1D C1D B6D B5D 121.0(6)
B5D C1D B6D B7D 102.5(8)
B3D C1D B6D B7D -1.3(9)
B2D C1D B6D B7D -38.2(7)
B4D C1D B6D B7D 65.5(8)
P1D C1D B6D B7D -136.5(6)
B5D C1D B6D B2D 140.7(7)
B3D C1D B6D B2D 37.0(7)
B4D C1D B6D B2D 103.7(7)
P1D C1D B6D B2D -98.3(6)
B10D B5D B6D C1D 98.3(7)
B11D B5D B6D C1D 134.9(7)
B4D B5D B6D C1D 34.7(6)
C1D B5D B6D B11D -134.9(7)
B10D B5D B6D B11D -36.6(7)
B4D B5D B6D B11D -100.2(8)
C1D B5D B6D B7D -97.3(7)
B10D B5D B6D B7D 1.0(9)
B11D B5D B6D B7D 37.6(6)
B4D B5D B6D B7D -62.6(9)
C1D B5D B6D B2D -34.4(6)
B10D B5D B6D B2D 63.9(8)
B11D B5D B6D B2D 100.5(7)
B4D B5D B6D B2D 0.3(9)
B8D B2D B6D C1D -98.1(8)
B3D B2D B6D C1D -34.9(6)
B7D B2D B6D C1D -136.3(8)
C1D B2D B6D B11D 97.8(7)
B8D B2D B6D B11D -0.3(9)
B3D B2D B6D B11D 62.9(9)
B7D B2D B6D B11D -38.5(7)
C1D B2D B6D B5D 34.3(6)
B8D B2D B6D B5D -63.7(9)
B3D B2D B6D B5D -0.6(9)
B7D B2D B6D B5D -102.0(8)
C1D B2D B6D B7D 136.3(8)
B8D B2D B6D B7D 38.3(7)
B3D B2D B6D B7D 101.4(8)
C1D B2D B7D B11D -0.2(9)
B8D B2D B7D B11D -99.9(8)
B3D B2D B7D B11D -62.5(9)
B6D B2D B7D B11D 38.1(7)
C1D B2D B7D B6D -38.3(6)
B8D B2D B7D B6D -138.1(8)
B3D B2D B7D B6D -100.6(7)
C1D B2D B7D B12D 62.3(8)
B8D B2D B7D B12D -37.5(7)
B3D B2D B7D B12D -0.1(9)
B6D B2D B7D B12D 100.6(8)
C1D B2D B7D B8D 99.8(8)
B3D B2D B7D B8D 37.4(7)
B6D B2D B7D B8D 138.1(8)
C1D B6D B7D B2D 37.7(6)
B11D B6D B7D B2D 136.7(8)
B5D B6D B7D B2D 99.0(7)
C1D B6D B7D B11D -99.0(7)
B5D B6D B7D B11D -37.7(7)
B2D B6D B7D B11D -136.7(8)
C1D B6D B7D B12D -61.9(8)
B11D B6D B7D B12D 37.1(7)
B5D B6D B7D B12D -0.5(9)
B2D B6D B7D B12D -99.6(8)
C1D B6D B7D B8D 0.8(9)
B11D B6D B7D B8D 99.8(8)
B5D B6D B7D B8D 62.2(8)
B2D B6D B7D B8D -36.9(7)
C1D B3D B8D B2D -38.0(6)
B9D B3D B8D B2D -138.4(7)
B4D B3D B8D B2D -101.3(8)
C1D B3D B8D B9D 100.4(8)
B4D B3D B8D B9D 37.1(7)
B2D B3D B8D B9D 138.4(7)
C1D B3D B8D B12D 62.4(9)
B9D B3D B8D B12D -38.1(7)
B4D B3D B8D B12D -1.0(10)
B2D B3D B8D B12D 100.4(8)
C1D B3D B8D B7D -0.6(10)
B9D B3D B8D B7D -101.0(8)
B4D B3D B8D B7D -63.9(10)
B2D B3D B8D B7D 37.4(7)
C1D B2D B8D B3D 37.8(6)
B7D B2D B8D B3D 138.0(8)
B6D B2D B8D B3D 100.3(8)
C1D B2D B8D B9D 0.9(9)
B3D B2D B8D B9D -36.9(7)
B7D B2D B8D B9D 101.1(8)
B6D B2D B8D B9D 63.4(9)
C1D B2D B8D B12D -62.5(9)
B3D B2D B8D B12D -100.3(9)
B7D B2D B8D B12D 37.7(7)
B6D B2D B8D B12D 0.0(10)
C1D B2D B8D B7D -100.2(7)
B3D B2D B8D B7D -138.0(8)
B6D B2D B8D B7D -37.7(7)
B2D B7D B8D B3D -37.7(7)
B11D B7D B8D B3D 62.3(9)
B6D B7D B8D B3D -0.2(10)
B12D B7D B8D B3D 99.7(9)
B11D B7D B8D B2D 100.0(8)
B6D B7D B8D B2D 37.5(7)
B12D B7D B8D B2D 137.4(8)
B2D B7D B8D B9D -100.6(8)
B11D B7D B8D B9D -0.6(10)
B6D B7D B8D B9D -63.1(9)
B12D B7D B8D B9D 36.8(7)
B2D B7D B8D B12D -137.4(8)
B11D B7D B8D B12D -37.4(7)
B6D B7D B8D B12D -99.9(8)
C1D B3D B9D B8D -100.0(8)
B4D B3D B9D B8D -139.5(8)
B2D B3D B9D B8D -37.4(7)
C1D B3D B9D B4D 39.4(7)
B8D B3D B9D B4D 139.5(8)
B2D B3D B9D B4D 102.1(7)
C1D B3D B9D B12D -61.7(9)
B8D B3D B9D B12D 38.4(7)
B4D B3D B9D B12D -101.1(8)
B2D B3D B9D B12D 1.0(10)
C1D B3D B9D B10D 1.4(10)
B8D B3D B9D B10D 101.4(9)
B4D B3D B9D B10D -38.1(7)
B2D B3D B9D B10D 64.0(9)
B2D B8D B9D B3D 37.3(7)
B12D B8D B9D B3D 137.2(8)
B7D B8D B9D B3D 100.5(8)
B3D B8D B9D B4D -36.4(7)
B2D B8D B9D B4D 0.9(10)
B12D B8D B9D B4D 100.7(8)
B7D B8D B9D B4D 64.1(9)
B3D B8D B9D B12D -137.2(8)
B2D B8D B9D B12D -99.9(8)
B7D B8D B9D B12D -36.6(7)
B3D B8D B9D B10D -100.1(8)
B2D B8D B9D B10D -62.8(9)
B12D B8D B9D B10D 37.1(7)
B7D B8D B9D B10D 0.4(10)
C1D B4D B9D B3D -38.6(6)
B10D B4D B9D B3D -137.3(8)
B5D B4D B9D B3D -99.6(8)
C1D B4D B9D B8D -2.3(9)
B3D B4D B9D B8D 36.4(7)
B10D B4D B9D B8D -100.9(8)
B5D B4D B9D B8D -63.2(9)
C1D B4D B9D B12D 61.8(9)
B3D B4D B9D B12D 100.5(9)
B10D B4D B9D B12D -36.8(8)
B5D B4D B9D B12D 0.9(10)
C1D B4D B9D B10D 98.7(8)
B3D B4D B9D B10D 137.3(8)
B5D B4D B9D B10D 37.7(7)
C1D B5D B10D B12D 61.6(9)
B6D B5D B10D B12D -1.1(9)
B11D B5D B10D B12D -37.4(7)
B4D B5D B10D B12D 100.8(8)
C1D B5D B10D B11D 99.1(7)
B6D B5D B10D B11D 36.4(7)
B4D B5D B10D B11D 138.2(8)
C1D B5D B10D B4D -39.2(7)
B6D B5D B10D B4D -101.9(7)
B11D B5D B10D B4D -138.2(8)
C1D B5D B10D B9D -1.5(10)
B6D B5D B10D B9D -64.2(9)
B11D B5D B10D B9D -100.6(9)
B4D B5D B10D B9D 37.7(7)
C1D B4D B10D B12D -62.4(9)
B3D B4D B10D B12D -0.7(10)
B9D B4D B10D B12D 36.8(8)
B5D B4D B10D B12D -100.7(8)
C1D B4D B10D B5D 38.4(6)
B3D B4D B10D B5D 100.0(8)
B9D B4D B10D B5D 137.5(8)
C1D B4D B10D B11D 0.8(9)
B3D B4D B10D B11D 62.5(9)
B9D B4D B10D B11D 100.0(9)
B5D B4D B10D B11D -37.5(7)
C1D B4D B10D B9D -99.2(8)
B3D B4D B10D B9D -37.5(7)
B5D B4D B10D B9D -137.5(8)
B3D B9D B10D B12D -100.7(9)
B8D B9D B10D B12D -37.4(8)
B4D B9D B10D B12D -138.7(8)
B3D B9D B10D B5D 0.1(11)
B8D B9D B10D B5D 63.4(10)
B4D B9D B10D B5D -38.0(7)
B12D B9D B10D B5D 100.8(9)
B3D B9D B10D B11D -63.4(10)
B8D B9D B10D B11D -0.1(10)
B4D B9D B10D B11D -101.5(8)
B12D B9D B10D B11D 37.3(7)
B3D B9D B10D B4D 38.1(8)
B8D B9D B10D B4D 101.3(9)
B12D B9D B10D B4D 138.7(9)
C1D B6D B11D B12D 61.6(9)
B5D B6D B11D B12D 100.3(8)
B7D B6D B11D B12D -37.9(7)
B2D B6D B11D B12D 0.4(10)
C1D B6D B11D B10D -2.1(8)
B5D B6D B11D B10D 36.7(7)
B7D B6D B11D B10D -101.6(8)
B2D B6D B11D B10D -63.3(9)
C1D B6D B11D B7D 99.5(7)
B5D B6D B11D B7D 138.2(7)
B2D B6D B11D B7D 38.3(7)
C1D B6D B11D B5D -38.8(6)
B7D B6D B11D B5D -138.2(7)
B2D B6D B11D B5D -100.0(7)
B12D B10D B11D B6D 101.2(8)
B5D B10D B11D B6D -36.8(6)
B4D B10D B11D B6D 0.8(9)
B9D B10D B11D B6D 63.8(9)
B5D B10D B11D B12D -137.9(8)
B4D B10D B11D B12D -100.3(8)
B9D B10D B11D B12D -37.3(7)
B12D B10D B11D B7D 37.1(7)
B5D B10D B11D B7D -100.9(8)
B4D B10D B11D B7D -63.3(9)
B9D B10D B11D B7D -0.3(10)
B12D B10D B11D B5D 137.9(8)
B4D B10D B11D B5D 37.6(7)
B9D B10D B11D B5D 100.6(8)
B2D B7D B11D B6D -38.6(7)
B12D B7D B11D B6D -137.9(8)
B8D B7D B11D B6D -100.5(8)
B2D B7D B11D B12D 99.4(8)
B6D B7D B11D B12D 137.9(8)
B8D B7D B11D B12D 37.4(7)
B2D B7D B11D B10D 62.5(9)
B6D B7D B11D B10D 101.0(8)
B12D B7D B11D B10D -36.9(7)
B8D B7D B11D B10D 0.5(10)
B2D B7D B11D B5D -1.0(10)
B6D B7D B11D B5D 37.5(7)
B12D B7D B11D B5D -100.4(8)
B8D B7D B11D B5D -63.0(9)
C1D B5D B11D B6D 39.4(6)
B10D B5D B11D B6D 139.1(7)
B4D B5D B11D B6D 101.7(7)
C1D B5D B11D B12D -62.1(9)
B10D B5D B11D B12D 37.6(7)
B6D B5D B11D B12D -101.5(8)
B4D B5D B11D B12D 0.2(10)
C1D B5D B11D B10D -99.6(7)
B6D B5D B11D B10D -139.1(7)
B4D B5D B11D B10D -37.4(7)
C1D B5D B11D B7D 1.8(9)
B10D B5D B11D B7D 101.5(8)
B6D B5D B11D B7D -37.6(7)
B4D B5D B11D B7D 64.1(9)
B6D B11D B12D B10D -101.1(8)
B7D B11D B12D B10D -139.0(8)
B5D B11D B12D B10D -37.5(7)
B6D B11D B12D B9D -63.3(10)
B10D B11D B12D B9D 37.8(8)
B7D B11D B12D B9D -101.2(8)
B5D B11D B12D B9D 0.3(10)
B6D B11D B12D B8D -0.4(11)
B10D B11D B12D B8D 100.8(9)
B7D B11D B12D B8D -38.2(8)
B5D B11D B12D B8D 63.3(10)
B6D B11D B12D B7D 37.9(7)
B10D B11D B12D B7D 139.0(8)
B5D B11D B12D B7D 101.5(8)
B5D B10D B12D B11D 37.6(7)
B4D B10D B12D B11D 101.3(8)
B9D B10D B12D B11D 138.0(8)
B5D B10D B12D B9D -100.4(8)
B11D B10D B12D B9D -138.0(8)
B4D B10D B12D B9D -36.7(7)
B5D B10D B12D B8D -63.6(9)
B11D B10D B12D B8D -101.2(8)
B4D B10D B12D B8D 0.2(10)
B9D B10D B12D B8D 36.9(8)
B5D B10D B12D B7D 0.7(10)
B11D B10D B12D B7D -36.9(7)
B4D B10D B12D B7D 64.5(9)
B9D B10D B12D B7D 101.1(8)
B3D B9D B12D B11D 62.7(10)
B8D B9D B12D B11D 100.8(9)
B4D B9D B12D B11D -0.8(11)
B10D B9D B12D B11D -37.7(8)
B3D B9D B12D B10D 100.4(8)
B8D B9D B12D B10D 138.5(8)
B4D B9D B12D B10D 36.9(7)
B3D B9D B12D B8D -38.1(7)
B4D B9D B12D B8D -101.6(8)
B10D B9D B12D B8D -138.5(8)
B3D B9D B12D B7D -1.0(10)
B8D B9D B12D B7D 37.1(7)
B4D B9D B12D B7D -64.5(9)
B10D B9D B12D B7D -101.4(8)
B3D B8D B12D B11D -63.3(10)
B2D B8D B12D B11D 0.2(11)
B9D B8D B12D B11D -101.0(9)
B7D B8D B12D B11D 38.0(7)
B3D B8D B12D B10D 0.5(10)
B2D B8D B12D B10D 63.9(10)
B9D B8D B12D B10D -37.3(8)
B7D B8D B12D B10D 101.7(8)
B3D B8D B12D B9D 37.8(7)
B2D B8D B12D B9D 101.2(8)
B7D B8D B12D B9D 139.0(8)
B3D B8D B12D B7D -101.2(8)
B2D B8D B12D B7D -37.8(7)
B9D B8D B12D B7D -139.0(8)
B2D B7D B12D B11D -100.4(7)
B6D B7D B12D B11D -37.1(7)
B8D B7D B12D B11D -137.6(8)
B2D B7D B12D B10D -63.5(9)
B11D B7D B12D B10D 37.0(7)
B6D B7D B12D B10D -0.1(9)
B8D B7D B12D B10D -100.7(8)
B2D B7D B12D B9D 0.7(9)
B11D B7D B12D B9D 101.1(8)
B6D B7D B12D B9D 64.0(9)
B8D B7D B12D B9D -36.6(7)
B2D B7D B12D B8D 37.2(7)
B11D B7D B12D B8D 137.6(8)
B6D B7D B12D B8D 100.6(8)
